data_7029383
loop_
_publ_author_name
'Molina, Pedro I.'
'Miras, Haralampos N.'
'Long, De-Liang'
'Cronin, Leroy'

_publ_section_title
;
 Assembly and core transformation properties of two tetrahedral clusters:
 [Fe(III)13P8W60O227(OH)15(H2O)2](30-) and
 [Fe(III)13P8W60O224(OH)12(PO4)4](33-).
;
_journal_issue 13
_journal_name_full 'Dalton transactions (Cambridge, England : 2003)'
_journal_page_first 5190
_journal_page_last 5199
_journal_paper_doi 10.1039/c3dt53382d
_journal_volume 43
_journal_year 2014
_chemical_formula_sum 'Fe13 H146 Na33 O319 P12 W60'
_chemical_formula_weight 18138.53
_chemical_name_systematic
; 
 ? 
;
_space_group_IT_number 2
_symmetry_cell_setting triclinic
_symmetry_space_group_name_Hall '-P 1'
_symmetry_space_group_name_H-M 'P -1'
_atom_sites_solution_hydrogens none
_atom_sites_solution_primary direct
_atom_sites_solution_secondary difmap
_audit_creation_method SHELXL-97
_cell_angle_alpha 70.5521(12)
_cell_angle_beta 86.2853(9)
_cell_angle_gamma 69.6989(12)
_cell_formula_units_Z 2
_cell_length_a 24.8202(3)
_cell_length_b 27.1921(4)
_cell_length_c 31.4135(4)
_cell_measurement_reflns_used 46348
_cell_measurement_temperature 150(2)
_cell_measurement_theta_max 26.0
_cell_measurement_theta_min 2.82
_cell_volume 18719.0(5)
_computing_cell_refinement
;
CrysAlisPro, Agilent Technologies,
Version 1.171.35.19 (release 27-10-2011 CrysAlis171 .NET)
(compiled Oct 27 2011,15:02:11)
;
_computing_data_collection
;
CrysAlisPro, Agilent Technologies,
Version 1.171.35.19 (release 27-10-2011 CrysAlis171 .NET)
(compiled Oct 27 2011,15:02:11)
;
_computing_data_reduction
;
CrysAlisPro, Agilent Technologies,
Version 1.171.35.19 (release 27-10-2011 CrysAlis171 .NET)
(compiled Oct 27 2011,15:02:11)
;
_diffrn_ambient_temperature 150(2)
_diffrn_detector_area_resol_mean 10.4383
_diffrn_measured_fraction_theta_full 0.998
_diffrn_measured_fraction_theta_max 0.998
_diffrn_measurement_method '\w & \p scans'
_diffrn_radiation_monochromator graphite
_diffrn_radiation_source 'fine-focus sealed tube'
_diffrn_radiation_type MoK\a
_diffrn_radiation_wavelength 0.71073
_diffrn_reflns_av_R_equivalents 0.0927
_diffrn_reflns_av_sigmaI/netI 0.0920
_diffrn_reflns_limit_h_max 30
_diffrn_reflns_limit_h_min -30
_diffrn_reflns_limit_k_max 33
_diffrn_reflns_limit_k_min -33
_diffrn_reflns_limit_l_max 38
_diffrn_reflns_limit_l_min -38
_diffrn_reflns_number 292534
_diffrn_reflns_theta_full 26.00
_diffrn_reflns_theta_max 26.00
_diffrn_reflns_theta_min 2.83
_diffrn_standards_decay_% none
_exptl_absorpt_coefficient_mu 19.024
_exptl_absorpt_correction_T_max 0.2086
_exptl_absorpt_correction_T_min 0.0794
_exptl_absorpt_correction_type analytical
_exptl_absorpt_process_details
;
CrysAlisPro, Agilent Technologies,
Version 1.171.35.19 (release 27-10-2011 CrysAlis171 .NET)
(compiled Oct 27 2011,15:02:11)
Analytical numeric absorption correction using a multifaceted crystal
            model based on expressions derived by R.C. Clark & J.S. Reid.
(Clark, R. C. & Reid, J. S. (1995). Acta Cryst. A51, 887-897)
;
_exptl_crystal_colour brown
_exptl_crystal_density_diffrn 3.218
_exptl_crystal_density_method 'not measured'
_exptl_crystal_description block
_exptl_crystal_F_000 16038
_exptl_crystal_size_max 0.27
_exptl_crystal_size_mid 0.18
_exptl_crystal_size_min 0.12
_refine_diff_density_max 2.45
_refine_diff_density_min -1.90
_refine_diff_density_rms 0.36
_refine_ls_extinction_coef none
_refine_ls_extinction_method none
_refine_ls_goodness_of_fit_ref 1.027
_refine_ls_hydrogen_treatment none
_refine_ls_matrix_type full
_refine_ls_number_parameters 3933
_refine_ls_number_reflns 73428
_refine_ls_number_restraints 0
_refine_ls_restrained_S_all 1.027
_refine_ls_R_factor_all 0.1127
_refine_ls_R_factor_gt 0.0583
_refine_ls_shift/su_max 0.002
_refine_ls_shift/su_mean 0.000
_refine_ls_structure_factor_coef Fsqd
_refine_ls_weighting_details 'calc w=1/[\s^2^(Fo^2^)+(0.0590P)^2^+354.4517P] where P=(Fo^2^+2Fc^2^)/3'
_refine_ls_weighting_scheme calc
_refine_ls_wR_factor_gt 0.1303
_refine_ls_wR_factor_ref 0.1608
_reflns_number_gt 45339
_reflns_number_total 73428
_reflns_threshold_expression >2sigma(I)
_cod_data_source_file c3dt53382d3.cif
_cod_data_source_block pms1469b
_cod_original_cell_volume 18719.0(4)
_cod_original_sg_symbol_H-M P-1
_cod_original_formula_sum 'H146 Fe13 Na33 O319 P12 W60'
_cod_database_code 7029383

loop_
_symmetry_equiv_pos_as_xyz
'x, y, z'
'-x, -y, -z'

loop_
_atom_site_label
_atom_site_type_symbol
_atom_site_fract_x
_atom_site_fract_y
_atom_site_fract_z
_atom_site_U_iso_or_equiv
_atom_site_adp_type
_atom_site_occupancy
_atom_site_symmetry_multiplicity
_atom_site_calc_flag
_atom_site_refinement_flags
W1 W 0.27213(3) 0.28792(3) 0.05934(3) 0.03076(18) Uani 1 1 d .
W2 W 0.35894(3) -0.12595(3) 0.34697(3) 0.03082(18) Uani 1 1 d .
W3 W 0.24259(3) 0.11995(3) -0.01524(3) 0.03084(18) Uani 1 1 d .
W4 W 0.24758(3) -0.16055(3) 0.39942(3) 0.03149(19) Uani 1 1 d .
W5 W 0.09565(3) 0.21196(3) -0.05203(3) 0.03027(18) Uani 1 1 d .
W6 W 0.32789(3) 0.15655(3) 0.03813(3) 0.03092(19) Uani 1 1 d .
W7 W 0.24946(3) -0.34807(3) 0.38434(3) 0.03295(19) Uani 1 1 d .
W8 W 0.48267(3) -0.27828(3) 0.27676(3) 0.0338(2) Uani 1 1 d .
W9 W 0.32211(4) 0.36087(4) -0.05324(3) 0.0343(2) Uani 1 1 d .
W10 W 0.38615(3) -0.12704(3) 0.23246(3) 0.03149(19) Uani 1 1 d .
W11 W 0.51119(3) -0.41223(3) 0.37127(3) 0.0353(2) Uani 1 1 d .
W12 W 0.23105(3) 0.28219(4) 0.30516(3) 0.03354(19) Uani 1 1 d .
W13 W 0.14626(3) 0.28195(4) -0.16524(3) 0.03289(19) Uani 1 1 d .
W14 W 0.34448(3) -0.31117(3) 0.44517(3) 0.03255(19) Uani 1 1 d .
W15 W 0.09462(3) 0.36973(3) 0.27371(3) 0.03147(19) Uani 1 1 d .
W16 W 0.39678(4) -0.31159(3) 0.22206(3) 0.0349(2) Uani 1 1 d .
W17 W 0.37892(3) 0.22682(4) -0.07412(3) 0.0338(2) Uani 1 1 d .
W18 W 0.17868(3) -0.19656(3) 0.23284(3) 0.03386(19) Uani 1 1 d .
W19 W 0.10501(4) 0.43993(3) 0.35770(3) 0.0341(2) Uani 1 1 d .
W20 W 0.18713(4) 0.44456(3) -0.08757(3) 0.03394(19) Uani 1 1 d .
W21 W 0.09438(4) 0.40319(4) -0.14623(3) 0.0344(2) Uani 1 1 d .
W22 W 0.29838(4) -0.15989(3) 0.17740(3) 0.03285(19) Uani 1 1 d .
W23 W 0.25841(4) 0.15130(4) 0.39683(3) 0.0378(2) Uani 1 1 d .
W24 W 0.45482(3) -0.27733(3) 0.39351(3) 0.03288(19) Uani 1 1 d .
W25 W 0.13592(3) 0.37387(3) 0.02486(3) 0.03107(18) Uani 1 1 d .
W26 W 0.26795(4) 0.32005(4) -0.22441(3) 0.0378(2) Uani 1 1 d .
W27 W 0.15432(3) -0.19619(3) 0.33949(3) 0.03228(19) Uani 1 1 d .
W28 W 0.00006(4) 0.21210(4) 0.41550(3) 0.0348(2) Uani 1 1 d .
W29 W -0.20779(4) 0.13173(4) 0.29758(3) 0.0363(2) Uani 1 1 d .
W30 W 0.00881(4) 0.28151(4) 0.49976(3) 0.0407(2) Uani 1 1 d .
W31 W 0.14710(4) 0.11754(3) 0.44945(3) 0.0368(2) Uani 1 1 d .
W32 W -0.13362(3) 0.01108(4) 0.16102(3) 0.0358(2) Uani 1 1 d .
W33 W 0.04439(3) 0.33365(3) -0.03252(3) 0.03093(19) Uani 1 1 d .
W34 W -0.02458(4) 0.33346(4) 0.33076(3) 0.03360(19) Uani 1 1 d .
W35 W 0.24019(4) 0.35326(4) 0.38863(3) 0.0369(2) Uani 1 1 d .
W36 W -0.28623(4) 0.01689(4) 0.14688(3) 0.0389(2) Uani 1 1 d .
W37 W 0.29576(4) 0.18908(4) -0.12717(3) 0.03341(19) Uani 1 1 d .
W38 W -0.01677(4) 0.40284(3) 0.41564(3) 0.0359(2) Uani 1 1 d .
W39 W 0.26816(4) 0.22008(4) 0.48169(3) 0.0421(2) Uani 1 1 d .
W40 W -0.31818(4) 0.15325(4) 0.05681(3) 0.0388(2) Uani 1 1 d .
W41 W 0.07883(4) 0.44028(4) 0.47529(3) 0.0395(2) Uani 1 1 d .
W42 W 0.35260(4) 0.35830(4) -0.17034(3) 0.0394(2) Uani 1 1 d .
W43 W 0.27409(4) -0.34836(3) 0.27852(3) 0.0355(2) Uani 1 1 d .
W44 W 0.39867(4) -0.44576(3) 0.42340(3) 0.0359(2) Uani 1 1 d .
W45 W 0.21514(4) 0.44394(4) -0.20529(3) 0.0389(2) Uani 1 1 d .
W46 W -0.16440(3) 0.14455(4) 0.07278(3) 0.0365(2) Uani 1 1 d .
W47 W 0.15835(4) 0.18575(4) 0.53459(3) 0.0436(2) Uani 1 1 d .
W48 W 0.21686(4) 0.35230(4) 0.50687(3) 0.0434(2) Uani 1 1 d .
W49 W 0.10460(5) 0.31724(4) 0.56126(3) 0.0474(2) Uani 1 1 d .
W50 W -0.36820(4) 0.26936(4) 0.08368(3) 0.0408(2) Uani 1 1 d .
W51 W -0.23640(3) 0.25591(4) 0.21520(3) 0.0362(2) Uani 1 1 d .
W52 W 0.42311(4) -0.44612(3) 0.31558(3) 0.0378(2) Uani 1 1 d .
W53 W -0.21479(4) 0.26269(4) 0.09843(3) 0.0370(2) Uani 1 1 d .
W54 W -0.15405(4) 0.00501(4) 0.26930(3) 0.0369(2) Uani 1 1 d .
W55 W -0.39076(5) 0.26279(7) 0.20199(7) 0.0356(4) Uani 0.908(6) 1 d P
W55' W -0.3851(8) 0.2484(9) 0.2201(8) 0.066(6) Uiso 0.092(6) 1 d P
W56 W -0.30686(7) 0.00991(7) 0.25396(6) 0.0383(4) Uani 0.908(6) 1 d P
W56' W -0.2957(10) -0.0018(10) 0.2678(8) 0.065(7) Uiso 0.092(6) 1 d P
W57' W -0.3503(8) 0.1234(8) 0.2978(7) 0.058(6) Uiso 0.092(6) 1 d P
W57 W -0.36175(6) 0.13912(8) 0.28312(6) 0.0386(4) Uani 0.908(6) 1 d P
W58' W -0.4390(8) 0.0999(8) 0.1317(8) 0.062(6) Uiso 0.092(6) 1 d P
W58 W -0.43835(5) 0.11017(7) 0.11353(7) 0.0373(4) Uani 0.908(6) 1 d P
W59 W -0.48891(4) 0.22888(7) 0.14078(7) 0.0385(4) Uani 0.908(6) 1 d P
W59' W -0.4866(7) 0.2142(8) 0.1606(8) 0.055(5) Uiso 0.092(6) 1 d P
W60 W -0.45926(6) 0.10244(8) 0.22349(7) 0.0426(4) Uani 0.908(6) 1 d P
W60' W -0.4511(9) 0.0878(9) 0.2415(8) 0.068(6) Uiso 0.092(6) 1 d P
Fe1 Fe -0.09290(11) 0.20862(12) 0.17757(10) 0.0315(6) Uani 1 1 d .
Fe2 Fe -0.04402(11) 0.09279(12) 0.15340(9) 0.0331(7) Uani 1 1 d .
Fe3 Fe -0.06538(12) 0.08904(12) 0.25767(10) 0.0333(7) Uani 1 1 d .
Fe4 Fe 0.05876(12) 0.25818(12) 0.25960(9) 0.0312(6) Uani 1 1 d .
Fe5 Fe 0.08239(13) 0.14037(12) 0.34186(10) 0.0357(7) Uani 1 1 d .
Fe6 Fe 0.19023(12) 0.17317(12) 0.29123(9) 0.0316(6) Uani 1 1 d .
Fe7 Fe 0.21929(11) 0.17689(11) 0.11884(9) 0.0298(6) Uani 1 1 d .
Fe8 Fe 0.08675(11) 0.26058(11) 0.08619(9) 0.0290(6) Uani 1 1 d .
Fe9 Fe 0.13636(12) 0.14251(12) 0.06657(9) 0.0325(7) Uani 1 1 d .
Fe10 Fe 0.15393(11) -0.05557(11) 0.30602(9) 0.0315(7) Uani 1 1 d .
Fe11 Fe 0.17622(12) -0.05614(11) 0.20280(9) 0.0325(7) Uani 1 1 d .
Fe12 Fe 0.26176(11) -0.02230(11) 0.25381(9) 0.0287(6) Uani 1 1 d .
Fe13 Fe 0.1389(4) 0.0510(3) 0.2284(3) 0.025(2) Uani 0.30 1 d P
Fe14 Fe 0.0307(4) 0.1212(4) 0.2036(3) 0.0254(19) Uani 0.30 1 d P
Fe15 Fe 0.1180(5) 0.1472(5) 0.1628(4) 0.024(3) Uani 0.20 1 d P
Fe16 Fe 0.1000(5) 0.1471(5) 0.2451(4) 0.023(3) Uani 0.20 1 d P
Na1 Na -0.0218(5) 0.5387(5) -0.1524(4) 0.051(3) Uani 0.75 1 d P
Na2 Na 0.3947(5) 0.3355(5) 0.0503(4) 0.057(3) Uani 0.75 1 d P
Na3 Na 0.1943(7) -0.4485(6) 0.4847(4) 0.068(4) Uani 0.70 1 d P
Na4 Na 0.3635(7) -0.3874(6) 0.5792(5) 0.056(4) Uani 0.60 1 d P
Na5 Na 0.2790(6) 0.2625(5) -0.3270(4) 0.056(3) Uani 0.75 1 d P
Na6 Na 0.0662(5) 0.5240(5) 0.0413(4) 0.049(3) Uani 0.70 1 d P
Na7 Na 0.4754(6) -0.3525(5) 0.5275(4) 0.050(3) Uani 0.70 1 d P
Na8 Na -0.1857(6) 0.4301(6) 0.3197(4) 0.045(4) Uani 0.60 1 d P
Na9 Na -0.0883(8) -0.0849(7) 0.3856(5) 0.048(5) Uani 0.50 1 d P
Na10 Na 0.1194(7) 0.3566(7) 0.6710(5) 0.083(5) Uani 0.70 1 d P
Na11 Na 0.0035(8) 0.2999(7) 0.6693(5) 0.066(5) Uani 0.60 1 d P
Na12 Na 0.1167(7) -0.3944(7) 0.3933(5) 0.077(5) Uani 0.70 1 d P
Na13 Na 0.0282(8) -0.1639(7) 0.4135(6) 0.094(6) Uani 0.70 1 d P
Na14 Na 0.2533(7) -0.0923(7) 0.0438(5) 0.084(5) Uani 0.70 1 d P
Na15 Na -0.0375(8) 0.2208(8) 0.0528(7) 0.078(6) Uani 0.60 1 d P
Na16 Na 0.5380(7) 0.2201(10) -0.0719(5) 0.066(6) Uani 0.50 1 d P
Na17 Na 0.5235(8) -0.0815(8) 0.1861(6) 0.057(5) Uiso 0.50 1 d P
Na18 Na 0.2715(8) 0.4229(8) 0.5752(7) 0.050(5) Uiso 0.45 1 d P
Na19 Na 0.3954(9) 0.2677(9) 0.2893(7) 0.051(6) Uiso 0.40 1 d P
Na20 Na -0.0732(8) -0.1150(8) 0.1116(7) 0.039(5) Uiso 0.40 1 d P
Na21 Na 0.6043(8) -0.3327(8) 0.4716(7) 0.059(5) Uiso 0.50 1 d P
Na22 Na 0.4832(9) 0.3629(9) -0.0478(7) 0.070(6) Uiso 0.50 1 d P
Na23 Na 0.5875(16) -0.2288(16) 0.1913(13) 0.080(11) Uiso 0.30 1 d P
Na24 Na -0.1854(12) 0.3978(12) 0.0303(10) 0.077(8) Uiso 0.40 1 d P
Na25 Na 0.4583(16) 0.4091(16) -0.2583(13) 0.075(10) Uiso 0.30 1 d P
Na26 Na -0.2577(14) 0.5596(14) 0.3247(11) 0.062(9) Uiso 0.30 1 d P
Na27 Na 0.4067(16) 0.0551(16) 0.3692(13) 0.037(9) Uiso 0.20 1 d P
Na28 Na 0.1081(15) -0.2420(15) 0.1422(12) 0.031(8) Uiso 0.20 1 d P
Na29 Na -0.3802(18) 0.1244(18) 0.4145(15) 0.049(11) Uiso 0.20 1 d P
Na30 Na 0.4228(16) 0.2181(16) -0.3911(13) 0.038(9) Uiso 0.20 1 d P
Na31 Na 0.4739(19) 0.0198(19) 0.0862(15) 0.054(12) Uiso 0.20 1 d P
Na32 Na -0.1387(19) -0.1605(19) 0.1983(15) 0.051(11) Uiso 0.20 1 d P
Na33 Na -0.2905(9) 0.4019(9) 0.2430(8) 0.051(6) Uiso 0.40 1 d P
Na34 Na 0.3614(12) 0.0858(12) 0.1563(10) 0.050(7) Uiso 0.30 1 d P
Na35 Na 0.2443(9) -0.2525(9) 0.5298(8) 0.076(6) Uiso 0.50 1 d P
Na36 Na 0.3142(13) -0.2201(13) 0.5412(11) 0.056(8) Uiso 0.30 1 d P
Na37 Na 0.0409(17) 0.0738(17) 0.0221(14) 0.065(11) Uiso 0.25 1 d P
Na38 Na 0.2344(14) 0.4394(14) 0.0674(11) 0.061(9) Uiso 0.30 1 d P
Na39 Na -0.0169(14) 0.3971(14) -0.2450(11) 0.061(9) Uiso 0.30 1 d P
Na40 Na 0.1203(19) 0.4124(19) -0.2610(17) 0.074(13) Uiso 0.25 1 d P
Na42 Na 0.1705(11) 0.2962(11) 0.1712(9) 0.069(7) Uiso 0.40 1 d P
Na43 Na 0.0176(9) -0.0585(9) 0.2570(8) 0.075(6) Uiso 0.50 1 d P
Na44 Na 0.0380(15) -0.0697(15) 0.1552(12) 0.073(10) Uiso 0.30 1 d P
Na45 Na -0.0800(11) 0.2131(11) 0.2999(9) 0.064(7) Uiso 0.40 1 d P
P1 P -0.1808(2) 0.1353(2) 0.18582(16) 0.0266(11) Uani 1 1 d .
P2 P -0.3447(2) 0.1422(2) 0.17053(18) 0.0307(12) Uani 1 1 d .
P3 P 0.1177(2) 0.2422(2) 0.35954(16) 0.0271(11) Uani 1 1 d .
P4 P 0.1276(2) 0.31685(19) 0.44981(16) 0.0289(11) Uani 1 1 d .
P5 P 0.1852(2) 0.24523(19) 0.00728(15) 0.0236(10) Uani 1 1 d .
P6 P 0.2395(2) 0.3206(2) -0.11335(15) 0.0244(11) Uani 1 1 d .
P7 P 0.2679(2) -0.15669(19) 0.28693(16) 0.0242(10) Uani 1 1 d .
P8 P 0.37082(19) -0.31873(19) 0.33545(16) 0.0239(10) Uani 1 1 d .
P9 P 0.0526(2) 0.0516(2) 0.31212(17) 0.0287(11) Uani 1 1 d .
P10 P 0.0887(2) 0.0533(2) 0.13414(16) 0.0294(11) Uani 1 1 d .
P11 P 0.2378(2) 0.1075(2) 0.22300(16) 0.0294(11) Uani 1 1 d .
P12 P 0.0086(2) 0.2559(2) 0.17038(18) 0.0352(12) Uani 1 1 d .
O1 O 0.2785(7) 0.3086(6) -0.2751(4) 0.050(4) Uani 1 1 d .
O2 O 0.2324(6) 0.4003(6) -0.2452(4) 0.039(3) Uani 1 1 d .
O3 O 0.1920(7) 0.5094(6) -0.2431(5) 0.052(4) Uani 1 1 d .
O4 O 0.3367(6) 0.3356(6) -0.2194(4) 0.044(4) Uani 1 1 d .
O5 O 0.2982(6) 0.4288(6) -0.2027(4) 0.042(4) Uani 1 1 d .
O6 O 0.4154(6) 0.3707(6) -0.1868(5) 0.046(4) Uani 1 1 d .
O7 O 0.1956(5) 0.3141(6) -0.2101(4) 0.036(3) Uani 1 1 d .
O8 O 0.3007(5) 0.2497(6) -0.1824(4) 0.036(3) Uani 1 1 d .
O9 O 0.1464(6) 0.4287(5) -0.1910(4) 0.038(3) Uani 1 1 d .
O10 O 0.2117(6) 0.4578(5) -0.1498(4) 0.037(3) Uani 1 1 d .
O11 O 0.3390(6) 0.3781(5) -0.1174(4) 0.037(3) Uani 1 1 d .
O12 O 0.3795(5) 0.2844(6) -0.1329(4) 0.036(3) Uani 1 1 d .
O13 O 0.1187(6) 0.2604(6) -0.2009(4) 0.044(4) Uani 1 1 d .
O14 O 0.3157(6) 0.1378(6) -0.1516(4) 0.043(4) Uani 1 1 d .
O15 O 0.4515(5) 0.1987(6) -0.0636(5) 0.039(3) Uani 1 1 d .
O16 O 0.3776(6) 0.3752(6) -0.0364(5) 0.045(4) Uani 1 1 d .
O17 O 0.1557(6) 0.5133(5) -0.0920(4) 0.042(4) Uani 1 1 d .
O18 O 0.0330(6) 0.4585(6) -0.1700(5) 0.046(4) Uani 1 1 d .
O19 O 0.3699(6) 0.1838(6) -0.1092(4) 0.041(4) Uani 1 1 d .
O20 O 0.3593(5) 0.2866(5) -0.0521(4) 0.033(3) Uani 1 1 d .
O21 O 0.2646(6) 0.4331(5) -0.0692(4) 0.035(3) Uani 1 1 d .
O22 O 0.1271(5) 0.4310(5) -0.1104(4) 0.033(3) Uani 1 1 d .
O23 O 0.0932(5) 0.3559(6) -0.1798(4) 0.039(3) Uani 1 1 d .
O24 O 0.2162(5) 0.2213(5) -0.1438(4) 0.034(3) Uani 1 1 d .
O25 O 0.3574(5) 0.1832(5) -0.0240(4) 0.031(3) Uani 1 1 d .
O26 O 0.2829(5) 0.1507(5) -0.0709(4) 0.033(3) Uani 1 1 d .
O27 O 0.1115(5) 0.2574(6) -0.1130(4) 0.035(3) Uani 1 1 d .
O28 O 0.0661(5) 0.3647(6) -0.0963(4) 0.038(4) Uani 1 1 d .
O29 O 0.1718(5) 0.4118(5) -0.0297(4) 0.032(3) Uani 1 1 d .
O30 O 0.2921(5) 0.3377(5) 0.0007(4) 0.032(3) Uani 1 1 d .
O31 O 0.0983(6) 0.4342(6) 0.0360(4) 0.038(3) Uani 1 1 d .
O32 O 0.3223(6) 0.2943(6) 0.0911(4) 0.038(3) Uani 1 1 d .
O33 O 0.3951(6) 0.1191(6) 0.0641(5) 0.044(4) Uani 1 1 d .
O34 O 0.2574(6) 0.0577(5) -0.0242(5) 0.044(4) Uani 1 1 d .
O35 O 0.0593(5) 0.1818(6) -0.0739(5) 0.041(4) Uani 1 1 d .
O36 O -0.0251(6) 0.3811(6) -0.0418(5) 0.041(4) Uani 1 1 d .
O37 O 0.1738(5) 0.1661(5) -0.0532(4) 0.028(3) Uani 1 1 d .
O38 O 0.0337(5) 0.2788(5) -0.0533(4) 0.032(3) Uani 1 1 d .
O39 O 0.0862(5) 0.3746(5) -0.0201(4) 0.032(3) Uani 1 1 d .
O40 O 0.2075(5) 0.3544(5) 0.0573(4) 0.033(3) Uani 1 1 d .
O41 O 0.3183(5) 0.2300(5) 0.0382(4) 0.032(3) Uani 1 1 d .
O42 O 0.3125(6) 0.1037(6) 0.0164(4) 0.036(3) Uani 1 1 d .
O43 O 0.2026(5) 0.1101(5) 0.0344(4) 0.032(3) Uani 1 1 d .
O44 O 0.2845(5) 0.1456(5) 0.0865(4) 0.032(3) Uani 1 1 d .
O45 O 0.2435(5) 0.2421(5) 0.1017(4) 0.032(3) Uani 1 1 d .
O46 O 0.1122(5) 0.3252(5) 0.0689(4) 0.033(3) Uani 1 1 d .
O47 O 0.0444(5) 0.2960(5) 0.0258(4) 0.031(3) Uani 1 1 d .
O48 O 0.0935(5) 0.1776(5) 0.0077(4) 0.035(3) Uani 1 1 d .
O49 O 0.1446(6) 0.2202(6) 0.1380(5) 0.043(4) Uani 1 1 d .
O50 O 0.1864(6) 0.1193(6) 0.1211(4) 0.038(3) Uani 1 1 d .
O51 O 0.0733(6) 0.1910(6) 0.0923(5) 0.041(4) Uani 1 1 d .
O52 O 0.1639(5) 0.2165(5) 0.0536(4) 0.030(3) Uani 1 1 d .
O53 O 0.2384(5) 0.2019(5) -0.0029(4) 0.026(3) Uani 1 1 d .
O54 O 0.1345(5) 0.2662(5) -0.0288(4) 0.027(3) Uani 1 1 d .
O55 O 0.1990(5) 0.2942(5) 0.0120(4) 0.030(3) Uani 1 1 d .
O56 O 0.2810(5) 0.2612(5) -0.0968(4) 0.028(3) Uani 1 1 d .
O57 O 0.2416(5) 0.3524(5) -0.0822(4) 0.032(3) Uani 1 1 d .
O58 O 0.1781(5) 0.3241(5) -0.1232(4) 0.029(3) Uani 1 1 d .
O59 O 0.2613(5) 0.3501(5) -0.1600(4) 0.030(3) Uani 1 1 d .
O60 O 0.0876(8) 0.3073(6) 0.6170(4) 0.058(5) Uani 1 1 d .
O61 O 0.2702(7) 0.3630(6) 0.5294(6) 0.060(5) Uani 1 1 d .
O62 O 0.0490(6) 0.5077(6) 0.4759(5) 0.047(4) Uani 1 1 d .
O63 O 0.1776(7) 0.3291(6) 0.5615(5) 0.049(4) Uani 1 1 d .
O64 O 0.0718(7) 0.3976(6) 0.5367(5) 0.049(4) Uani 1 1 d .
O65 O 0.1577(6) 0.4235(6) 0.4965(4) 0.042(4) Uani 1 1 d .
O66 O 0.1042(6) 0.4520(5) 0.4163(4) 0.035(3) Uani 1 1 d .
O67 O 0.0168(6) 0.4272(6) 0.4567(5) 0.044(4) Uani 1 1 d .
O68 O 0.0412(6) 0.3134(6) 0.5367(4) 0.044(4) Uani 1 1 d .
O69 O 0.1459(6) 0.2460(6) 0.5611(4) 0.045(4) Uani 1 1 d .
O70 O 0.2507(6) 0.2770(5) 0.5110(4) 0.041(4) Uani 1 1 d .
O71 O 0.2300(6) 0.3726(6) 0.4451(5) 0.046(4) Uani 1 1 d .
O72 O -0.0791(6) 0.4599(6) 0.4028(5) 0.050(4) Uani 1 1 d .
O73 O -0.0381(7) 0.2612(6) 0.5393(5) 0.049(4) Uani 1 1 d .
O74 O 0.1604(8) 0.1352(6) 0.5853(5) 0.059(5) Uani 1 1 d .
O75 O 0.3390(7) 0.1910(7) 0.4980(5) 0.056(4) Uani 1 1 d .
O76 O 0.3031(6) 0.3664(6) 0.3759(5) 0.046(4) Uani 1 1 d .
O77 O 0.0821(6) 0.5087(6) 0.3246(5) 0.046(4) Uani 1 1 d .
O78 O 0.0774(6) 0.2204(6) 0.5203(4) 0.043(4) Uani 1 1 d .
O79 O -0.0412(6) 0.3571(5) 0.4695(4) 0.039(3) Uani 1 1 d .
O80 O 0.2375(6) 0.1784(6) 0.5338(5) 0.046(4) Uani 1 1 d .
O81 O 0.2687(5) 0.2778(6) 0.4292(4) 0.037(3) Uani 1 1 d .
O82 O 0.1860(6) 0.4259(6) 0.3601(4) 0.039(3) Uani 1 1 d .
O83 O 0.0338(6) 0.4289(6) 0.3738(4) 0.037(3) Uani 1 1 d .
O84 O 0.4909(5) -0.3558(5) 0.3975(4) 0.035(3) Uani 1 1 d .
O85 O -0.0281(6) 0.3654(5) 0.3811(4) 0.037(3) Uani 1 1 d .
O86 O -0.0049(6) 0.2572(5) 0.4549(4) 0.033(3) Uani 1 1 d .
O87 O 0.1639(6) 0.1481(6) 0.4956(4) 0.044(4) Uani 1 1 d .
O88 O 0.2622(6) 0.1778(6) 0.4493(4) 0.042(4) Uani 1 1 d .
O89 O 0.2309(5) 0.3299(5) 0.3428(4) 0.035(3) Uani 1 1 d .
O90 O 0.1110(5) 0.4071(5) 0.3144(4) 0.035(3) Uani 1 1 d .
O91 O -0.0498(6) 0.1827(5) 0.4433(5) 0.046(4) Uani 1 1 d .
O92 O 0.1495(7) 0.0549(6) 0.4889(5) 0.052(4) Uani 1 1 d .
O93 O 0.3295(6) 0.1115(6) 0.4023(5) 0.047(4) Uani 1 1 d .
O94 O 0.2920(6) 0.2875(6) 0.2797(5) 0.042(4) Uani 1 1 d .
O95 O 0.0701(6) 0.4299(6) 0.2284(5) 0.044(4) Uani 1 1 d .
O96 O 0.0242(5) 0.2840(6) 0.1227(4) 0.040(4) Uani 1 1 d .
O97 O 0.1758(5) 0.3490(6) 0.2652(4) 0.036(3) Uani 1 1 d .
O98 O 0.0263(6) 0.3722(6) 0.3070(4) 0.036(3) Uani 1 1 d .
O99 O -0.0520(5) 0.2803(5) 0.3744(4) 0.032(3) Uani 1 1 d .
O100 O 0.0708(6) 0.1655(5) 0.4515(4) 0.040(4) Uani 1 1 d .
O101 O 0.2279(6) 0.1007(5) 0.4390(5) 0.042(4) Uani 1 1 d .
O102 O 0.2597(6) 0.2230(6) 0.3612(4) 0.036(3) Uani 1 1 d .
O103 O 0.0853(5) 0.3208(6) 0.2508(4) 0.038(3) Uani 1 1 d .
O104 O -0.0032(5) 0.2946(6) 0.2925(4) 0.036(3) Uani 1 1 d .
O105 O 0.2164(5) 0.2371(6) 0.2806(4) 0.036(3) Uani 1 1 d .
O106 O 0.0193(6) 0.1779(6) 0.3737(4) 0.036(3) Uani 1 1 d .
O107 O 0.0461(6) 0.1932(5) 0.1875(4) 0.035(3) Uani 1 1 d .
O108 O 0.2360(6) 0.1402(5) 0.3485(4) 0.038(3) Uani 1 1 d .
O109 O 0.0416(6) 0.1883(6) 0.2815(4) 0.038(3) Uani 1 1 d .
O110 O 0.1324(6) 0.2173(7) 0.2386(5) 0.049(4) Uani 1 1 d .
O111 O 0.1529(6) 0.1153(6) 0.3093(5) 0.041(3) Uani 1 1 d .
O112 O 0.1144(5) 0.2128(5) 0.3248(4) 0.033(3) Uani 1 1 d .
O113 O 0.1588(5) 0.1988(5) 0.3991(4) 0.034(3) Uani 1 1 d .
O114 O -0.0892(6) 0.3821(6) 0.3040(5) 0.050(4) Uani 1 1 d .
O115 O 0.1405(6) 0.2895(6) 0.3352(4) 0.041(4) Uani 1 1 d .
O116 O 0.0630(6) 0.3224(5) 0.4453(4) 0.037(3) Uani 1 1 d .
O117 O 0.1675(6) 0.2552(6) 0.4703(4) 0.042(4) Uani 1 1 d .
O118 O 0.1477(6) 0.3476(5) 0.4052(4) 0.031(3) Uani 1 1 d .
O119 O 0.1308(6) 0.3455(5) 0.4852(4) 0.039(3) Uani 1 1 d .
O120 O 0.0569(5) 0.2641(5) 0.3747(4) 0.034(3) Uani 1 1 d .
O121 O -0.5538(6) 0.2802(7) 0.1252(6) 0.059(5) Uani 1 1 d .
O122 O -0.4714(6) 0.0880(7) 0.0811(6) 0.059(5) Uani 1 1 d .
O123 O -0.5044(7) 0.0752(8) 0.2606(6) 0.065(5) Uani 1 1 d .
O124 O -0.4958(6) 0.1808(7) 0.1082(6) 0.056(4) Uani 1 1 d .
O125 O -0.4721(6) 0.0843(6) 0.1711(5) 0.047(4) Uani 1 1 d .
O126 O -0.5108(6) 0.1771(7) 0.1912(5) 0.053(4) Uani 1 1 d .
O127 O -0.3706(6) 0.0480(6) 0.1369(5) 0.044(4) Uani 1 1 d .
O128 O -0.3893(6) 0.0406(7) 0.2390(6) 0.056(4) Uani 1 1 d .
O129 O -0.4282(6) 0.1313(6) 0.2584(5) 0.043(4) Uani 1 1 d .
O130 O -0.4561(6) 0.2484(6) 0.1826(5) 0.046(4) Uani 1 1 d .
O131 O -0.4417(6) 0.2535(6) 0.0977(5) 0.044(4) Uani 1 1 d .
O132 O -0.3935(6) 0.1432(6) 0.0734(5) 0.052(4) Uani 1 1 d .
O133 O -0.3831(7) 0.1244(8) 0.3384(5) 0.061(5) Uani 1 1 d .
O134 O -0.4288(6) 0.3262(6) 0.2052(6) 0.051(4) Uani 1 1 d .
O135 O -0.4023(6) 0.3368(7) 0.0481(5) 0.056(4) Uani 1 1 d .
O136 O -0.3185(6) 0.1456(6) 0.0042(5) 0.052(4) Uani 1 1 d .
O137 O -0.2748(6) -0.0339(6) 0.1244(5) 0.048(4) Uani 1 1 d .
O138 O -0.3084(7) -0.0459(7) 0.2997(5) 0.061(5) Uani 1 1 d .
O139 O -0.2987(6) -0.0217(6) 0.2066(6) 0.051(4) Uani 1 1 d .
O140 O -0.3238(6) 0.0657(6) 0.2812(5) 0.045(4) Uani 1 1 d .
O141 O -0.4011(6) 0.2163(7) 0.2623(5) 0.050(4) Uani 1 1 d .
O142 O -0.3747(5) 0.2787(6) 0.1406(5) 0.042(4) Uani 1 1 d .
O143 O -0.3595(6) 0.2315(7) 0.0400(5) 0.049(4) Uani 1 1 d .
O144 O -0.2885(6) 0.0781(6) 0.0944(5) 0.043(4) Uani 1 1 d .
O145 O -0.2938(6) 0.1473(6) 0.2900(5) 0.042(4) Uani 1 1 d .
O146 O -0.2306(6) -0.0006(6) 0.2574(5) 0.042(4) Uani 1 1 d .
O147 O -0.3177(6) 0.2562(6) 0.2180(5) 0.046(4) Uani 1 1 d .
O148 O -0.2933(6) 0.2638(6) 0.0808(5) 0.043(4) Uani 1 1 d .
O149 O -0.2504(5) 0.1624(6) 0.0585(5) 0.039(3) Uani 1 1 d .
O150 O -0.2124(6) 0.0065(6) 0.1621(5) 0.045(4) Uani 1 1 d .
O151 O -0.2062(7) 0.1164(7) 0.3550(6) 0.059(5) Uani 1 1 d .
O152 O -0.2566(6) 0.3199(6) 0.2210(5) 0.046(4) Uani 1 1 d .
O153 O -0.2267(6) 0.3297(6) 0.0636(5) 0.053(4) Uani 1 1 d .
O154 O -0.1440(6) 0.1369(6) 0.0212(5) 0.047(4) Uani 1 1 d .
O155 O -0.1014(6) -0.0426(6) 0.1405(6) 0.050(4) Uani 1 1 d .
O156 O -0.1361(6) -0.0523(6) 0.3176(5) 0.052(4) Uani 1 1 d .
O157 O -0.2296(6) 0.2116(6) 0.2772(5) 0.041(4) Uani 1 1 d .
O158 O -0.2508(5) 0.2738(6) 0.1504(5) 0.038(3) Uani 1 1 d .
O159 O -0.1873(6) 0.2235(6) 0.0561(5) 0.046(4) Uani 1 1 d .
O160 O -0.1275(6) -0.0319(5) 0.2250(5) 0.044(4) Uani 1 1 d .
O161 O -0.2001(6) 0.0619(6) 0.2923(4) 0.042(4) Uani 1 1 d .
O162 O -0.1663(5) 0.0727(6) 0.1076(5) 0.040(4) Uani 1 1 d .
O163 O -0.1446(6) 0.2454(6) 0.1229(5) 0.044(4) Uani 1 1 d .
O164 O -0.0960(6) 0.1318(6) 0.0979(5) 0.047(4) Uani 1 1 d .
O165 O -0.0733(5) 0.0321(5) 0.1633(4) 0.037(3) Uani 1 1 d .
O166 O -0.0931(5) 0.0266(6) 0.2674(4) 0.037(3) Uani 1 1 d .
O167 O -0.1327(6) 0.1208(6) 0.2887(4) 0.038(3) Uani 1 1 d .
O168 O -0.1607(5) 0.2395(6) 0.2095(4) 0.038(3) Uani 1 1 d .
O169 O 0.0177(6) 0.2862(6) 0.2016(4) 0.039(3) Uani 1 1 d .
O170 O -0.0088(5) 0.0633(6) 0.2159(4) 0.037(3) Uani 1 1 d .
O171 O -0.0492(6) 0.1602(6) 0.2361(5) 0.042(4) Uani 1 1 d .
O172 O -0.0324(6) 0.1626(6) 0.1472(5) 0.042(4) Uani 1 1 d .
O173 O -0.1173(5) 0.1328(5) 0.1916(4) 0.033(3) Uani 1 1 d .
O174 O -0.1803(5) 0.0759(6) 0.1981(5) 0.038(3) Uani 1 1 d .
O175 O -0.2171(5) 0.1640(5) 0.2177(4) 0.031(3) Uani 1 1 d .
O176 O -0.2026(5) 0.1695(6) 0.1361(4) 0.036(3) Uani 1 1 d .
O177 O -0.4086(5) 0.1443(6) 0.1650(5) 0.037(3) Uani 1 1 d .
O178 O -0.3072(5) 0.0807(5) 0.1863(5) 0.038(3) Uani 1 1 d .
O179 O -0.3302(5) 0.1742(5) 0.1246(4) 0.031(3) Uani 1 1 d .
O180 O -0.3448(6) 0.1693(6) 0.2070(5) 0.041(4) Uani 1 1 d .
O181 O 0.5831(6) -0.4445(6) 0.3863(5) 0.046(4) Uani 1 1 d .
O182 O 0.3987(6) -0.5003(5) 0.4709(5) 0.045(4) Uani 1 1 d .
O183 O 0.4415(6) -0.5017(6) 0.2970(6) 0.053(4) Uani 1 1 d .
O184 O 0.4129(6) -0.4831(5) 0.3784(5) 0.040(3) Uani 1 1 d .
O185 O 0.4795(5) -0.4560(5) 0.4203(4) 0.035(3) Uani 1 1 d .
O186 O 0.4996(6) -0.4558(6) 0.3386(5) 0.041(4) Uani 1 1 d .
O187 O 0.3876(5) -0.3873(5) 0.4462(4) 0.033(3) Uani 1 1 d .
O188 O 0.3206(6) -0.4147(5) 0.4030(5) 0.042(4) Uani 1 1 d .
O189 O -0.0553(5) 0.2627(5) 0.1690(5) 0.038(3) Uani 1 1 d .
O190 O 0.3431(5) -0.4151(5) 0.3051(5) 0.041(4) Uani 1 1 d .
O191 O 0.5104(5) -0.3567(6) 0.3158(5) 0.040(4) Uani 1 1 d .
O192 O 0.4296(6) -0.3883(5) 0.2651(5) 0.040(4) Uani 1 1 d .
O193 O 0.5128(6) -0.2737(6) 0.4172(4) 0.038(3) Uani 1 1 d .
O194 O 0.3312(6) -0.3279(6) 0.5023(5) 0.047(4) Uani 1 1 d .
O195 O 0.2064(6) -0.3775(6) 0.4210(5) 0.046(4) Uani 1 1 d .
O196 O 0.2465(6) -0.3782(6) 0.2483(5) 0.050(4) Uani 1 1 d .
O197 O 0.4085(6) -0.3283(6) 0.1731(4) 0.045(4) Uani 1 1 d .
O198 O 0.5483(6) -0.2728(6) 0.2629(5) 0.047(4) Uani 1 1 d .
O199 O 0.4179(6) -0.3040(5) 0.4480(5) 0.043(4) Uani 1 1 d .
O200 O 0.2835(5) -0.3233(5) 0.4212(4) 0.039(4) Uani 1 1 d .
O201 O 0.2421(5) -0.3726(5) 0.3344(5) 0.037(3) Uani 1 1 d .
O202 O 0.3257(6) -0.3225(6) 0.2391(4) 0.040(3) Uani 1 1 d .
O203 O 0.4684(5) -0.3041(5) 0.2296(4) 0.035(3) Uani 1 1 d .
O204 O 0.4740(5) -0.2643(5) 0.3326(5) 0.039(4) Uani 1 1 d .
O205 O 0.1986(5) -0.2778(5) 0.3571(5) 0.039(4) Uani 1 1 d .
O206 O 0.2195(5) -0.2777(5) 0.2633(4) 0.034(3) Uani 1 1 d .
O207 O 0.3596(5) -0.2380(5) 0.1988(4) 0.036(3) Uani 1 1 d .
O208 O 0.4363(5) -0.2074(5) 0.2467(4) 0.036(3) Uani 1 1 d .
O209 O 0.4043(5) -0.2056(5) 0.3800(4) 0.034(3) Uani 1 1 d .
O210 O 0.3070(5) -0.2363(5) 0.4260(4) 0.034(3) Uani 1 1 d .
O211 O 0.1381(6) -0.2062(6) 0.1973(5) 0.046(4) Uani 1 1 d .
O212 O 0.2983(6) -0.1567(6) 0.1220(5) 0.045(4) Uani 1 1 d .
O213 O 0.4401(6) -0.1024(6) 0.2113(5) 0.044(4) Uani 1 1 d .
O214 O 0.4044(6) -0.1007(6) 0.3654(5) 0.042(4) Uani 1 1 d .
O215 O 0.2227(6) -0.1568(6) 0.4512(5) 0.048(4) Uani 1 1 d .
O216 O 0.0967(6) -0.2059(6) 0.3704(5) 0.046(4) Uani 1 1 d .
O217 O 0.3609(5) -0.1349(5) 0.1789(4) 0.034(3) Uani 1 1 d .
O218 O 0.3962(6) -0.1414(5) 0.2956(4) 0.036(3) Uani 1 1 d .
O219 O 0.3107(5) -0.1346(5) 0.3977(4) 0.036(3) Uani 1 1 d .
O220 O 0.2057(5) -0.1990(5) 0.3844(4) 0.036(3) Uani 1 1 d .
O221 O 0.1330(5) -0.2035(6) 0.2847(4) 0.038(3) Uani 1 1 d .
O222 O 0.2474(5) -0.1999(5) 0.2024(4) 0.034(3) Uani 1 1 d .
O223 O 0.1545(5) -0.1216(5) 0.2151(4) 0.035(3) Uani 1 1 d .
O224 O 0.2423(6) -0.0944(5) 0.1746(4) 0.035(3) Uani 1 1 d .
O225 O 0.3275(5) -0.0632(5) 0.2269(4) 0.029(3) Uani 1 1 d .
O226 O 0.3079(5) -0.0628(5) 0.3112(4) 0.033(3) Uani 1 1 d .
O227 O 0.2013(5) -0.0953(5) 0.3624(4) 0.032(3) Uani 1 1 d .
O228 O 0.1316(5) -0.1215(5) 0.3178(4) 0.035(3) Uani 1 1 d .
O229 O 0.2278(5) -0.0938(5) 0.2682(4) 0.031(3) Uani 1 1 d .
O230 O 0.3140(5) -0.1671(5) 0.2527(4) 0.028(3) Uani 1 1 d .
O231 O 0.2941(5) -0.1655(5) 0.3328(4) 0.030(3) Uani 1 1 d .
O232 O 0.2302(5) -0.1915(5) 0.2913(4) 0.034(3) Uani 1 1 d .
O233 O 0.3943(5) -0.2938(5) 0.2907(4) 0.030(3) Uani 1 1 d .
O234 O 0.3098(6) -0.3180(5) 0.3300(5) 0.041(4) Uani 1 1 d .
O235 O 0.3754(5) -0.2925(6) 0.3712(4) 0.031(3) Uani 1 1 d .
O236 O 0.4115(5) -0.3822(5) 0.3547(4) 0.031(3) Uani 1 1 d .
O237 O 0.1921(6) 0.0002(6) 0.2868(5) 0.041(4) Uani 1 1 d .
O238 O 0.1183(6) -0.0272(6) 0.2441(4) 0.044(4) Uani 1 1 d .
O239 O 0.2113(6) 0.0007(6) 0.1998(5) 0.042(4) Uani 1 1 d .
O240 O 0.1287(6) 0.1083(5) 0.3989(4) 0.038(3) Uani 1 1 d .
O241 O 0.0593(6) 0.0787(6) 0.3464(4) 0.039(3) Uani 1 1 d .
O242 O -0.0101(5) 0.0568(6) 0.3085(4) 0.033(3) Uani 1 1 d .
O243 O 0.0894(6) -0.0107(5) 0.3293(5) 0.041(4) Uani 1 1 d .
O244 O 0.0726(6) 0.0803(6) 0.2660(4) 0.037(3) Uani 1 1 d .
O245 O 0.0939(5) 0.0801(6) 0.1687(4) 0.035(3) Uani 1 1 d .
O246 O 0.1242(6) -0.0094(5) 0.1502(4) 0.037(3) Uani 1 1 d .
O247 O 0.0261(5) 0.0594(6) 0.1267(5) 0.040(4) Uani 1 1 d .
O248 O 0.1101(5) 0.0803(5) 0.0877(4) 0.033(3) Uani 1 1 d .
O249 O 0.2577(6) 0.1381(6) 0.1779(4) 0.046(4) Uani 1 1 d .
O250 O 0.1744(6) 0.1117(6) 0.2184(5) 0.037(3) Uani 1 1 d .
O251 O 0.2462(6) 0.1331(6) 0.2580(4) 0.035(3) Uani 1 1 d .
O252 O 0.2773(5) 0.0454(5) 0.2382(5) 0.037(3) Uani 1 1 d .
O261 O -0.0187(7) 0.5046(7) 0.0730(5) 0.055(4) Uani 1 1 d .
O262 O 0.4424(7) -0.4322(7) 0.5378(5) 0.063(5) Uani 1 1 d .
O263 O 0.5490(7) -0.3899(7) 0.4840(6) 0.065(5) Uani 1 1 d .
O264 O 0.0568(7) 0.4373(7) 0.6073(5) 0.061(5) Uani 1 1 d .
O265 O 0.4311(7) 0.2448(9) 0.0341(6) 0.082(6) Uani 1 1 d .
O266 O 0.1709(7) -0.5144(7) 0.5465(5) 0.059(5) Uani 1 1 d .
O267 O -0.0364(8) 0.4008(9) 0.6367(7) 0.086(6) Uani 1 1 d .
O268 O 0.2162(11) 0.3533(8) -0.3700(6) 0.099(8) Uani 1 1 d .
O269 O -0.0375(7) -0.1185(7) 0.4566(5) 0.065(5) Uani 1 1 d .
O270 O 0.0922(12) -0.4100(9) 0.4674(7) 0.085(8) Uani 0.80 1 d P
O271 O -0.1708(8) -0.1158(8) 0.1199(7) 0.087(7) Uani 1 1 d .
O272 O 0.5411(9) -0.4019(9) 0.5922(7) 0.061(6) Uiso 0.80 1 d P
O273 O 0.5200(8) -0.6561(8) 0.3368(6) 0.063(5) Uiso 0.90 1 d P
O274 O 0.0316(13) 0.5729(14) -0.0386(11) 0.069(9) Uiso 0.55 1 d P
O275 O -0.0583(10) 0.6245(10) -0.1419(8) 0.061(6) Uiso 0.70 1 d P
O276 O -0.1015(10) 0.5117(10) -0.1223(8) 0.058(6) Uiso 0.70 1 d P
O277 O 0.0285(12) 0.4950(12) -0.2724(10) 0.057(8) Uiso 0.55 1 d P
O278 O 0.1203(12) 0.4108(12) -0.2886(11) 0.060(8) Uiso 0.60 1 d P
O279 O 0.0483(13) 0.3223(13) -0.2807(10) 0.072(9) Uiso 0.60 1 d P
O280 O 0.4534(14) 0.4502(15) -0.2446(11) 0.063(9) Uiso 0.50 1 d P
O281 O 0.3748(11) 0.2762(11) -0.3375(9) 0.069(8) Uiso 0.65 1 d P
O282 O 0.3316(11) 0.1706(11) -0.2766(9) 0.061(7) Uiso 0.65 1 d P
O283 O 0.2075(10) -0.0266(10) -0.0342(8) 0.067(7) Uiso 0.70 1 d P
O284 O -0.0566(9) 0.3029(9) 0.6159(7) 0.065(6) Uiso 0.80 1 d P
O285 O -0.1630(11) 0.5040(11) 0.3339(9) 0.069(7) Uiso 0.70 1 d P
O286 O 0.3899(10) 0.1590(10) 0.1536(8) 0.065(7) Uiso 0.70 1 d P
O287 O -0.3461(13) 0.2674(13) 0.3147(11) 0.056(9) Uiso 0.50 1 d P
O288 O 0.0018(9) -0.0692(9) 0.3496(8) 0.069(6) Uiso 0.80 1 d P
O289 O 0.2273(9) 0.0142(10) 0.3665(8) 0.065(6) Uiso 0.75 1 d P
O290 O -0.1619(11) 0.3572(11) 0.3966(9) 0.070(7) Uiso 0.70 1 d P
O291 O 0.1534(14) -0.3667(14) 0.5255(11) 0.058(9) Uiso 0.50 1 d P
O292 O 0.3761(12) 0.2507(12) -0.4506(10) 0.066(8) Uiso 0.60 1 d P
O293 O 0.6465(11) -0.3895(12) 0.5500(9) 0.070(8) Uiso 0.65 1 d P
O294 O 0.3761(11) 0.2226(11) 0.3740(9) 0.064(7) Uiso 0.65 1 d P
O295 O 0.1802(10) -0.2727(10) 0.4745(8) 0.059(6) Uiso 0.70 1 d P
O296 O 0.2744(12) -0.3347(12) 0.6008(10) 0.067(8) Uiso 0.60 1 d P
O297 O 0.4213(11) -0.4364(11) 0.6531(9) 0.070(7) Uiso 0.70 1 d P
O298 O 0.5855(13) -0.1775(13) 0.2235(10) 0.054(8) Uiso 0.50 1 d P
O299 O 0.4770(9) 0.1730(9) -0.3174(8) 0.064(6) Uiso 0.75 1 d P
O300 O -0.3353(12) 0.3890(12) 0.1223(10) 0.058(8) Uiso 0.55 1 d P
O301 O 0.4752(11) 0.3676(11) 0.0281(9) 0.066(7) Uiso 0.65 1 d P
O302 O 0.6290(13) 0.2353(13) -0.0848(10) 0.051(8) Uiso 0.50 1 d P
O303 O 0.5273(10) 0.2589(10) -0.0090(8) 0.061(7) Uiso 0.70 1 d P
O304 O 0.2934(13) 0.4762(13) 0.5014(11) 0.055(8) Uiso 0.50 1 d P
O305 O 0.3601(11) 0.4021(11) -0.3010(9) 0.068(7) Uiso 0.70 1 d P
O306 O 0.1894(9) -0.4876(9) 0.4233(7) 0.064(6) Uiso 0.80 1 d P
O307 O 0.2911(12) -0.5028(12) 0.3785(10) 0.047(8) Uiso 0.50 1 d P
O308 O -0.0373(12) -0.1719(12) 0.3794(10) 0.065(8) Uiso 0.60 1 d P
O309 O 0.2649(12) -0.2770(12) 0.1460(9) 0.062(8) Uiso 0.60 1 d P
O310 O 0.3235(10) -0.4518(10) 0.5765(8) 0.064(7) Uiso 0.70 1 d P
O311 O -0.0639(17) -0.1736(17) 0.1851(13) 0.057(11) Uiso 0.40 1 d P
O312 O 0.3657(11) 0.3668(11) 0.5910(9) 0.056(7) Uiso 0.60 1 d P
O313 O 0.1845(13) 0.2595(13) 0.7045(10) 0.052(8) Uiso 0.50 1 d P
O314 O -0.0738(17) 0.1182(18) 0.3757(14) 0.062(12) Uiso 0.40 1 d P
O315 O 0.1952(15) 0.3905(15) 0.1680(12) 0.049(10) Uiso 0.40 1 d P
O316 O -0.0219(16) 0.3378(16) -0.1518(13) 0.050(10) Uiso 0.40 1 d P
O317 O -0.1095(15) 0.3297(15) 0.0076(12) 0.067(10) Uiso 0.50 1 d P
O318 O -0.2119(17) 0.2814(17) -0.0359(14) 0.060(11) Uiso 0.40 1 d P
O319 O 0.2514(16) 0.2215(16) -0.3783(13) 0.049(10) Uiso 0.40 1 d P
O320 O -0.3369(14) 0.4876(14) 0.2572(12) 0.041(9) Uiso 0.40 1 d P
O321 O -0.1806(14) 0.2552(14) 0.3339(12) 0.066(10) Uiso 0.50 1 d P
O322 O -0.0745(17) 0.2833(17) 0.7194(13) 0.057(11) Uiso 0.40 1 d P
O323 O 0.0946(14) -0.1705(14) 0.4652(12) 0.041(9) Uiso 0.40 1 d P
O324 O -0.3262(14) 0.3558(14) 0.3129(11) 0.038(8) Uiso 0.40 1 d P
O325 O -0.2014(12) 0.3710(12) 0.2878(10) 0.050(8) Uiso 0.50 1 d P
O326 O -0.2558(14) 0.0062(14) 0.3721(11) 0.039(8) Uiso 0.40 1 d P
O327 O -0.257(2) 0.564(2) 0.3847(16) 0.046(13) Uiso 0.30 1 d P
O328 O 0.0458(15) 0.2055(15) 0.6904(12) 0.044(9) Uiso 0.40 1 d P
O329 O 0.2918(14) 0.2272(14) 0.1980(11) 0.061(9) Uiso 0.50 1 d P
O330 O 0.3283(15) 0.3298(15) 0.1694(12) 0.045(9) Uiso 0.40 1 d P
O331 O 0.2039(13) 0.1445(13) 0.6618(11) 0.057(9) Uiso 0.50 1 d P
O332 O 0.4042(10) -0.3194(10) 0.5756(8) 0.061(6) Uiso 0.70 1 d P
O333 O 0.1471(16) -0.3957(16) 0.3226(13) 0.054(10) Uiso 0.40 1 d P
O334 O 0.3806(17) -0.1880(17) 0.4798(14) 0.062(11) Uiso 0.40 1 d P
O335 O -0.1530(13) -0.0174(13) 0.4117(11) 0.056(9) Uiso 0.50 1 d P
O336 O 0.0661(17) 0.5635(17) -0.1915(14) 0.061(11) Uiso 0.40 1 d P
O337 O 0.2700(13) 0.0139(13) 0.1173(10) 0.051(8) Uiso 0.50 1 d P
O338 O 0.5178(17) -0.2811(17) 0.5137(14) 0.058(11) Uiso 0.40 1 d P
O339 O -0.2420(13) -0.1404(13) 0.2185(11) 0.056(8) Uiso 0.50 1 d P
O340 O -0.0986(17) -0.0405(17) 0.0523(14) 0.059(11) Uiso 0.40 1 d P
O341 O -0.0435(13) 0.1671(13) -0.0111(11) 0.058(9) Uiso 0.50 1 d P
O342 O -0.2816(15) 0.4757(15) 0.3337(12) 0.044(9) Uiso 0.40 1 d P
O343 O 0.3479(13) 0.4188(13) 0.0665(10) 0.052(8) Uiso 0.50 1 d P
O344 O 0.3968(15) 0.2072(15) 0.2502(12) 0.047(9) Uiso 0.40 1 d P
O345 O 0.1081(17) 0.6535(17) -0.2216(14) 0.062(11) Uiso 0.40 1 d P
O346 O 0.5023(18) 0.2476(19) -0.1469(14) 0.060(11) Uiso 0.40 1 d P
O347 O 0.6027(17) -0.0546(17) 0.1862(14) 0.062(12) Uiso 0.40 1 d P
O348 O 0.1716(17) -0.2043(17) 0.5680(14) 0.057(11) Uiso 0.40 1 d P
O349 O -0.1542(16) 0.4711(16) -0.0067(13) 0.054(10) Uiso 0.40 1 d P
O350 O -0.241(2) 0.439(2) 0.1746(16) 0.045(12) Uiso 0.30 1 d P
O351 O 0.010(2) -0.147(2) 0.2443(16) 0.047(13) Uiso 0.30 1 d P
O352 O -0.022(2) 0.015(2) 0.0673(16) 0.046(12) Uiso 0.30 1 d P
O353 O 0.5030(19) -0.0645(19) 0.2606(15) 0.039(11) Uiso 0.30 1 d P
O354 O 0.469(2) 0.018(2) 0.1536(17) 0.049(13) Uiso 0.30 1 d P
O355 O 0.5222(19) -0.1062(19) 0.1224(15) 0.041(12) Uiso 0.30 1 d P
O356 O 0.5718(13) 0.1313(13) -0.0165(10) 0.054(8) Uiso 0.50 1 d P
O357 O 0.497(2) 0.332(2) -0.1140(17) 0.048(13) Uiso 0.30 1 d P
O358 O 0.3606(19) 0.375(2) -0.3155(16) 0.039(11) Uiso 0.30 1 d P
O359 O 0.4626(18) -0.0532(18) 0.0588(15) 0.036(11) Uiso 0.30 1 d P
O360 O -0.107(2) 0.364(2) 0.0890(16) 0.044(12) Uiso 0.30 1 d P
O361 O -0.269(2) 0.457(2) 0.0612(16) 0.047(13) Uiso 0.30 1 d P
O362 O 0.3930(18) 0.0425(18) 0.2375(15) 0.037(11) Uiso 0.30 1 d P
O363 O 0.4767(19) -0.1538(19) 0.4825(15) 0.042(12) Uiso 0.30 1 d P
O364 O 0.209(2) -0.016(2) 0.0748(16) 0.044(12) Uiso 0.30 1 d P
O365 O 0.5917(18) -0.0280(18) 0.0002(14) 0.034(10) Uiso 0.30 1 d P
O366 O 0.669(2) 0.294(2) -0.0419(16) 0.046(12) Uiso 0.30 1 d P
O367 O -0.1284(19) 0.424(2) -0.2613(16) 0.044(12) Uiso 0.30 1 d P
O368 O 0.334(3) 0.027(3) 0.346(2) 0.073(18) Uiso 0.30 1 d P
O369 O 0.382(2) 0.349(2) 0.3053(17) 0.048(13) Uiso 0.30 1 d P
O370 O 0.2750(19) 0.4203(19) 0.1486(15) 0.042(12) Uiso 0.30 1 d P
O371 O -0.316(2) 0.177(2) 0.3917(17) 0.050(13) Uiso 0.30 1 d P
O372 O 0.040(2) -0.267(2) 0.1912(17) 0.050(13) Uiso 0.30 1 d P
O373 O 0.325(2) -0.054(2) 0.0365(18) 0.057(14) Uiso 0.30 1 d P
O374 O -0.010(2) -0.140(2) 0.174(2) 0.070(17) Uiso 0.30 1 d P
O375 O 0.323(2) -0.390(2) 0.154(2) 0.070(17) Uiso 0.30 1 d P
O376 O 0.234(2) -0.499(2) 0.298(2) 0.070(17) Uiso 0.30 1 d P
O377 O 0.104(2) -0.065(2) 0.4295(18) 0.058(15) Uiso 0.30 1 d P
O378 O -0.125(2) 0.059(2) 0.4098(16) 0.045(12) Uiso 0.30 1 d P
O379 O 0.590(2) -0.073(2) 0.2969(16) 0.048(13) Uiso 0.30 1 d P
O380 O 0.2879(17) 0.2290(16) -0.3878(13) 0.026(9) Uiso 0.30 1 d P
O381 O 0.3693(18) 0.3117(19) 0.2431(15) 0.038(11) Uiso 0.30 1 d P
O382 O 0.3576(18) 0.0338(19) 0.1551(15) 0.038(11) Uiso 0.30 1 d P
O383 O 0.527(2) 0.208(3) -0.1462(19) 0.062(15) Uiso 0.30 1 d P
O384 O 0.495(2) 0.073(2) -0.0047(17) 0.048(13) Uiso 0.30 1 d P
O385 O 0.630(2) -0.006(2) 0.0577(16) 0.044(12) Uiso 0.30 1 d P
O386 O 0.483(2) 0.163(2) -0.4078(18) 0.057(14) Uiso 0.30 1 d P
O387 O -0.377(2) 0.415(2) 0.2033(17) 0.053(14) Uiso 0.30 1 d P
O388 O 0.360(2) 0.479(2) -0.140(2) 0.070(17) Uiso 0.30 1 d P
O389 O 0.215(2) 0.443(2) 0.2623(17) 0.048(13) Uiso 0.30 1 d P
O390 O 0.414(2) 0.059(2) 0.2945(18) 0.057(14) Uiso 0.30 1 d P
O391 O -0.414(2) 0.016(2) 0.3571(16) 0.048(13) Uiso 0.30 1 d P
O392 O 0.033(2) -0.148(2) 0.1097(17) 0.053(14) Uiso 0.30 1 d P
O393 O 0.216(2) -0.168(2) 0.057(2) 0.067(16) Uiso 0.30 1 d P
O394 O 0.214(2) -0.395(2) 0.5195(16) 0.046(13) Uiso 0.30 1 d P

loop_
_atom_site_aniso_label
_atom_site_aniso_U_11
_atom_site_aniso_U_22
_atom_site_aniso_U_33
_atom_site_aniso_U_23
_atom_site_aniso_U_13
_atom_site_aniso_U_12
W1 0.0350(4) 0.0360(4) 0.0230(4) -0.0086(4) 0.0013(3) -0.0153(4)
W2 0.0325(4) 0.0271(4) 0.0312(4) -0.0088(4) 0.0015(3) -0.0089(3)
W3 0.0325(4) 0.0300(4) 0.0283(4) -0.0098(4) 0.0042(3) -0.0091(3)
W4 0.0326(4) 0.0284(4) 0.0280(4) -0.0080(4) 0.0050(3) -0.0058(3)
W5 0.0300(4) 0.0348(4) 0.0278(4) -0.0117(4) 0.0022(3) -0.0122(3)
W6 0.0288(4) 0.0344(4) 0.0245(4) -0.0062(4) 0.0009(3) -0.0083(3)
W7 0.0306(4) 0.0257(4) 0.0372(5) -0.0053(4) 0.0064(4) -0.0090(3)
W8 0.0291(4) 0.0294(4) 0.0368(5) -0.0080(4) 0.0079(4) -0.0066(3)
W9 0.0369(5) 0.0417(5) 0.0270(4) -0.0077(4) 0.0030(3) -0.0206(4)
W10 0.0317(4) 0.0278(4) 0.0314(4) -0.0074(4) 0.0069(3) -0.0092(3)
W11 0.0292(4) 0.0276(4) 0.0407(5) -0.0073(4) 0.0037(4) -0.0039(3)
W12 0.0342(5) 0.0403(5) 0.0328(4) -0.0209(4) 0.0056(4) -0.0133(4)
W13 0.0352(5) 0.0405(5) 0.0233(4) -0.0114(4) 0.0006(3) -0.0125(4)
W14 0.0339(4) 0.0278(4) 0.0276(4) -0.0045(4) 0.0030(3) -0.0054(3)
W15 0.0371(5) 0.0350(4) 0.0243(4) -0.0127(4) 0.0056(3) -0.0127(4)
W16 0.0380(5) 0.0306(4) 0.0329(4) -0.0121(4) 0.0069(4) -0.0074(4)
W17 0.0284(4) 0.0423(5) 0.0278(4) -0.0087(4) 0.0048(3) -0.0120(4)
W18 0.0324(4) 0.0310(4) 0.0357(5) -0.0085(4) -0.0011(4) -0.0100(4)
W19 0.0487(5) 0.0299(4) 0.0265(4) -0.0120(4) 0.0100(4) -0.0158(4)
W20 0.0420(5) 0.0311(4) 0.0277(4) -0.0072(4) 0.0032(4) -0.0142(4)
W21 0.0348(5) 0.0357(5) 0.0263(4) -0.0066(4) -0.0017(3) -0.0072(4)
W22 0.0365(5) 0.0311(4) 0.0271(4) -0.0087(4) 0.0034(3) -0.0083(4)
W23 0.0415(5) 0.0361(5) 0.0363(5) -0.0186(4) -0.0029(4) -0.0067(4)
W24 0.0300(4) 0.0288(4) 0.0336(4) -0.0063(4) -0.0013(3) -0.0062(3)
W25 0.0354(4) 0.0317(4) 0.0271(4) -0.0119(4) 0.0047(3) -0.0112(4)
W26 0.0448(5) 0.0453(5) 0.0218(4) -0.0101(4) 0.0067(4) -0.0157(4)
W27 0.0273(4) 0.0278(4) 0.0374(5) -0.0077(4) 0.0062(3) -0.0081(3)
W28 0.0439(5) 0.0360(5) 0.0288(4) -0.0144(4) 0.0088(4) -0.0167(4)
W29 0.0337(5) 0.0475(5) 0.0332(4) -0.0186(4) 0.0062(4) -0.0163(4)
W30 0.0667(6) 0.0361(5) 0.0280(4) -0.0161(4) 0.0186(4) -0.0259(4)
W31 0.0517(5) 0.0293(4) 0.0307(4) -0.0120(4) -0.0014(4) -0.0128(4)
W32 0.0295(4) 0.0390(5) 0.0439(5) -0.0222(4) 0.0009(4) -0.0096(4)
W33 0.0275(4) 0.0338(4) 0.0298(4) -0.0119(4) 0.0020(3) -0.0074(3)
W34 0.0356(5) 0.0375(5) 0.0279(4) -0.0140(4) 0.0066(3) -0.0106(4)
W35 0.0450(5) 0.0410(5) 0.0330(4) -0.0195(4) 0.0036(4) -0.0180(4)
W36 0.0325(5) 0.0406(5) 0.0506(5) -0.0220(4) 0.0010(4) -0.0142(4)
W37 0.0352(5) 0.0375(5) 0.0267(4) -0.0130(4) 0.0071(3) -0.0102(4)
W38 0.0483(5) 0.0321(4) 0.0313(4) -0.0157(4) 0.0150(4) -0.0162(4)
W39 0.0546(6) 0.0378(5) 0.0349(5) -0.0162(4) -0.0094(4) -0.0112(4)
W40 0.0302(5) 0.0484(5) 0.0397(5) -0.0181(4) -0.0030(4) -0.0118(4)
W41 0.0632(6) 0.0347(5) 0.0305(4) -0.0180(4) 0.0148(4) -0.0240(4)
W42 0.0409(5) 0.0488(5) 0.0273(4) -0.0069(4) 0.0078(4) -0.0207(4)
W43 0.0374(5) 0.0288(4) 0.0405(5) -0.0123(4) 0.0021(4) -0.0107(4)
W44 0.0348(5) 0.0249(4) 0.0386(5) -0.0040(4) 0.0051(4) -0.0059(3)
W45 0.0476(5) 0.0386(5) 0.0243(4) -0.0030(4) 0.0025(4) -0.0147(4)
W46 0.0282(4) 0.0504(5) 0.0321(4) -0.0166(4) 0.0017(3) -0.0123(4)
W47 0.0761(7) 0.0331(5) 0.0245(4) -0.0093(4) -0.0019(4) -0.0217(5)
W48 0.0661(6) 0.0426(5) 0.0313(5) -0.0194(4) 0.0008(4) -0.0231(5)
W49 0.0881(7) 0.0407(5) 0.0251(4) -0.0168(4) 0.0110(5) -0.0321(5)
W50 0.0294(5) 0.0425(5) 0.0479(5) -0.0146(4) -0.0042(4) -0.0087(4)
W51 0.0298(4) 0.0388(5) 0.0455(5) -0.0214(4) 0.0046(4) -0.0118(4)
W52 0.0390(5) 0.0264(4) 0.0441(5) -0.0123(4) 0.0068(4) -0.0070(4)
W53 0.0309(4) 0.0392(5) 0.0385(5) -0.0085(4) -0.0021(4) -0.0128(4)
W54 0.0380(5) 0.0363(5) 0.0363(5) -0.0084(4) -0.0010(4) -0.0156(4)
W55 0.0256(6) 0.0416(7) 0.0437(9) -0.0220(7) 0.0037(5) -0.0092(5)
W56 0.0387(7) 0.0430(8) 0.0365(8) -0.0082(7) 0.0018(6) -0.0227(6)
W57 0.0309(7) 0.0549(9) 0.0354(8) -0.0190(8) 0.0086(6) -0.0185(6)
W58 0.0267(6) 0.0492(8) 0.0437(9) -0.0216(7) 0.0006(5) -0.0160(5)
W59 0.0235(6) 0.0487(8) 0.0463(10) -0.0215(8) 0.0021(5) -0.0109(5)
W60 0.0302(6) 0.0620(9) 0.0446(9) -0.0201(8) 0.0078(6) -0.0254(6)
Fe1 0.0250(14) 0.0365(16) 0.0364(16) -0.0137(14) 0.0023(12) -0.0133(12)
Fe2 0.0252(15) 0.0407(17) 0.0327(15) -0.0141(14) 0.0001(12) -0.0086(13)
Fe3 0.0290(15) 0.0371(16) 0.0352(16) -0.0138(14) 0.0015(12) -0.0112(13)
Fe4 0.0352(16) 0.0379(16) 0.0267(14) -0.0188(13) 0.0039(12) -0.0127(13)
Fe5 0.0423(17) 0.0397(17) 0.0314(16) -0.0185(14) 0.0035(13) -0.0154(14)
Fe6 0.0350(16) 0.0379(16) 0.0295(15) -0.0217(13) 0.0043(12) -0.0121(13)
Fe7 0.0321(15) 0.0331(15) 0.0198(13) -0.0032(12) 0.0025(11) -0.0117(12)
Fe8 0.0325(15) 0.0319(15) 0.0237(14) -0.0104(12) 0.0101(11) -0.0125(12)
Fe9 0.0366(16) 0.0338(16) 0.0289(15) -0.0105(13) 0.0081(12) -0.0153(13)
Fe10 0.0307(15) 0.0248(14) 0.0331(15) -0.0085(13) 0.0046(12) -0.0040(12)
Fe11 0.0298(15) 0.0305(15) 0.0308(15) -0.0084(13) 0.0009(12) -0.0044(12)
Fe12 0.0296(15) 0.0237(14) 0.0293(15) -0.0068(12) 0.0044(12) -0.0076(11)
Fe13 0.031(5) 0.024(4) 0.015(4) -0.003(4) 0.001(4) -0.006(4)
Fe14 0.022(4) 0.033(5) 0.023(4) -0.011(4) 0.004(4) -0.011(4)
Fe15 0.029(7) 0.021(6) 0.013(6) -0.002(5) 0.005(5) -0.003(5)
Fe16 0.022(7) 0.033(7) 0.015(6) -0.006(6) -0.015(5) -0.007(6)
Na1 0.067(8) 0.036(6) 0.038(6) -0.011(5) 0.004(6) -0.004(6)
Na2 0.047(7) 0.068(9) 0.056(8) -0.016(7) -0.003(6) -0.025(6)
Na3 0.097(11) 0.081(10) 0.040(8) -0.004(7) 0.010(7) -0.065(9)
Na4 0.070(10) 0.047(9) 0.039(8) -0.003(7) 0.009(7) -0.019(8)
Na5 0.089(9) 0.046(7) 0.027(6) -0.016(6) 0.007(6) -0.013(7)
Na6 0.047(7) 0.029(6) 0.067(9) -0.014(6) 0.017(6) -0.011(5)
Na7 0.065(8) 0.032(6) 0.039(7) -0.010(6) -0.014(6) 0.000(6)
Na8 0.051(9) 0.046(8) 0.028(7) -0.004(7) 0.000(6) -0.012(7)
Na9 0.086(13) 0.040(10) 0.017(8) 0.004(7) -0.006(8) -0.032(9)
Na10 0.076(11) 0.085(12) 0.064(10) -0.019(9) 0.019(8) -0.008(9)
Na11 0.101(13) 0.064(11) 0.046(9) -0.005(8) -0.002(9) -0.053(10)
Na12 0.084(11) 0.082(11) 0.072(10) -0.035(9) 0.018(8) -0.030(9)
Na13 0.118(14) 0.060(10) 0.100(13) -0.032(10) 0.054(11) -0.029(10)
Na14 0.080(11) 0.103(13) 0.042(8) -0.023(9) -0.004(8) 0.000(9)
Na15 0.067(11) 0.091(14) 0.084(13) -0.020(11) 0.020(10) -0.051(10)
Na16 0.034(10) 0.14(2) 0.029(9) -0.020(11) -0.004(7) -0.042(11)
P1 0.025(3) 0.028(3) 0.028(3) -0.011(2) 0.002(2) -0.011(2)
P2 0.022(3) 0.039(3) 0.041(3) -0.022(3) 0.002(2) -0.014(2)
P3 0.033(3) 0.029(3) 0.023(2) -0.014(2) 0.002(2) -0.011(2)
P4 0.050(3) 0.019(2) 0.024(2) -0.011(2) 0.003(2) -0.015(2)
P5 0.027(3) 0.025(2) 0.021(2) -0.007(2) 0.0035(19) -0.012(2)
P6 0.026(3) 0.031(3) 0.015(2) -0.004(2) 0.0022(19) -0.012(2)
P7 0.025(2) 0.017(2) 0.027(3) -0.006(2) 0.004(2) -0.0054(19)
P8 0.016(2) 0.019(2) 0.030(3) -0.005(2) -0.0015(19) -0.0011(18)
P9 0.031(3) 0.027(3) 0.029(3) -0.013(2) 0.001(2) -0.009(2)
P10 0.031(3) 0.033(3) 0.024(3) -0.008(2) 0.002(2) -0.012(2)
P11 0.034(3) 0.026(3) 0.024(3) -0.006(2) 0.002(2) -0.008(2)
P12 0.036(3) 0.043(3) 0.030(3) -0.016(3) 0.006(2) -0.016(3)
O1 0.073(11) 0.053(10) 0.020(7) 0.001(7) 0.003(7) -0.028(8)
O2 0.047(9) 0.040(8) 0.024(7) -0.005(6) -0.002(6) -0.013(7)
O3 0.078(11) 0.041(9) 0.026(8) -0.002(7) 0.015(7) -0.016(8)
O4 0.051(9) 0.052(9) 0.022(7) -0.003(7) 0.014(6) -0.021(7)
O5 0.059(9) 0.053(9) 0.018(7) 0.001(7) -0.003(6) -0.033(8)
O6 0.043(9) 0.050(9) 0.044(9) -0.013(8) 0.019(7) -0.019(7)
O7 0.032(7) 0.040(8) 0.028(7) -0.003(6) -0.007(6) -0.012(6)
O8 0.036(8) 0.055(9) 0.023(7) -0.018(7) 0.011(6) -0.020(7)
O9 0.041(8) 0.036(8) 0.024(7) -0.000(6) -0.002(6) -0.006(6)
O10 0.058(9) 0.026(7) 0.024(7) -0.001(6) -0.000(6) -0.016(7)
O11 0.047(8) 0.036(8) 0.023(7) -0.001(6) 0.010(6) -0.019(7)
O12 0.031(7) 0.053(9) 0.029(7) -0.013(7) 0.010(6) -0.022(7)
O13 0.050(9) 0.051(9) 0.031(8) -0.008(7) -0.006(7) -0.020(7)
O14 0.050(9) 0.046(9) 0.031(8) -0.022(7) 0.015(7) -0.008(7)
O15 0.033(8) 0.049(9) 0.039(8) -0.018(7) 0.004(6) -0.015(7)
O16 0.038(8) 0.062(10) 0.034(8) -0.008(8) 0.006(6) -0.026(7)
O17 0.048(9) 0.030(8) 0.031(8) -0.000(6) -0.006(6) -0.002(7)
O18 0.041(8) 0.041(9) 0.037(8) -0.001(7) -0.010(7) -0.002(7)
O19 0.035(8) 0.046(9) 0.035(8) -0.015(7) 0.007(6) -0.004(7)
O20 0.033(7) 0.041(8) 0.028(7) -0.005(6) 0.013(6) -0.024(6)
O21 0.053(9) 0.034(8) 0.029(7) -0.012(6) 0.012(6) -0.029(7)
O22 0.044(8) 0.033(7) 0.024(7) -0.010(6) 0.004(6) -0.015(6)
O23 0.029(7) 0.057(9) 0.036(8) -0.023(7) -0.005(6) -0.012(7)
O24 0.031(7) 0.043(8) 0.035(8) -0.012(7) 0.019(6) -0.026(6)
O25 0.032(7) 0.035(7) 0.026(7) -0.006(6) 0.007(6) -0.015(6)
O26 0.021(7) 0.036(8) 0.038(8) -0.004(6) -0.004(6) -0.010(6)
O27 0.026(7) 0.055(9) 0.029(7) -0.017(7) -0.001(6) -0.017(6)
O28 0.027(7) 0.052(9) 0.026(7) -0.017(7) 0.005(6) -0.001(6)
O29 0.035(7) 0.032(7) 0.028(7) -0.009(6) -0.005(6) -0.011(6)
O30 0.034(7) 0.039(8) 0.020(6) -0.004(6) -0.001(6) -0.016(6)
O31 0.041(8) 0.047(9) 0.032(8) -0.012(7) 0.007(6) -0.026(7)
O32 0.049(9) 0.055(9) 0.022(7) -0.020(7) 0.004(6) -0.026(7)
O33 0.032(8) 0.045(9) 0.044(9) -0.010(7) -0.005(7) -0.004(7)
O34 0.057(9) 0.025(7) 0.041(8) -0.003(7) 0.003(7) -0.009(7)
O35 0.025(7) 0.050(9) 0.043(8) -0.016(7) 0.003(6) -0.008(6)
O36 0.047(9) 0.035(8) 0.041(8) -0.009(7) -0.002(7) -0.015(7)
O37 0.022(7) 0.036(7) 0.022(6) -0.011(6) 0.003(5) -0.005(6)
O38 0.033(7) 0.034(7) 0.025(7) -0.000(6) 0.004(6) -0.016(6)
O39 0.024(7) 0.037(8) 0.029(7) -0.011(6) -0.004(6) -0.002(6)
O40 0.037(8) 0.035(8) 0.031(7) -0.019(6) 0.013(6) -0.013(6)
O41 0.035(7) 0.032(7) 0.025(7) -0.001(6) -0.000(6) -0.011(6)
O42 0.043(8) 0.040(8) 0.026(7) -0.015(6) 0.011(6) -0.014(7)
O43 0.035(7) 0.022(7) 0.035(7) -0.004(6) 0.005(6) -0.013(6)
O44 0.036(7) 0.036(8) 0.023(7) -0.004(6) -0.003(6) -0.014(6)
O45 0.034(7) 0.028(7) 0.023(7) -0.005(6) 0.001(6) 0.002(6)
O46 0.038(8) 0.039(8) 0.024(7) -0.014(6) 0.005(6) -0.013(6)
O47 0.025(7) 0.045(8) 0.026(7) -0.016(6) 0.002(5) -0.012(6)
O48 0.037(8) 0.034(8) 0.038(8) -0.020(7) 0.002(6) -0.010(6)
O49 0.039(8) 0.051(9) 0.034(8) -0.009(7) 0.001(6) -0.015(7)
O50 0.043(8) 0.040(8) 0.024(7) -0.007(6) 0.000(6) -0.008(7)
O51 0.040(8) 0.040(8) 0.054(9) -0.024(7) 0.023(7) -0.025(7)
O52 0.033(7) 0.030(7) 0.027(7) -0.005(6) 0.001(6) -0.015(6)
O53 0.025(7) 0.030(7) 0.024(6) -0.012(6) -0.003(5) -0.007(5)
O54 0.026(7) 0.035(7) 0.028(7) -0.021(6) 0.006(5) -0.009(6)
O55 0.033(7) 0.026(7) 0.026(7) 0.001(6) -0.003(6) -0.012(6)
O56 0.027(7) 0.027(7) 0.016(6) 0.004(5) -0.001(5) -0.004(5)
O57 0.032(7) 0.041(8) 0.025(7) -0.013(6) 0.004(6) -0.011(6)
O58 0.026(7) 0.032(7) 0.033(7) -0.019(6) -0.003(6) -0.006(6)
O59 0.044(8) 0.039(8) 0.008(6) -0.006(6) 0.011(5) -0.018(6)
O60 0.118(14) 0.051(10) 0.019(7) -0.012(7) 0.012(8) -0.047(10)
O61 0.083(12) 0.044(9) 0.061(11) -0.026(9) 0.017(9) -0.028(9)
O62 0.065(10) 0.041(9) 0.048(9) -0.023(8) 0.011(8) -0.028(8)
O63 0.092(12) 0.031(8) 0.035(8) -0.022(7) 0.009(8) -0.026(8)
O64 0.074(11) 0.047(9) 0.041(9) -0.025(8) 0.018(8) -0.031(8)
O65 0.072(10) 0.032(8) 0.033(8) -0.016(7) 0.008(7) -0.027(7)
O66 0.052(9) 0.030(7) 0.031(7) -0.014(6) 0.022(6) -0.023(7)
O67 0.057(9) 0.044(9) 0.036(8) -0.024(7) 0.021(7) -0.016(7)
O68 0.072(10) 0.036(8) 0.026(7) -0.009(7) 0.015(7) -0.024(8)
O69 0.061(10) 0.045(9) 0.029(8) -0.016(7) 0.004(7) -0.015(7)
O70 0.062(10) 0.033(8) 0.036(8) -0.021(7) -0.007(7) -0.014(7)
O71 0.054(9) 0.040(8) 0.041(9) -0.006(7) 0.008(7) -0.021(7)
O72 0.050(9) 0.038(8) 0.059(10) -0.024(8) 0.023(8) -0.006(7)
O73 0.077(11) 0.052(9) 0.037(8) -0.019(8) 0.034(8) -0.046(9)
O74 0.111(14) 0.036(9) 0.033(9) -0.010(7) 0.002(9) -0.029(9)
O75 0.072(11) 0.055(10) 0.057(10) -0.027(9) 0.000(9) -0.034(9)
O76 0.054(9) 0.057(10) 0.038(8) -0.030(8) -0.002(7) -0.017(8)
O77 0.070(10) 0.038(8) 0.036(8) -0.020(7) 0.021(7) -0.021(8)
O78 0.069(10) 0.036(8) 0.033(8) -0.011(7) 0.016(7) -0.031(7)
O79 0.065(10) 0.032(8) 0.033(8) -0.018(6) 0.027(7) -0.032(7)
O80 0.070(10) 0.032(8) 0.034(8) -0.008(7) -0.019(7) -0.015(7)
O81 0.034(8) 0.042(8) 0.038(8) -0.016(7) 0.006(6) -0.014(6)
O82 0.056(9) 0.039(8) 0.036(8) -0.020(7) 0.012(7) -0.025(7)
O83 0.044(8) 0.041(8) 0.021(7) -0.012(6) 0.010(6) -0.009(7)
O84 0.029(7) 0.026(7) 0.040(8) -0.008(6) -0.007(6) 0.001(6)
O85 0.054(9) 0.031(7) 0.027(7) -0.009(6) 0.015(6) -0.019(7)
O86 0.047(8) 0.026(7) 0.028(7) -0.016(6) 0.014(6) -0.010(6)
O87 0.065(10) 0.034(8) 0.031(8) -0.019(7) 0.000(7) -0.005(7)
O88 0.059(10) 0.035(8) 0.032(8) -0.013(7) -0.006(7) -0.013(7)
O89 0.035(8) 0.037(8) 0.042(8) -0.022(7) -0.006(6) -0.013(6)
O90 0.030(7) 0.036(8) 0.033(8) -0.008(6) -0.001(6) -0.008(6)
O91 0.056(9) 0.028(8) 0.051(9) -0.010(7) 0.015(7) -0.017(7)
O92 0.065(10) 0.036(8) 0.049(9) -0.006(8) -0.006(8) -0.015(8)
O93 0.037(8) 0.063(10) 0.046(9) -0.031(8) 0.002(7) -0.012(7)
O94 0.040(8) 0.050(9) 0.047(9) -0.028(8) -0.004(7) -0.015(7)
O95 0.045(9) 0.052(9) 0.044(9) -0.027(8) 0.015(7) -0.019(7)
O96 0.031(8) 0.050(9) 0.036(8) -0.011(7) 0.012(6) -0.015(7)
O97 0.037(8) 0.049(9) 0.023(7) -0.015(7) 0.009(6) -0.016(7)
O98 0.043(8) 0.043(8) 0.036(8) -0.021(7) 0.012(6) -0.024(7)
O99 0.037(8) 0.032(7) 0.026(7) -0.007(6) -0.002(6) -0.013(6)
O100 0.060(9) 0.024(7) 0.035(8) -0.008(6) 0.011(7) -0.015(7)
O101 0.057(9) 0.032(8) 0.037(8) -0.016(7) -0.009(7) -0.011(7)
O102 0.044(8) 0.043(8) 0.026(7) -0.017(7) 0.006(6) -0.016(7)
O103 0.039(8) 0.059(9) 0.018(7) -0.013(7) 0.006(6) -0.023(7)
O104 0.035(8) 0.049(9) 0.019(7) -0.010(6) 0.002(6) -0.009(7)
O105 0.039(8) 0.048(8) 0.026(7) -0.023(7) 0.006(6) -0.013(7)
O106 0.044(8) 0.045(8) 0.027(7) -0.019(7) 0.005(6) -0.019(7)
O107 0.045(8) 0.027(7) 0.033(8) -0.004(6) -0.004(6) -0.017(6)
O108 0.044(8) 0.037(8) 0.035(8) -0.020(7) -0.002(6) -0.009(7)
O109 0.056(9) 0.041(8) 0.021(7) -0.016(6) 0.005(6) -0.016(7)
O110 0.033(8) 0.075(11) 0.041(9) -0.039(8) -0.003(7) -0.003(7)
O111 0.048(9) 0.043(8) 0.040(8) -0.020(7) 0.010(7) -0.021(7)
O112 0.044(8) 0.039(8) 0.020(6) -0.018(6) -0.004(6) -0.011(6)
O113 0.037(8) 0.031(7) 0.040(8) -0.023(7) 0.011(6) -0.008(6)
O114 0.044(9) 0.045(9) 0.050(9) -0.011(8) 0.019(7) -0.008(7)
O115 0.041(8) 0.046(9) 0.033(8) -0.013(7) 0.002(6) -0.012(7)
O116 0.056(9) 0.036(8) 0.030(7) -0.023(7) 0.018(7) -0.019(7)
O117 0.055(9) 0.039(8) 0.031(8) -0.016(7) 0.006(7) -0.011(7)
O118 0.057(9) 0.027(7) 0.020(6) -0.014(6) 0.009(6) -0.023(6)
O119 0.066(10) 0.030(7) 0.030(7) -0.017(6) 0.006(7) -0.019(7)
O120 0.037(8) 0.030(7) 0.030(7) -0.006(6) 0.002(6) -0.010(6)
O121 0.032(8) 0.073(12) 0.087(13) -0.047(10) 0.008(8) -0.018(8)
O122 0.035(9) 0.069(11) 0.092(13) -0.043(10) 0.008(8) -0.024(8)
O123 0.048(10) 0.098(14) 0.069(12) -0.044(11) 0.026(9) -0.038(10)
O124 0.034(8) 0.067(11) 0.072(11) -0.041(10) 0.003(8) -0.006(8)
O125 0.050(9) 0.057(10) 0.044(9) -0.025(8) 0.009(7) -0.027(8)
O126 0.030(8) 0.075(11) 0.055(10) -0.030(9) 0.015(7) -0.012(8)
O127 0.041(8) 0.051(9) 0.065(10) -0.038(8) -0.000(7) -0.026(7)
O128 0.047(9) 0.072(11) 0.066(11) -0.033(10) 0.013(8) -0.034(9)
O129 0.045(9) 0.059(10) 0.036(8) -0.023(8) 0.020(7) -0.027(8)
O130 0.043(9) 0.049(9) 0.051(9) -0.023(8) 0.004(7) -0.015(7)
O131 0.040(8) 0.036(8) 0.059(10) -0.021(8) -0.003(7) -0.009(7)
O132 0.048(9) 0.057(10) 0.047(9) -0.018(8) -0.015(7) -0.010(8)
O133 0.049(10) 0.089(13) 0.056(10) -0.036(10) 0.023(8) -0.030(9)
O134 0.025(8) 0.056(10) 0.077(11) -0.032(9) -0.000(7) -0.007(7)
O135 0.040(9) 0.055(10) 0.059(10) -0.014(9) -0.015(8) 0.000(8)
O136 0.039(9) 0.055(10) 0.067(11) -0.030(9) -0.017(8) -0.011(7)
O137 0.040(8) 0.050(9) 0.069(11) -0.032(9) 0.003(8) -0.023(7)
O138 0.069(11) 0.069(12) 0.053(10) -0.020(9) 0.008(9) -0.035(9)
O139 0.027(8) 0.043(9) 0.082(12) -0.017(9) -0.004(8) -0.013(7)
O140 0.050(9) 0.062(10) 0.033(8) -0.017(8) 0.010(7) -0.033(8)
O141 0.039(9) 0.069(11) 0.059(10) -0.038(9) 0.020(7) -0.025(8)
O142 0.025(7) 0.036(8) 0.057(10) -0.007(7) -0.001(7) -0.007(6)
O143 0.031(8) 0.067(11) 0.060(10) -0.021(9) -0.002(7) -0.030(7)
O144 0.035(8) 0.048(9) 0.054(9) -0.026(8) -0.004(7) -0.015(7)
O145 0.037(8) 0.056(9) 0.047(9) -0.025(8) 0.011(7) -0.027(7)
O146 0.047(9) 0.038(8) 0.050(9) -0.014(7) 0.004(7) -0.025(7)
O147 0.033(8) 0.056(10) 0.057(10) -0.027(8) 0.002(7) -0.017(7)
O148 0.057(9) 0.037(8) 0.041(8) -0.018(7) -0.009(7) -0.016(7)
O149 0.020(7) 0.043(8) 0.052(9) -0.012(7) -0.002(6) -0.011(6)
O150 0.059(10) 0.034(8) 0.048(9) -0.014(7) 0.002(7) -0.023(7)
O151 0.055(10) 0.064(11) 0.060(11) -0.009(9) -0.003(8) -0.032(9)
O152 0.048(9) 0.042(9) 0.055(10) -0.029(8) 0.003(7) -0.013(7)
O153 0.048(9) 0.040(9) 0.054(10) -0.001(8) 0.000(8) -0.011(7)
O154 0.062(10) 0.057(10) 0.033(8) -0.024(8) -0.001(7) -0.026(8)
O155 0.032(8) 0.049(9) 0.079(11) -0.041(9) 0.006(8) -0.010(7)
O156 0.054(10) 0.048(9) 0.054(10) -0.015(8) -0.006(8) -0.019(8)
O157 0.034(8) 0.039(8) 0.063(10) -0.026(8) 0.005(7) -0.018(6)
O158 0.032(8) 0.045(8) 0.042(8) -0.014(7) -0.009(6) -0.016(6)
O159 0.042(9) 0.065(10) 0.037(8) -0.024(8) 0.011(7) -0.020(8)
O160 0.041(8) 0.026(7) 0.071(11) -0.024(8) 0.009(7) -0.012(6)
O161 0.039(8) 0.056(9) 0.030(8) -0.009(7) 0.010(6) -0.019(7)
O162 0.019(7) 0.062(10) 0.044(8) -0.025(8) 0.000(6) -0.014(7)
O163 0.045(9) 0.040(8) 0.045(9) -0.012(7) 0.005(7) -0.015(7)
O164 0.040(8) 0.047(9) 0.056(10) -0.023(8) 0.008(7) -0.013(7)
O165 0.038(8) 0.035(8) 0.032(8) -0.009(7) 0.005(6) -0.011(6)
O166 0.023(7) 0.046(8) 0.041(8) -0.015(7) -0.007(6) -0.007(6)
O167 0.043(8) 0.045(9) 0.025(7) -0.013(7) 0.006(6) -0.015(7)
O168 0.032(8) 0.047(9) 0.035(8) -0.020(7) -0.000(6) -0.007(6)
O169 0.047(9) 0.044(8) 0.035(8) -0.016(7) 0.004(7) -0.023(7)
O170 0.030(7) 0.040(8) 0.041(8) -0.018(7) -0.005(6) -0.005(6)
O171 0.047(9) 0.050(9) 0.037(8) -0.013(7) -0.000(7) -0.026(7)
O172 0.043(8) 0.057(10) 0.039(8) -0.020(8) 0.015(7) -0.030(7)
O173 0.021(7) 0.040(8) 0.036(8) -0.013(7) 0.001(6) -0.008(6)
O174 0.025(7) 0.039(8) 0.044(8) -0.016(7) 0.004(6) -0.000(6)
O175 0.030(7) 0.036(8) 0.030(7) -0.012(6) 0.007(6) -0.014(6)
O176 0.023(7) 0.051(9) 0.037(8) -0.018(7) 0.008(6) -0.015(6)
O177 0.021(7) 0.045(8) 0.052(9) -0.023(7) -0.005(6) -0.013(6)
O178 0.035(8) 0.036(8) 0.056(9) -0.016(7) 0.009(7) -0.029(6)
O179 0.023(7) 0.033(7) 0.037(8) -0.011(6) 0.001(6) -0.011(6)
O180 0.035(8) 0.049(9) 0.047(9) -0.028(8) 0.003(7) -0.016(7)
O181 0.032(8) 0.039(8) 0.059(10) -0.016(8) 0.001(7) -0.002(6)
O182 0.051(9) 0.021(7) 0.050(9) 0.004(7) -0.004(7) -0.009(6)
O183 0.049(9) 0.028(8) 0.072(11) -0.018(8) 0.008(8) -0.002(7)
O184 0.051(9) 0.029(7) 0.046(9) -0.019(7) 0.014(7) -0.017(7)
O185 0.033(7) 0.034(8) 0.036(8) -0.014(7) 0.011(6) -0.007(6)
O186 0.046(9) 0.034(8) 0.044(8) -0.013(7) 0.016(7) -0.016(7)
O187 0.035(7) 0.020(7) 0.037(8) -0.009(6) -0.004(6) -0.003(6)
O188 0.035(8) 0.029(8) 0.050(9) -0.008(7) 0.007(7) -0.004(6)
O189 0.029(7) 0.036(8) 0.047(9) -0.016(7) 0.005(6) -0.007(6)
O190 0.032(8) 0.022(7) 0.069(10) -0.019(7) 0.004(7) -0.005(6)
O191 0.023(7) 0.047(9) 0.041(8) -0.014(7) 0.008(6) -0.006(6)
O192 0.037(8) 0.031(8) 0.046(9) -0.005(7) 0.013(7) -0.015(6)
O193 0.044(8) 0.038(8) 0.038(8) -0.016(7) 0.006(6) -0.019(7)
O194 0.047(9) 0.041(9) 0.035(8) 0.005(7) 0.000(7) -0.011(7)
O195 0.036(8) 0.034(8) 0.048(9) 0.005(7) 0.006(7) -0.006(6)
O196 0.056(10) 0.044(9) 0.058(10) -0.019(8) -0.008(8) -0.022(8)
O197 0.066(10) 0.040(8) 0.031(8) -0.019(7) 0.012(7) -0.014(7)
O198 0.048(9) 0.040(9) 0.046(9) -0.011(7) 0.018(7) -0.014(7)
O199 0.052(9) 0.020(7) 0.041(8) -0.009(6) 0.004(7) 0.007(6)
O200 0.030(7) 0.025(7) 0.041(8) 0.002(6) 0.005(6) 0.001(6)
O201 0.036(8) 0.028(7) 0.043(8) -0.007(7) 0.009(6) -0.010(6)
O202 0.052(9) 0.041(8) 0.035(8) -0.015(7) 0.003(7) -0.023(7)
O203 0.033(7) 0.032(7) 0.038(8) -0.011(6) 0.013(6) -0.010(6)
O204 0.024(7) 0.032(8) 0.049(9) -0.006(7) 0.006(6) -0.004(6)
O205 0.024(7) 0.034(8) 0.057(9) -0.012(7) 0.011(6) -0.012(6)
O206 0.037(8) 0.034(8) 0.035(8) -0.020(6) 0.005(6) -0.012(6)
O207 0.040(8) 0.031(7) 0.041(8) -0.012(7) 0.001(6) -0.019(6)
O208 0.034(8) 0.031(7) 0.037(8) -0.002(6) 0.003(6) -0.013(6)
O209 0.037(8) 0.021(7) 0.040(8) -0.007(6) 0.002(6) -0.010(6)
O210 0.038(8) 0.022(7) 0.037(8) -0.010(6) -0.002(6) -0.003(6)
O211 0.050(9) 0.039(8) 0.047(9) -0.012(7) -0.009(7) -0.013(7)
O212 0.049(9) 0.041(9) 0.043(9) -0.014(7) 0.006(7) -0.012(7)
O213 0.037(8) 0.043(9) 0.042(8) -0.006(7) 0.013(7) -0.013(7)
O214 0.033(8) 0.044(9) 0.043(8) -0.017(7) 0.011(6) -0.007(7)
O215 0.055(10) 0.050(9) 0.034(8) -0.016(7) 0.005(7) -0.011(8)
O216 0.043(9) 0.035(8) 0.056(10) -0.010(7) 0.022(7) -0.017(7)
O217 0.034(8) 0.031(7) 0.029(7) -0.006(6) 0.007(6) -0.007(6)
O218 0.043(8) 0.029(7) 0.029(7) -0.010(6) 0.011(6) -0.007(6)
O219 0.038(8) 0.037(8) 0.034(8) -0.015(7) 0.001(6) -0.009(6)
O220 0.033(7) 0.037(8) 0.029(7) -0.009(6) 0.013(6) -0.006(6)
O221 0.030(7) 0.041(8) 0.040(8) -0.005(7) 0.003(6) -0.018(6)
O222 0.037(8) 0.030(7) 0.028(7) -0.007(6) -0.005(6) -0.006(6)
O223 0.022(7) 0.040(8) 0.032(7) -0.006(7) -0.000(6) -0.006(6)
O224 0.044(8) 0.025(7) 0.033(7) -0.013(6) 0.001(6) -0.006(6)
O225 0.033(7) 0.027(7) 0.027(7) -0.009(6) 0.008(6) -0.010(6)
O226 0.041(8) 0.032(7) 0.035(8) -0.017(6) 0.007(6) -0.016(6)
O227 0.029(7) 0.035(7) 0.023(7) -0.000(6) -0.001(5) -0.008(6)
O228 0.029(7) 0.034(8) 0.037(8) -0.015(6) 0.012(6) -0.003(6)
O229 0.036(7) 0.028(7) 0.024(7) 0.001(6) 0.000(6) -0.014(6)
O230 0.022(7) 0.031(7) 0.034(7) -0.018(6) 0.003(5) -0.005(5)
O231 0.036(7) 0.033(7) 0.019(6) -0.000(6) 0.005(5) -0.016(6)
O232 0.032(7) 0.034(8) 0.030(7) -0.006(6) 0.002(6) -0.009(6)
O233 0.045(8) 0.028(7) 0.022(7) -0.011(6) 0.011(6) -0.019(6)
O234 0.055(9) 0.026(7) 0.041(8) -0.003(7) 0.001(7) -0.022(7)
O235 0.019(6) 0.053(9) 0.024(7) -0.014(6) 0.003(5) -0.014(6)
O236 0.033(7) 0.020(6) 0.032(7) -0.002(6) 0.002(6) -0.004(6)
O237 0.052(9) 0.038(8) 0.042(8) -0.014(7) 0.011(7) -0.029(7)
O238 0.037(8) 0.046(9) 0.026(7) -0.002(7) -0.004(6) 0.004(7)
O239 0.038(8) 0.034(8) 0.059(10) -0.018(7) -0.004(7) -0.014(6)
O240 0.043(8) 0.033(8) 0.036(8) -0.011(7) 0.003(6) -0.012(6)
O241 0.052(9) 0.046(9) 0.031(8) -0.017(7) 0.019(6) -0.030(7)
O242 0.019(7) 0.053(9) 0.032(7) -0.018(7) 0.005(5) -0.015(6)
O243 0.038(8) 0.031(8) 0.044(9) -0.008(7) 0.002(7) -0.005(6)
O244 0.047(9) 0.039(8) 0.027(7) -0.015(6) 0.004(6) -0.012(7)
O245 0.042(8) 0.045(8) 0.024(7) -0.008(6) -0.003(6) -0.026(7)
O246 0.045(8) 0.036(8) 0.023(7) -0.013(6) -0.007(6) 0.002(6)
O247 0.026(7) 0.045(9) 0.056(9) -0.033(8) 0.002(6) -0.005(6)
O248 0.026(7) 0.038(8) 0.034(7) -0.011(6) -0.009(6) -0.009(6)
O249 0.043(9) 0.058(10) 0.023(7) 0.001(7) -0.000(6) -0.016(7)
O250 0.043(8) 0.039(8) 0.042(8) -0.018(7) 0.007(6) -0.025(7)
O251 0.042(8) 0.044(8) 0.027(7) -0.023(7) 0.007(6) -0.013(7)
O252 0.035(8) 0.034(8) 0.044(8) -0.017(7) 0.003(6) -0.013(6)
O261 0.065(11) 0.059(10) 0.053(10) -0.031(9) 0.006(8) -0.025(9)
O262 0.066(11) 0.060(11) 0.049(10) -0.022(9) 0.003(8) -0.001(9)
O263 0.069(11) 0.047(10) 0.066(12) -0.018(9) -0.004(9) -0.006(9)
O264 0.073(12) 0.063(11) 0.057(11) -0.034(9) 0.008(9) -0.025(9)
O265 0.059(11) 0.121(17) 0.053(11) -0.005(11) -0.010(9) -0.038(11)
O266 0.078(12) 0.062(11) 0.061(11) -0.034(9) 0.037(9) -0.045(9)
O267 0.082(14) 0.102(16) 0.117(17) -0.077(14) 0.039(12) -0.049(12)
O268 0.19(2) 0.076(14) 0.034(10) -0.018(10) -0.016(12) -0.045(15)
O269 0.075(12) 0.066(11) 0.033(9) -0.012(8) 0.011(8) -0.003(9)
O270 0.18(3) 0.066(15) 0.050(13) -0.045(12) 0.054(15) -0.077(17)
O271 0.059(12) 0.095(15) 0.126(18) -0.080(14) 0.002(11) -0.006(10)

loop_
_atom_type_symbol
_atom_type_description
_atom_type_scat_dispersion_real
_atom_type_scat_dispersion_imag
_atom_type_scat_source
W W -0.8490 6.8722 'International Tables Vol C Tables 4.2.6.8 and 6.1.1.4'
Fe Fe 0.3463 0.8444 'International Tables Vol C Tables 4.2.6.8 and 6.1.1.4'
Na Na 0.0362 0.0249 'International Tables Vol C Tables 4.2.6.8 and 6.1.1.4'
P P 0.1023 0.0942 'International Tables Vol C Tables 4.2.6.8 and 6.1.1.4'
O O 0.0106 0.0060 'International Tables Vol C Tables 4.2.6.8 and 6.1.1.4'
H H 0.0000 0.0000 'International Tables Vol C Tables 4.2.6.8 and 6.1.1.4'

loop_
_geom_angle_atom_site_label_1
_geom_angle_atom_site_label_2
_geom_angle_atom_site_label_3
_geom_angle
_geom_angle_site_symmetry_1
_geom_angle_site_symmetry_3
O32 W1 O45 101.7(6) . .
O32 W1 O41 101.6(6) . .
O45 W1 O41 92.3(5) . .
O32 W1 O40 99.8(6) . .
O45 W1 O40 94.2(5) . .
O41 W1 O40 155.8(5) . .
O32 W1 O30 92.4(6) . .
O45 W1 O30 165.9(6) . .
O41 W1 O30 83.5(5) . .
O40 W1 O30 84.5(5) . .
O32 W1 O55 171.2(6) . .
O45 W1 O55 83.9(5) . .
O41 W1 O55 84.7(5) . .
O40 W1 O55 72.9(5) . .
O30 W1 O55 82.3(5) . .
O32 W1 Na2 37.1(5) . .
O45 W1 Na2 137.3(4) . .
O41 W1 Na2 88.3(4) . .
O40 W1 Na2 102.3(4) . .
O30 W1 Na2 56.3(4) . .
O55 W1 Na2 138.5(3) . .
O214 W2 O226 100.9(6) . .
O214 W2 O218 101.5(6) . .
O226 W2 O218 90.8(5) . .
O214 W2 O219 99.9(6) . .
O226 W2 O219 95.5(5) . .
O218 W2 O219 156.1(6) . .
O214 W2 O209 94.3(6) . .
O226 W2 O209 164.7(6) . .
O218 W2 O209 84.3(5) . .
O219 W2 O209 83.7(5) . .
O214 W2 O231 171.7(5) . .
O226 W2 O231 83.2(5) . .
O218 W2 O231 85.5(5) . .
O219 W2 O231 72.4(5) . .
O209 W2 O231 82.0(5) . .
O34 W3 O43 101.3(6) . .
O34 W3 O42 98.8(6) . .
O43 W3 O42 94.6(6) . .
O34 W3 O37 102.2(6) . .
O43 W3 O37 91.9(5) . .
O42 W3 O37 156.4(6) . .
O34 W3 O26 93.1(6) . .
O43 W3 O26 165.6(6) . .
O42 W3 O26 84.3(5) . .
O37 W3 O26 83.9(5) . .
O34 W3 O53 170.8(6) . .
O43 W3 O53 84.0(5) . .
O42 W3 O53 73.2(5) . .
O37 W3 O53 85.0(5) . .
O26 W3 O53 81.9(5) . .
O215 W4 O227 100.7(6) . .
O215 W4 O220 102.8(6) . .
O227 W4 O220 91.6(6) . .
O215 W4 O219 99.2(7) . .
O227 W4 O219 93.7(6) . .
O220 W4 O219 156.0(5) . .
O215 W4 O210 93.8(6) . .
O227 W4 O210 165.4(6) . .
O220 W4 O210 84.5(5) . .
O219 W4 O210 84.5(5) . .
O215 W4 O231 171.5(6) . .
O227 W4 O231 82.9(5) . .
O220 W4 O231 84.6(5) . .
O219 W4 O231 72.8(5) . .
O210 W4 O231 82.7(5) . .
O35 W5 O48 100.7(6) . .
O35 W5 O37 101.5(6) . .
O48 W5 O37 92.4(5) . .
O35 W5 O38 99.5(6) . .
O48 W5 O38 94.4(5) . .
O37 W5 O38 156.3(5) . .
O35 W5 O27 93.7(6) . .
O48 W5 O27 165.5(6) . .
O37 W5 O27 82.6(5) . .
O38 W5 O27 85.2(5) . .
O35 W5 O54 171.0(5) . .
O48 W5 O54 84.4(5) . .
O37 W5 O54 85.5(5) . .
O38 W5 O54 72.7(5) . .
O27 W5 O54 81.6(5) . .
O33 W6 O44 100.0(6) . .
O33 W6 O41 101.5(6) . .
O44 W6 O41 91.2(6) . .
O33 W6 O42 101.8(6) . .
O44 W6 O42 94.4(6) . .
O41 W6 O42 154.6(5) . .
O33 W6 O25 94.3(6) . .
O44 W6 O25 165.5(5) . .
O41 W6 O25 83.4(5) . .
O42 W6 O25 85.1(5) . .
O33 W6 O53 173.5(6) . .
O44 W6 O53 83.8(5) . .
O41 W6 O53 83.5(5) . .
O42 W6 O53 72.5(5) . .
O25 W6 O53 82.2(4) . .
O33 W6 Na34 53.5(7) . .
O44 W6 Na34 46.5(6) . .
O41 W6 Na34 97.4(6) . .
O42 W6 Na34 104.4(6) . .
O25 W6 Na34 147.4(6) . .
O53 W6 Na34 130.3(5) . .
O195 W7 O205 101.0(6) . .
O195 W7 O200 101.8(7) . .
O205 W7 O200 91.8(6) . .
O195 W7 O201 99.0(7) . .
O205 W7 O201 93.2(6) . .
O200 W7 O201 157.2(5) . .
O195 W7 O188 95.7(6) . .
O205 W7 O188 163.2(6) . .
O200 W7 O188 83.4(6) . .
O201 W7 O188 85.5(6) . .
O195 W7 O234 171.8(6) . .
O205 W7 O234 83.2(5) . .
O200 W7 O234 85.0(5) . .
O201 W7 O234 73.5(5) . .
O188 W7 O234 80.4(5) . .
O198 W8 O208 100.0(6) . .
O198 W8 O204 101.3(7) . .
O208 W8 O204 91.4(6) . .
O198 W8 O203 99.9(6) . .
O208 W8 O203 91.6(6) . .
O204 W8 O203 157.7(5) . .
O198 W8 O191 97.2(6) . .
O208 W8 O191 162.7(5) . .
O204 W8 O191 83.6(6) . .
O203 W8 O191 87.0(6) . .
O198 W8 O233 172.7(6) . .
O208 W8 O233 83.1(5) . .
O204 W8 O233 85.1(5) . .
O203 W8 O233 73.3(5) . .
O191 W8 O233 79.9(5) . .
O198 W8 Na25 84.7(8) . 2_655
O208 W8 Na25 138.7(7) . 2_655
O204 W8 Na25 128.2(7) . 2_655
O203 W8 Na25 47.4(7) . 2_655
O191 W8 Na25 44.8(7) . 2_655
O233 W8 Na25 88.6(7) . 2_655
O16 W9 O30 100.1(6) . .
O16 W9 O20 101.6(6) . .
O30 W9 O20 91.3(5) . .
O16 W9 O21 99.4(6) . .
O30 W9 O21 92.4(5) . .
O20 W9 O21 157.7(6) . .
O16 W9 O11 96.3(6) . .
O30 W9 O11 163.4(6) . .
O20 W9 O11 82.9(5) . .
O21 W9 O11 87.5(5) . .
O16 W9 O57 173.1(6) . .
O30 W9 O57 83.6(5) . .
O20 W9 O57 84.1(5) . .
O21 W9 O57 74.5(5) . .
O11 W9 O57 80.4(5) . .
O16 W9 Na2 42.5(5) . .
O30 W9 Na2 58.6(4) . .
O20 W9 Na2 92.6(4) . .
O21 W9 Na2 108.0(4) . .
O11 W9 Na2 136.8(4) . .
O57 W9 Na2 142.1(4) . .
O213 W10 O225 100.9(6) . .
O213 W10 O218 102.1(6) . .
O225 W10 O218 91.0(5) . .
O213 W10 O217 99.7(6) . .
O225 W10 O217 93.8(5) . .
O218 W10 O217 156.4(6) . .
O213 W10 O208 94.2(6) . .
O225 W10 O208 164.8(5) . .
O218 W10 O208 84.7(5) . .
O217 W10 O208 84.7(5) . .
O213 W10 O230 171.1(6) . .
O225 W10 O230 83.6(5) . .
O218 W10 O230 85.4(5) . .
O217 W10 O230 72.2(5) . .
O208 W10 O230 81.5(5) . .
O181 W11 O84 102.1(6) . .
O181 W11 O191 102.5(6) . .
O84 W11 O191 86.8(6) . .
O181 W11 O186 100.9(7) . .
O84 W11 O186 156.9(5) . .
O191 W11 O186 88.9(6) . .
O181 W11 O185 100.8(6) . .
O84 W11 O185 90.0(6) . .
O191 W11 O185 156.6(5) . .
O186 W11 O185 85.0(6) . .
O181 W11 O236 170.8(6) . .
O84 W11 O236 84.1(5) . .
O191 W11 O236 84.4(5) . .
O186 W11 O236 72.9(5) . .
O185 W11 O236 72.2(5) . .
O181 W11 Na25 89.2(8) . 2_655
O84 W11 Na25 131.3(8) . 2_655
O191 W11 Na25 44.6(8) . 2_655
O186 W11 Na25 49.6(8) . 2_655
O185 W11 Na25 134.6(8) . 2_655
O236 W11 Na25 91.7(7) . 2_655
O94 W12 O105 100.2(6) . .
O94 W12 O102 102.9(6) . .
O105 W12 O102 92.1(6) . .
O94 W12 O97 99.1(6) . .
O105 W12 O97 94.3(6) . .
O102 W12 O97 155.6(5) . .
O94 W12 O89 94.3(6) . .
O105 W12 O89 165.4(6) . .
O102 W12 O89 82.7(5) . .
O97 W12 O89 85.2(5) . .
O94 W12 O115 171.3(6) . .
O105 W12 O115 84.2(5) . .
O102 W12 O115 84.3(5) . .
O97 W12 O115 72.9(5) . .
O89 W12 O115 81.7(5) . .
O13 W13 O27 101.2(6) . .
O13 W13 O24 101.0(6) . .
O27 W13 O24 91.7(5) . .
O13 W13 O23 99.3(6) . .
O27 W13 O23 92.8(6) . .
O24 W13 O23 158.0(6) . .
O13 W13 O7 95.2(6) . .
O27 W13 O7 163.5(6) . .
O24 W13 O7 83.5(5) . .
O23 W13 O7 86.1(6) . .
O13 W13 O58 172.0(6) . .
O27 W13 O58 82.8(5) . .
O24 W13 O58 85.8(5) . .
O23 W13 O58 73.5(5) . .
O7 W13 O58 81.1(5) . .
O13 W13 Na40 85.7(9) . .
O27 W13 Na40 137.0(8) . .
O24 W13 Na40 129.0(8) . .
O23 W13 Na40 44.4(9) . .
O7 W13 Na40 45.4(8) . .
O58 W13 Na40 86.7(9) . .
O194 W14 O210 100.4(6) . .
O194 W14 O200 101.7(6) . .
O210 W14 O200 91.9(6) . .
O194 W14 O199 99.1(6) . .
O210 W14 O199 93.0(6) . .
O200 W14 O199 157.4(6) . .
O194 W14 O187 96.8(6) . .
O210 W14 O187 162.7(6) . .
O200 W14 O187 82.9(5) . .
O199 W14 O187 85.9(5) . .
O194 W14 O235 172.3(5) . .
O210 W14 O235 82.9(5) . .
O200 W14 O235 85.1(5) . .
O199 W14 O235 73.7(5) . .
O187 W14 O235 80.3(5) . .
O95 W15 O103 100.7(6) . .
O95 W15 O97 99.7(6) . .
O103 W15 O97 94.1(6) . .
O95 W15 O98 101.7(6) . .
O103 W15 O98 91.4(6) . .
O97 W15 O98 156.5(5) . .
O95 W15 O90 94.3(6) . .
O103 W15 O90 164.9(5) . .
O97 W15 O90 84.6(5) . .
O98 W15 O90 84.2(5) . .
O95 W15 O115 172.0(6) . .
O103 W15 O115 83.5(5) . .
O97 W15 O115 73.0(5) . .
O98 W15 O115 84.9(5) . .
O90 W15 O115 81.8(5) . .
O197 W16 O207 100.1(6) . .
O197 W16 O203 99.1(7) . .
O207 W16 O203 93.8(6) . .
O197 W16 O202 102.2(7) . .
O207 W16 O202 90.1(6) . .
O203 W16 O202 157.4(6) . .
O197 W16 O192 97.2(6) . .
O207 W16 O192 162.3(6) . .
O203 W16 O192 86.8(5) . .
O202 W16 O192 82.9(6) . .
O197 W16 O233 172.3(6) . .
O207 W16 O233 83.9(5) . .
O203 W16 O233 74.0(5) . .
O202 W16 O233 84.3(5) . .
O192 W16 O233 79.3(5) . .
O197 W16 Na25 85.3(8) . 2_655
O207 W16 Na25 139.4(8) . 2_655
O203 W16 Na25 45.8(7) . 2_655
O202 W16 Na25 128.4(7) . 2_655
O192 W16 Na25 45.5(7) . 2_655
O233 W16 Na25 87.4(7) . 2_655
O15 W17 O25 99.2(6) . .
O15 W17 O20 102.3(6) . .
O25 W17 O20 93.0(5) . .
O15 W17 O19 99.2(6) . .
O25 W17 O19 91.3(6) . .
O20 W17 O19 157.1(5) . .
O15 W17 O12 96.4(6) . .
O25 W17 O12 164.3(5) . .
O20 W17 O12 83.5(5) . .
O19 W17 O12 86.4(6) . .
O15 W17 O56 172.3(6) . .
O25 W17 O56 84.0(5) . .
O20 W17 O56 84.4(5) . .
O19 W17 O56 73.7(5) . .
O12 W17 O56 80.4(5) . .
O15 W17 Na23 84.6(7) . 2_655
O25 W17 Na23 137.9(8) . 2_655
O20 W17 Na23 127.5(7) . 2_655
O19 W17 Na23 47.0(8) . 2_655
O12 W17 Na23 44.1(7) . 2_655
O56 W17 Na23 88.3(7) . 2_655
O211 W18 O223 101.3(6) . .
O211 W18 O222 102.6(7) . .
O223 W18 O222 91.8(5) . .
O211 W18 O221 99.9(7) . .
O223 W18 O221 94.2(6) . .
O222 W18 O221 155.1(5) . .
O211 W18 O206 93.9(6) . .
O223 W18 O206 164.8(6) . .
O222 W18 O206 84.0(5) . .
O221 W18 O206 83.9(5) . .
O211 W18 O232 171.7(6) . .
O223 W18 O232 83.7(5) . .
O222 W18 O232 83.8(5) . .
O221 W18 O232 72.9(5) . .
O206 W18 O232 81.3(5) . .
O77 W19 O90 100.4(6) . .
O77 W19 O83 101.5(6) . .
O90 W19 O83 90.0(6) . .
O77 W19 O82 99.0(7) . .
O90 W19 O82 92.2(6) . .
O83 W19 O82 158.6(5) . .
O77 W19 O66 96.7(6) . .
O90 W19 O66 162.8(5) . .
O83 W19 O66 85.0(5) . .
O82 W19 O66 86.7(6) . .
O77 W19 O118 172.3(6) . .
O90 W19 O118 83.0(5) . .
O83 W19 O118 85.4(5) . .
O82 W19 O118 73.8(5) . .
O66 W19 O118 80.3(5) . .
O17 W20 O29 100.0(6) . .
O17 W20 O22 102.0(6) . .
O29 W20 O22 91.1(5) . .
O17 W20 O21 98.7(6) . .
O29 W20 O21 91.8(5) . .
O22 W20 O21 158.3(5) . .
O17 W20 O10 96.4(6) . .
O29 W20 O10 163.5(6) . .
O22 W20 O10 83.6(6) . .
O21 W20 O10 87.6(5) . .
O17 W20 O57 172.6(6) . .
O29 W20 O57 82.9(5) . .
O22 W20 O57 84.7(5) . .
O21 W20 O57 74.3(5) . .
O10 W20 O57 81.1(5) . .
O18 W21 O28 100.4(6) . .
O18 W21 O22 102.2(7) . .
O28 W21 O22 90.7(6) . .
O18 W21 O23 99.4(6) . .
O28 W21 O23 93.7(6) . .
O22 W21 O23 156.8(5) . .
O18 W21 O9 96.2(6) . .
O28 W21 O9 163.1(5) . .
O22 W21 O9 83.0(6) . .
O23 W21 O9 86.3(6) . .
O18 W21 O58 171.6(6) . .
O28 W21 O58 83.3(5) . .
O22 W21 O58 85.2(5) . .
O23 W21 O58 72.7(5) . .
O9 W21 O58 80.6(5) . .
O18 W21 Na40 82.9(9) . .
O28 W21 Na40 141.0(9) . .
O22 W21 Na40 126.9(9) . .
O23 W21 Na40 47.9(9) . .
O9 W21 Na40 44.1(9) . .
O58 W21 Na40 89.4(8) . .
O212 W22 O224 101.3(6) . .
O212 W22 O217 99.6(6) . .
O224 W22 O217 95.4(6) . .
O212 W22 O222 102.3(6) . .
O224 W22 O222 91.1(6) . .
O217 W22 O222 155.4(5) . .
O212 W22 O207 93.8(6) . .
O224 W22 O207 164.6(6) . .
O217 W22 O207 84.8(5) . .
O222 W22 O207 82.7(5) . .
O212 W22 O230 171.1(6) . .
O224 W22 O230 84.2(5) . .
O217 W22 O230 72.7(5) . .
O222 W22 O230 84.4(5) . .
O207 W22 O230 81.1(5) . .
O93 W23 O108 100.1(6) . .
O93 W23 O101 100.6(7) . .
O108 W23 O101 94.0(6) . .
O93 W23 O102 102.0(7) . .
O108 W23 O102 92.0(6) . .
O101 W23 O102 155.2(6) . .
O93 W23 O88 94.8(6) . .
O108 W23 O88 165.0(6) . .
O101 W23 O88 84.4(6) . .
O102 W23 O88 83.6(5) . .
O93 W23 O113 172.4(6) . .
O108 W23 O113 83.7(5) . .
O101 W23 O113 72.5(5) . .
O102 W23 O113 84.3(5) . .
O88 W23 O113 81.6(5) . .
O193 W24 O209 101.5(6) . .
O193 W24 O204 101.5(6) . .
O209 W24 O204 91.2(6) . .
O193 W24 O199 99.0(6) . .
O209 W24 O199 93.2(5) . .
O204 W24 O199 157.7(6) . .
O193 W24 O84 95.7(6) . .
O209 W24 O84 162.6(6) . .
O204 W24 O84 82.9(6) . .
O199 W24 O84 86.4(5) . .
O193 W24 O235 171.6(5) . .
O209 W24 O235 83.0(5) . .
O204 W24 O235 85.4(5) . .
O199 W24 O235 73.5(5) . .
O84 W24 O235 80.2(5) . .
O31 W25 O46 100.0(6) . .
O31 W25 O40 98.9(6) . .
O46 W25 O40 93.6(5) . .
O31 W25 O39 102.7(6) . .
O46 W25 O39 91.9(6) . .
O40 W25 O39 156.4(5) . .
O31 W25 O29 94.3(6) . .
O46 W25 O29 165.6(5) . .
O40 W25 O29 85.9(5) . .
O39 W25 O29 83.1(5) . .
O31 W25 O55 171.6(5) . .
O46 W25 O55 83.9(5) . .
O40 W25 O55 73.4(5) . .
O39 W25 O55 84.4(5) . .
O29 W25 O55 82.1(5) . .
O1 W26 O8 103.5(6) . .
O1 W26 O7 103.1(7) . .
O8 W26 O7 88.3(5) . .
O1 W26 O4 98.7(7) . .
O8 W26 O4 89.8(6) . .
O7 W26 O4 158.0(6) . .
O1 W26 O2 100.2(6) . .
O8 W26 O2 156.1(6) . .
O7 W26 O2 89.3(6) . .
O4 W26 O2 83.6(6) . .
O1 W26 O59 168.7(6) . .
O8 W26 O59 83.8(5) . .
O7 W26 O59 85.6(5) . .
O4 W26 O59 72.5(5) . .
O2 W26 O59 72.3(5) . .
O1 W26 Na23 87.2(8) . 2_655
O8 W26 Na23 46.4(7) . 2_655
O7 W26 Na23 134.5(7) . 2_655
O4 W26 Na23 49.4(8) . 2_655
O2 W26 Na23 132.9(8) . 2_655
O59 W26 Na23 91.9(7) . 2_655
O1 W26 Na40 91.3(10) . .
O8 W26 Na40 133.9(8) . .
O7 W26 Na40 45.7(8) . .
O4 W26 Na40 131.2(9) . .
O2 W26 Na40 47.7(9) . .
O59 W26 Na40 89.6(9) . .
Na23 W26 Na40 178.5(11) 2_655 .
O1 W26 Na26 63.2(7) . 2_565
O8 W26 Na26 157.8(6) . 2_565
O7 W26 Na26 111.4(6) . 2_565
O4 W26 Na26 75.7(6) . 2_565
O2 W26 Na26 40.1(7) . 2_565
O59 W26 Na26 107.0(6) . 2_565
Na23 W26 Na26 112.7(8) 2_655 2_565
Na40 W26 Na26 66.7(9) . 2_565
O216 W27 O228 101.1(6) . .
O216 W27 O221 98.7(7) . .
O228 W27 O221 95.0(6) . .
O216 W27 O220 102.4(6) . .
O228 W27 O220 90.9(6) . .
O221 W27 O220 156.6(5) . .
O216 W27 O205 93.3(6) . .
O228 W27 O205 165.4(5) . .
O221 W27 O205 85.0(6) . .
O220 W27 O205 83.7(6) . .
O216 W27 O232 171.0(6) . .
O228 W27 O232 84.0(5) . .
O221 W27 O232 73.3(5) . .
O220 W27 O232 84.8(5) . .
O205 W27 O232 82.0(5) . .
O91 W28 O106 99.6(7) . .
O91 W28 O100 103.4(6) . .
O106 W28 O100 92.5(6) . .
O91 W28 O99 99.2(6) . .
O106 W28 O99 94.3(6) . .
O100 W28 O99 155.0(6) . .
O91 W28 O86 95.3(6) . .
O106 W28 O86 165.1(6) . .
O100 W28 O86 82.5(5) . .
O99 W28 O86 84.8(5) . .
O91 W28 O120 171.9(5) . .
O106 W28 O120 84.0(5) . .
O100 W28 O120 83.6(5) . .
O99 W28 O120 73.2(5) . .
O86 W28 O120 81.4(5) . .
O151 W29 O167 99.4(6) . .
O151 W29 O161 101.5(7) . .
O167 W29 O161 91.9(6) . .
O151 W29 O157 101.3(7) . .
O167 W29 O157 93.6(6) . .
O161 W29 O157 155.3(6) . .
O151 W29 O145 95.6(6) . .
O167 W29 O145 165.0(6) . .
O161 W29 O145 83.9(6) . .
O157 W29 O145 84.6(6) . .
O151 W29 O175 173.1(7) . .
O167 W29 O175 83.7(5) . .
O161 W29 O175 84.6(5) . .
O157 W29 O175 72.2(5) . .
O145 W29 O175 81.6(5) . .
O73 W30 O86 100.7(7) . .
O73 W30 O78 101.2(7) . .
O86 W30 O78 91.9(6) . .
O73 W30 O79 98.0(6) . .
O86 W30 O79 92.9(6) . .
O78 W30 O79 158.9(6) . .
O73 W30 O68 95.9(6) . .
O86 W30 O68 163.3(6) . .
O78 W30 O68 83.4(6) . .
O79 W30 O68 86.2(6) . .
O73 W30 O116 171.5(6) . .
O86 W30 O116 82.7(5) . .
O78 W30 O116 86.4(5) . .
O79 W30 O116 73.9(5) . .
O68 W30 O116 81.1(5) . .
O92 W31 O240 100.2(7) . .
O92 W31 O100 103.4(6) . .
O240 W31 O100 91.8(6) . .
O92 W31 O101 99.5(7) . .
O240 W31 O101 95.1(6) . .
O100 W31 O101 154.6(6) . .
O92 W31 O87 94.3(7) . .
O240 W31 O87 165.3(6) . .
O100 W31 O87 82.5(6) . .
O101 W31 O87 84.7(6) . .
O92 W31 O113 171.2(6) . .
O240 W31 O113 84.2(5) . .
O100 W31 O113 84.0(5) . .
O101 W31 O113 72.4(5) . .
O87 W31 O113 81.8(5) . .
O155 W32 O165 99.4(6) . .
O155 W32 O162 102.9(7) . .
O165 W32 O162 91.9(6) . .
O155 W32 O160 98.6(7) . .
O165 W32 O160 95.3(6) . .
O162 W32 O160 155.9(6) . .
O155 W32 O150 95.9(6) . .
O165 W32 O150 164.5(6) . .
O162 W32 O150 82.2(5) . .
O160 W32 O150 84.8(6) . .
O155 W32 O174 172.2(6) . .
O165 W32 O174 84.4(5) . .
O162 W32 O174 83.7(5) . .
O160 W32 O174 74.2(5) . .
O150 W32 O174 80.7(5) . .
O36 W33 O47 100.5(6) . .
O36 W33 O39 101.8(6) . .
O47 W33 O39 92.1(6) . .
O36 W33 O38 99.7(6) . .
O47 W33 O38 95.0(6) . .
O39 W33 O38 155.7(5) . .
O36 W33 O28 94.1(6) . .
O47 W33 O28 165.3(5) . .
O39 W33 O28 82.9(6) . .
O38 W33 O28 84.5(6) . .
O36 W33 O54 171.5(6) . .
O47 W33 O54 84.4(5) . .
O39 W33 O54 84.9(5) . .
O38 W33 O54 72.7(5) . .
O28 W33 O54 81.4(5) . .
O114 W34 O104 100.0(7) . .
O114 W34 O98 101.1(6) . .
O104 W34 O98 91.6(6) . .
O114 W34 O99 100.1(6) . .
O104 W34 O99 95.0(6) . .
O98 W34 O99 156.4(5) . .
O114 W34 O85 94.5(7) . .
O104 W34 O85 165.3(5) . .
O98 W34 O85 83.4(5) . .
O99 W34 O85 84.6(5) . .
O114 W34 O120 173.2(6) . .
O104 W34 O120 83.5(5) . .
O98 W34 O120 84.6(5) . .
O99 W34 O120 73.7(5) . .
O85 W34 O120 82.3(5) . .
O76 W35 O89 101.3(6) . .
O76 W35 O82 99.8(6) . .
O89 W35 O82 92.2(6) . .
O76 W35 O81 101.0(6) . .
O89 W35 O81 91.0(6) . .
O82 W35 O81 157.9(6) . .
O76 W35 O71 95.7(6) . .
O89 W35 O71 162.9(6) . .
O82 W35 O71 86.3(6) . .
O81 W35 O71 84.3(6) . .
O76 W35 O118 172.5(6) . .
O89 W35 O118 82.4(5) . .
O82 W35 O118 73.4(5) . .
O81 W35 O118 85.4(5) . .
O71 W35 O118 80.9(5) . .
O137 W36 O150 100.5(7) . .
O137 W36 O139 98.7(7) . .
O150 W36 O139 92.3(6) . .
O137 W36 O144 101.2(7) . .
O150 W36 O144 91.3(6) . .
O139 W36 O144 158.7(6) . .
O137 W36 O127 97.2(6) . .
O150 W36 O127 162.2(6) . .
O139 W36 O127 86.4(6) . .
O144 W36 O127 83.8(6) . .
O137 W36 O178 172.4(6) . .
O150 W36 O178 82.1(6) . .
O139 W36 O178 73.9(6) . .
O144 W36 O178 85.8(5) . .
O127 W36 O178 80.5(5) . .
O14 W37 O26 100.6(6) . .
O14 W37 O24 100.5(6) . .
O26 W37 O24 91.8(5) . .
O14 W37 O19 99.5(6) . .
O26 W37 O19 92.8(6) . .
O24 W37 O19 158.3(6) . .
O14 W37 O8 96.0(6) . .
O26 W37 O8 163.3(6) . .
O24 W37 O8 83.2(5) . .
O19 W37 O8 86.3(6) . .
O14 W37 O56 171.8(6) . .
O26 W37 O56 84.1(5) . .
O24 W37 O56 85.9(5) . .
O19 W37 O56 73.5(5) . .
O8 W37 O56 79.6(5) . .
O14 W37 Na23 83.6(8) . 2_655
O26 W37 Na23 139.8(7) . 2_655
O24 W37 Na23 127.1(7) . 2_655
O19 W37 Na23 47.4(7) . 2_655
O8 W37 Na23 44.1(7) . 2_655
O56 W37 Na23 88.5(7) . 2_655
O72 W38 O85 101.5(7) . .
O72 W38 O83 102.2(6) . .
O85 W38 O83 90.5(6) . .
O72 W38 O79 97.7(6) . .
O85 W38 O79 92.9(6) . .
O83 W38 O79 158.7(6) . .
O72 W38 O67 94.4(7) . .
O85 W38 O67 164.0(6) . .
O83 W38 O67 84.5(6) . .
O79 W38 O67 86.5(6) . .
O72 W38 O116 170.6(6) . .
O85 W38 O116 83.3(5) . .
O83 W38 O116 85.8(5) . .
O79 W38 O116 73.8(5) . .
O67 W38 O116 81.2(5) . .
O75 W39 O88 100.9(7) . .
O75 W39 O81 100.8(7) . .
O88 W39 O81 91.7(6) . .
O75 W39 O80 99.7(7) . .
O88 W39 O80 91.6(6) . .
O81 W39 O80 158.2(6) . .
O75 W39 O70 95.9(7) . .
O88 W39 O70 163.2(6) . .
O81 W39 O70 84.4(6) . .
O80 W39 O70 86.3(6) . .
O75 W39 O117 171.6(6) . .
O88 W39 O117 82.4(6) . .
O81 W39 O117 86.7(5) . .
O80 W39 O117 72.4(5) . .
O70 W39 O117 81.1(5) . .
O136 W40 O149 101.1(7) . .
O136 W40 O144 100.8(7) . .
O149 W40 O144 92.4(6) . .
O136 W40 O143 99.0(7) . .
O149 W40 O143 92.3(6) . .
O144 W40 O143 158.3(6) . .
O136 W40 O132 95.6(7) . .
O149 W40 O132 163.2(6) . .
O144 W40 O132 82.9(6) . .
O143 W40 O132 86.6(6) . .
O136 W40 O179 171.8(5) . .
O149 W40 O179 83.5(6) . .
O144 W40 O179 85.7(5) . .
O143 W40 O179 73.9(5) . .
O132 W40 O179 80.1(5) . .
O62 W41 O67 103.3(7) . .
O62 W41 O66 101.4(6) . .
O67 W41 O66 88.9(6) . .
O62 W41 O64 102.1(6) . .
O67 W41 O64 89.9(6) . .
O66 W41 O64 156.2(6) . .
O62 W41 O65 99.1(6) . .
O67 W41 O65 157.5(6) . .
O66 W41 O65 88.3(6) . .
O64 W41 O65 83.9(6) . .
O62 W41 O119 169.7(6) . .
O67 W41 O119 85.5(6) . .
O66 W41 O119 83.9(5) . .
O64 W41 O119 72.3(5) . .
O65 W41 O119 72.0(5) . .
O6 W42 O12 102.3(6) . .
O6 W42 O11 102.1(7) . .
O12 W42 O11 87.5(6) . .
O6 W42 O5 99.7(6) . .
O12 W42 O5 158.0(6) . .
O11 W42 O5 88.8(6) . .
O6 W42 O4 100.6(7) . .
O12 W42 O4 90.2(6) . .
O11 W42 O4 157.2(6) . .
O5 W42 O4 84.9(6) . .
O6 W42 O59 170.7(6) . .
O12 W42 O59 85.0(5) . .
O11 W42 O59 83.9(5) . .
O5 W42 O59 73.1(5) . .
O4 W42 O59 73.3(5) . .
O6 W42 Na23 88.5(8) . 2_655
O12 W42 Na23 46.5(7) . 2_655
O11 W42 Na23 134.0(7) . 2_655
O5 W42 Na23 133.9(7) . 2_655
O4 W42 Na23 49.0(7) . 2_655
O59 W42 Na23 92.4(7) . 2_655
O196 W43 O206 101.2(6) . .
O196 W43 O202 102.6(7) . .
O206 W43 O202 91.7(6) . .
O196 W43 O201 98.9(7) . .
O206 W43 O201 92.5(6) . .
O202 W43 O201 156.9(6) . .
O196 W43 O190 95.6(6) . .
O206 W43 O190 163.1(6) . .
O202 W43 O190 84.3(6) . .
O201 W43 O190 85.2(6) . .
O196 W43 O234 171.2(6) . .
O206 W43 O234 82.9(5) . .
O202 W43 O234 84.9(5) . .
O201 W43 O234 73.1(5) . .
O190 W43 O234 80.5(5) . .
O182 W44 O188 101.9(6) . .
O182 W44 O187 103.2(6) . .
O188 W44 O187 89.2(6) . .
O182 W44 O185 101.5(6) . .
O188 W44 O185 156.4(6) . .
O187 W44 O185 89.2(6) . .
O182 W44 O184 99.6(7) . .
O188 W44 O184 88.0(6) . .
O187 W44 O184 157.2(6) . .
O185 W44 O184 84.4(6) . .
O182 W44 O236 170.3(6) . .
O188 W44 O236 84.3(5) . .
O187 W44 O236 84.2(5) . .
O185 W44 O236 72.0(5) . .
O184 W44 O236 72.9(5) . .
O3 W45 O9 103.0(7) . .
O3 W45 O10 101.7(6) . .
O9 W45 O10 87.0(6) . .
O3 W45 O2 101.0(6) . .
O9 W45 O2 90.3(6) . .
O10 W45 O2 157.1(5) . .
O3 W45 O5 100.5(7) . .
O9 W45 O5 156.5(5) . .
O10 W45 O5 88.5(6) . .
O2 W45 O5 85.0(6) . .
O3 W45 O59 170.3(6) . .
O9 W45 O59 85.0(5) . .
O10 W45 O59 84.0(5) . .
O2 W45 O59 73.1(5) . .
O5 W45 O59 71.6(5) . .
O3 W45 Na40 88.4(10) . .
O9 W45 Na40 45.0(9) . .
O10 W45 Na40 131.9(9) . .
O2 W45 Na40 51.2(9) . .
O5 W45 Na40 136.2(9) . .
O59 W45 Na40 93.6(8) . .
O154 W46 O164 100.3(7) . .
O154 W46 O162 102.5(7) . .
O164 W46 O162 93.5(6) . .
O154 W46 O159 99.6(6) . .
O164 W46 O159 94.2(6) . .
O162 W46 O159 154.9(6) . .
O154 W46 O149 93.9(6) . .
O164 W46 O149 165.9(6) . .
O162 W46 O149 83.9(5) . .
O159 W46 O149 82.9(6) . .
O154 W46 O176 170.6(6) . .
O164 W46 O176 85.1(6) . .
O162 W46 O176 84.8(5) . .
O159 W46 O176 72.1(5) . .
O149 W46 O176 80.8(5) . .
O74 W47 O87 101.0(7) . .
O74 W47 O80 98.8(7) . .
O87 W47 O80 94.5(7) . .
O74 W47 O78 101.3(7) . .
O87 W47 O78 90.1(6) . .
O80 W47 O78 158.1(6) . .
O74 W47 O69 95.1(6) . .
O87 W47 O69 163.4(6) . .
O80 W47 O69 86.7(6) . .
O78 W47 O69 83.0(6) . .
O74 W47 O117 171.4(7) . .
O87 W47 O117 83.7(6) . .
O80 W47 O117 73.5(5) . .
O78 W47 O117 85.8(5) . .
O69 W47 O117 80.8(5) . .
O61 W48 O71 102.8(7) . .
O61 W48 O70 102.1(7) . .
O71 W48 O70 88.9(6) . .
O61 W48 O65 99.6(7) . .
O71 W48 O65 89.6(6) . .
O70 W48 O65 158.0(6) . .
O61 W48 O63 99.2(7) . .
O71 W48 O63 157.9(7) . .
O70 W48 O63 88.6(6) . .
O65 W48 O63 84.6(6) . .
O61 W48 O119 168.7(6) . .
O71 W48 O119 85.6(6) . .
O70 W48 O119 85.4(5) . .
O65 W48 O119 72.7(5) . .
O63 W48 O119 72.3(6) . .
O60 W49 O68 101.7(7) . .
O60 W49 O69 103.5(7) . .
O68 W49 O69 89.0(6) . .
O60 W49 O64 99.7(7) . .
O68 W49 O64 88.9(6) . .
O69 W49 O64 156.7(6) . .
O60 W49 O63 101.3(7) . .
O68 W49 O63 156.9(6) . .
O69 W49 O63 88.0(6) . .
O64 W49 O63 84.9(6) . .
O60 W49 O119 169.5(6) . .
O68 W49 O119 84.9(5) . .
O69 W49 O119 84.7(5) . .
O64 W49 O119 72.0(5) . .
O63 W49 O119 72.0(5) . .
O135 W50 O148 101.9(7) . .
O135 W50 O142 101.7(7) . .
O148 W50 O142 93.5(6) . .
O135 W50 O143 98.5(7) . .
O148 W50 O143 91.0(6) . .
O142 W50 O143 157.9(6) . .
O135 W50 O131 93.9(7) . .
O148 W50 O131 164.1(6) . .
O142 W50 O131 83.9(6) . .
O143 W50 O131 85.8(6) . .
O135 W50 O179 170.9(6) . .
O148 W50 O179 83.6(5) . .
O142 W50 O179 85.1(5) . .
O143 W50 O179 74.0(6) . .
O131 W50 O179 80.5(5) . .
O152 W51 O168 102.2(7) . .
O152 W51 O157 99.3(7) . .
O168 W51 O157 94.9(6) . .
O152 W51 O158 102.7(6) . .
O168 W51 O158 92.0(6) . .
O157 W51 O158 155.0(6) . .
O152 W51 O147 92.5(6) . .
O168 W51 O147 165.2(6) . .
O157 W51 O147 84.3(6) . .
O158 W51 O147 83.0(6) . .
O152 W51 O175 170.6(6) . .
O168 W51 O175 83.9(5) . .
O157 W51 O175 72.9(5) . .
O158 W51 O175 84.0(5) . .
O147 W51 O175 81.6(5) . .
O183 W52 O192 104.1(7) . .
O183 W52 O190 103.6(7) . .
O192 W52 O190 88.8(6) . .
O183 W52 O184 98.8(7) . .
O192 W52 O184 156.8(6) . .
O190 W52 O184 89.4(6) . .
O183 W52 O186 99.5(7) . .
O192 W52 O186 88.5(6) . .
O190 W52 O186 156.8(6) . .
O184 W52 O186 84.2(6) . .
O183 W52 O236 167.7(6) . .
O192 W52 O236 84.2(5) . .
O190 W52 O236 85.4(5) . .
O184 W52 O236 72.6(5) . .
O186 W52 O236 71.3(5) . .
O183 W52 Na25 89.7(8) . 2_655
O192 W52 Na25 45.0(7) . 2_655
O190 W52 Na25 133.8(7) . 2_655
O184 W52 Na25 132.6(7) . 2_655
O186 W52 Na25 48.5(7) . 2_655
O236 W52 Na25 90.0(7) . 2_655
O153 W53 O163 100.6(7) . .
O153 W53 O158 101.7(7) . .
O163 W53 O158 92.7(6) . .
O153 W53 O159 100.3(7) . .
O163 W53 O159 94.4(6) . .
O158 W53 O159 155.1(6) . .
O153 W53 O148 93.1(6) . .
O163 W53 O148 166.2(6) . .
O158 W53 O148 83.7(6) . .
O159 W53 O148 83.8(6) . .
O153 W53 O176 171.3(7) . .
O163 W53 O176 85.0(5) . .
O158 W53 O176 84.5(5) . .
O159 W53 O176 72.4(6) . .
O148 W53 O176 81.4(5) . .
O156 W54 O166 100.9(6) . .
O156 W54 O161 101.5(7) . .
O166 W54 O161 91.6(6) . .
O156 W54 O160 99.1(7) . .
O166 W54 O160 94.9(6) . .
O161 W54 O160 156.8(6) . .
O156 W54 O146 94.2(6) . .
O166 W54 O146 164.8(6) . .
O161 W54 O146 83.8(6) . .
O160 W54 O146 84.2(6) . .
O156 W54 O174 172.4(6) . .
O166 W54 O174 83.7(5) . .
O161 W54 O174 84.4(5) . .
O160 W54 O174 74.3(5) . .
O146 W54 O174 81.5(5) . .
W55' W55 O134 106(2) . .
W55' W55 O147 72(2) . .
O134 W55 O147 100.4(7) . .
W55' W55 O142 149(2) . .
O134 W55 O142 102.7(7) . .
O147 W55 O142 91.8(6) . .
W55' W55 O141 21(2) . .
O134 W55 O141 99.8(7) . .
O147 W55 O141 92.8(6) . .
O142 W55 O141 155.9(6) . .
W55' W55 O130 105(2) . .
O134 W55 O130 96.6(6) . .
O147 W55 O130 163.0(6) . .
O142 W55 O130 83.6(6) . .
O141 W55 O130 85.1(6) . .
W55' W55 O180 68(2) . .
O134 W55 O180 171.6(7) . .
O147 W55 O180 82.7(6) . .
O142 W55 O180 85.0(5) . .
O141 W55 O180 72.2(6) . .
O130 W55 O180 80.6(5) . .
W55 W55' O141 150(3) . .
W55 W55' O147 91(2) . .
O141 W55' O147 118.8(17) . .
W55 W55' O134 57.8(19) . .
O141 W55' O134 111.4(14) . .
O147 W55' O134 95.3(12) . .
W55 W55' O130 61(2) . .
O141 W55' O130 91.9(12) . .
O147 W55' O130 147.0(15) . .
O134 W55' O130 83.4(10) . .
W55 W55' O180 99(2) . .
O141 W55' O180 86.5(12) . .
O147 W55' O180 89.5(10) . .
O134 W55' O180 155.8(14) . .
O130 W55' O180 79.8(9) . .
W55 W55' O142 23.9(16) . .
O141 W55' O142 156.4(15) . .
O147 W55' O142 79.0(10) . .
O134 W55' O142 80.0(10) . .
O130 W55' O142 68.3(8) . .
O180 W55' O142 77.7(8) . .
W55 W55' W57 148(2) . .
O141 W55' W57 35.8(8) . .
O147 W55' W57 102.3(11) . .
O134 W55' W57 147.2(11) . .
O130 W55' W57 95.9(8) . .
O180 W55' W57 52.8(6) . .
O142 W55' W57 130.3(9) . .
O138 W56 O146 99.1(7) . .
O138 W56 O140 100.7(7) . .
O146 W56 O140 90.4(6) . .
O138 W56 O139 99.9(7) . .
O146 W56 O139 93.1(6) . .
O140 W56 O139 158.2(6) . .
O138 W56 O128 96.0(7) . .
O146 W56 O128 164.5(7) . .
O140 W56 O128 83.3(7) . .
O139 W56 O128 87.7(6) . .
O138 W56 O178 173.2(7) . .
O146 W56 O178 83.5(5) . .
O140 W56 O178 85.5(5) . .
O139 W56 O178 73.6(6) . .
O128 W56 O178 81.9(6) . .
O138 W56' O146 124.5(18) . .
O138 W56' O140 114.0(16) . .
O146 W56' O140 96.0(13) . .
O138 W56' O139 100.1(15) . .
O146 W56' O139 89.6(12) . .
O140 W56' O139 133.2(14) . .
O138 W56' O128 91.8(14) . .
O146 W56' O128 142.5(15) . .
O140 W56' O128 74.2(9) . .
O139 W56' O128 73.5(9) . .
W57 W57' O133 112(3) . .
W57 W57' O145 92(2) . .
O133 W57' O145 118.5(16) . .
W57 W57' O140 103(3) . .
O133 W57' O140 123.2(16) . .
O145 W57' O140 102.3(12) . .
W57 W57' O129 50(2) . .
O133 W57' O129 91.6(12) . .
O145 W57' O129 139.8(14) . .
O140 W57' O129 78.8(10) . .
W57 W57' O141 32.0(19) . .
O133 W57' O141 90.6(12) . .
O145 W57' O141 81.8(10) . .
O140 W57' O141 135.3(13) . .
O129 W57' O141 71.2(8) . .
W57 W57' Na29 125(2) . .
O133 W57' Na29 21.7(11) . .
O145 W57' Na29 98.5(12) . .
O140 W57' Na29 126.4(13) . .
O129 W57' Na29 113.3(10) . .
O141 W57' Na29 96.2(10) . .
W57' W57 O133 52(2) . .
W57' W57 O145 71(2) . .
O133 W57 O145 101.0(7) . .
W57' W57 O141 139(2) . .
O133 W57 O141 98.7(7) . .
O145 W57 O141 92.6(6) . .
W57' W57 O140 61(2) . .
O133 W57 O140 100.5(7) . .
O145 W57 O140 91.8(6) . .
O141 W57 O140 159.0(6) . .
W57' W57 O129 118(2) . .
O133 W57 O129 95.0(7) . .
O145 W57 O129 163.8(6) . .
O141 W57 O129 87.4(6) . .
O140 W57 O129 82.8(6) . .
W57' W57 O180 136(2) . .
O133 W57 O180 172.1(7) . .
O145 W57 O180 83.0(6) . .
O141 W57 O180 74.2(6) . .
O140 W57 O180 86.0(5) . .
O129 W57 O180 81.5(5) . .
W57' W57 W55' 149(2) . .
O133 W57 W55' 124.4(7) . .
O145 W57 W55' 81.2(6) . .
O141 W57 W55' 26.7(6) . .
O140 W57 W55' 135.0(6) . .
O129 W57 W55' 91.9(6) . .
O180 W57 W55' 49.1(5) . .
W58 W58' O125 150(3) . .
W58 W58' O127 95(2) . .
O125 W58' O127 110.8(15) . .
W58 W58' O122 52(2) . .
O125 W58' O122 106.8(13) . .
O127 W58' O122 96.7(11) . .
W58 W58' O124 66(2) . .
O125 W58' O124 93.3(12) . .
O127 W58' O124 153.3(14) . .
O122 W58' O124 86.7(10) . .
W58 W58' O177 106(2) . .
O125 W58' O177 89.0(13) . .
O127 W58' O177 93.3(10) . .
O122 W58' O177 156.8(13) . .
O124 W58' O177 75.2(9) . .
W58 W58' O132 31.4(18) . .
O125 W58' O132 166.9(15) . .
O127 W58' O132 78.1(10) . .
O122 W58' O132 80.9(10) . .
O124 W58' O132 76.3(9) . .
O177 W58' O132 80.8(9) . .
W58 W58' W60 152(3) . .
O125 W58' W60 36.6(8) . .
O127 W58' W60 103.9(10) . .
O122 W58' W60 142.6(10) . .
O124 W58' W60 88.4(9) . .
O177 W58' W60 52.8(6) . .
O132 W58' W60 133.5(9) . .
W58' W58 O122 113(2) . .
W58' W58 O132 140(2) . .
O122 W58 O132 103.1(7) . .
W58' W58 O127 68(2) . .
O122 W58 O127 102.5(7) . .
O132 W58 O127 87.6(6) . .
W58' W58 O124 98(2) . .
O122 W58 O124 100.2(7) . .
O132 W58 O124 91.7(7) . .
O127 W58 O124 156.8(6) . .
W58' W58 O125 22(2) . .
O122 W58 O125 98.9(7) . .
O132 W58 O125 158.0(6) . .
O127 W58 O125 87.6(6) . .
O124 W58 O125 84.4(7) . .
W58' W58 O177 61(2) . .
O122 W58 O177 169.6(6) . .
O132 W58 O177 85.3(6) . .
O127 W58 O177 83.7(5) . .
O124 W58 O177 73.2(6) . .
O125 W58 O177 72.8(6) . .
W59' W59 O121 113.7(17) . .
W59' W59 O131 137.7(16) . .
O121 W59 O131 103.5(7) . .
W59' W59 O130 63.2(17) . .
O121 W59 O130 103.6(7) . .
O131 W59 O130 89.8(6) . .
W59' W59 O126 27.3(17) . .
O121 W59 O126 99.3(7) . .
O131 W59 O126 156.9(6) . .
O130 W59 O126 88.5(7) . .
W59' W59 O124 102.9(17) . .
O121 W59 O124 99.6(7) . .
O131 W59 O124 89.4(7) . .
O130 W59 O124 156.4(6) . .
O126 W59 O124 83.1(7) . .
W59' W59 O177 61.7(16) . .
O121 W59 O177 168.3(6) . .
O131 W59 O177 85.0(5) . .
O130 W59 O177 84.2(5) . .
O126 W59 O177 71.9(5) . .
O124 W59 O177 72.2(5) . .
W59 W59' O126 141(2) . .
W59 W59' O130 98.1(19) . .
O126 W59' O130 117.1(16) . .
W59 W59' O121 50.2(14) . .
O126 W59' O121 106.0(12) . .
O130 W59' O121 98.1(11) . .
W59 W59' O177 103.9(18) . .
O126 W59' O177 88.8(11) . .
O130 W59' O177 95.9(9) . .
O121 W59' O177 152.1(13) . .
W59 W59' O124 61.2(16) . .
O126 W59' O124 89.1(12) . .
O130 W59' O124 151.8(13) . .
O121 W59' O124 83.4(10) . .
O177 W59' O124 73.0(7) . .
W59 W59' O131 32.1(13) . .
O126 W59' O131 160.6(13) . .
O130 W59' O131 79.9(10) . .
O121 W59' O131 79.1(9) . .
O177 W59' O131 79.7(8) . .
O124 W59' O131 72.7(9) . .
W59 W59' W60 146.5(19) . .
O126 W59' W60 36.6(8) . .
O130 W59' W60 107.5(11) . .
O121 W59' W60 141.5(9) . .
O177 W59' W60 53.3(6) . .
O124 W59' W60 86.9(7) . .
O131 W59' W60 132.7(7) . .
W60' W60 O123 59(2) . .
W60' W60 O129 65(2) . .
O123 W60 O129 101.7(7) . .
W60' W60 O128 55(2) . .
O123 W60 O128 100.5(8) . .
O129 W60 O128 86.2(7) . .
W60' W60 O125 129(2) . .
O123 W60 O125 100.5(7) . .
O129 W60 O125 157.9(6) . .
O128 W60 O125 89.9(7) . .
W60' W60 O126 141(2) . .
O123 W60 O126 102.0(7) . .
O129 W60 O126 89.7(7) . .
O128 W60 O126 157.5(6) . .
O125 W60 O126 85.7(7) . .
W60' W60 O177 129(2) . .
O123 W60 O177 171.8(6) . .
O129 W60 O177 84.4(5) . .
O128 W60 O177 85.3(6) . .
O125 W60 O177 73.6(5) . .
O126 W60 O177 72.3(5) . .
W60' W60 W59' 146(2) . .
O123 W60 W59' 127.5(7) . .
O129 W60 W59' 81.9(6) . .
O128 W60 W59' 131.9(6) . .
O125 W60 W59' 84.7(6) . .
O126 W60 W59' 25.7(5) . .
O177 W60 W59' 47.4(5) . .
W60' W60 W58' 137(2) . .
O123 W60 W58' 127.2(7) . .
O129 W60 W58' 131.2(6) . .
O128 W60 W58' 84.4(6) . .
O125 W60 W58' 26.7(6) . .
O126 W60 W58' 81.8(6) . .
O177 W60 W58' 47.1(5) . .
W59' W60 W58' 69.9(6) . .
W60 W60' O123 102(2) . .
W60 W60' O128 108(3) . .
O123 W60' O128 124.4(17) . .
W60 W60' O129 98(2) . .
O123 W60' O129 120.1(15) . .
O128 W60' O129 100.6(13) . .
W60 W60' O125 40.1(19) . .
O123 W60' O125 91.5(13) . .
O128 W60' O125 83.8(11) . .
O129 W60' O125 134.4(14) . .
W60 W60' O126 30.6(17) . .
O123 W60' O126 90.3(12) . .
O128 W60' O126 135.9(14) . .
O129 W60' O126 79.5(10) . .
O125 W60' O126 67.4(8) . .
O189 Fe1 O163 99.2(6) . .
O189 Fe1 O168 100.4(6) . .
O163 Fe1 O168 85.9(6) . .
O189 Fe1 O171 92.7(6) . .
O163 Fe1 O171 168.0(6) . .
O168 Fe1 O171 90.9(6) . .
O189 Fe1 O172 93.8(6) . .
O163 Fe1 O172 92.2(6) . .
O168 Fe1 O172 165.8(6) . .
O171 Fe1 O172 88.1(6) . .
O189 Fe1 O173 167.8(5) . .
O163 Fe1 O173 89.7(5) . .
O168 Fe1 O173 88.6(5) . .
O171 Fe1 O173 78.7(5) . .
O172 Fe1 O173 77.3(5) . .
O247 Fe2 O165 95.4(6) . .
O247 Fe2 O172 97.7(6) . .
O165 Fe2 O172 166.7(6) . .
O247 Fe2 O164 98.9(6) . .
O165 Fe2 O164 86.5(6) . .
O172 Fe2 O164 89.3(6) . .
O247 Fe2 O170 95.2(6) . .
O165 Fe2 O170 93.4(6) . .
O172 Fe2 O170 87.6(6) . .
O164 Fe2 O170 165.8(6) . .
O247 Fe2 O173 171.6(5) . .
O165 Fe2 O173 89.6(5) . .
O172 Fe2 O173 77.6(5) . .
O164 Fe2 O173 88.1(5) . .
O170 Fe2 O173 77.7(5) . .
O247 Fe2 Fe14 85.3(4) . .
O165 Fe2 Fe14 136.9(4) . .
O172 Fe2 Fe14 47.1(4) . .
O164 Fe2 Fe14 136.1(5) . .
O170 Fe2 Fe14 43.9(4) . .
O173 Fe2 Fe14 86.5(4) . .
O242 Fe3 O167 97.4(5) . .
O242 Fe3 O170 94.1(5) . .
O167 Fe3 O170 168.4(5) . .
O242 Fe3 O166 99.1(6) . .
O167 Fe3 O166 86.7(6) . .
O170 Fe3 O166 91.2(6) . .
O242 Fe3 O171 93.3(6) . .
O167 Fe3 O171 91.9(6) . .
O170 Fe3 O171 87.7(6) . .
O166 Fe3 O171 167.6(5) . .
O242 Fe3 O173 169.3(5) . .
O167 Fe3 O173 89.8(5) . .
O170 Fe3 O173 78.8(5) . .
O166 Fe3 O173 89.1(5) . .
O171 Fe3 O173 78.5(5) . .
O169 Fe4 O104 98.3(6) . .
O169 Fe4 O103 97.0(6) . .
O104 Fe4 O103 85.9(6) . .
O169 Fe4 O109 95.6(6) . .
O104 Fe4 O109 92.6(6) . .
O103 Fe4 O109 167.4(5) . .
O169 Fe4 O110 94.4(6) . .
O104 Fe4 O110 167.1(5) . .
O103 Fe4 O110 90.2(6) . .
O109 Fe4 O110 88.5(6) . .
O169 Fe4 O112 170.8(5) . .
O104 Fe4 O112 89.5(5) . .
O103 Fe4 O112 88.5(5) . .
O109 Fe4 O112 78.9(5) . .
O110 Fe4 O112 78.1(5) . .
O241 Fe5 O240 98.2(6) . .
O241 Fe5 O106 98.0(6) . .
O240 Fe5 O106 87.1(5) . .
O241 Fe5 O111 94.5(6) . .
O240 Fe5 O111 90.1(6) . .
O106 Fe5 O111 167.4(6) . .
O241 Fe5 O109 95.4(6) . .
O240 Fe5 O109 166.3(6) . .
O106 Fe5 O109 92.0(5) . .
O111 Fe5 O109 87.9(6) . .
O241 Fe5 O112 170.4(5) . .
O240 Fe5 O112 87.9(5) . .
O106 Fe5 O112 89.7(5) . .
O111 Fe5 O112 77.9(5) . .
O109 Fe5 O112 78.5(5) . .
O251 Fe6 O108 96.6(6) . .
O251 Fe6 O105 99.1(6) . .
O108 Fe6 O105 86.3(6) . .
O251 Fe6 O111 91.7(6) . .
O108 Fe6 O111 91.9(6) . .
O105 Fe6 O111 169.1(5) . .
O251 Fe6 O110 94.8(5) . .
O108 Fe6 O110 168.4(6) . .
O105 Fe6 O110 90.2(6) . .
O111 Fe6 O110 89.4(6) . .
O251 Fe6 O112 168.7(5) . .
O108 Fe6 O112 90.1(5) . .
O105 Fe6 O112 90.2(5) . .
O111 Fe6 O112 79.0(5) . .
O110 Fe6 O112 78.8(5) . .
O249 Fe7 O44 95.5(6) . .
O249 Fe7 O45 99.3(6) . .
O44 Fe7 O45 85.7(5) . .
O249 Fe7 O50 94.4(6) . .
O44 Fe7 O50 91.9(6) . .
O45 Fe7 O50 166.2(5) . .
O249 Fe7 O49 97.4(6) . .
O44 Fe7 O49 167.0(5) . .
O45 Fe7 O49 90.1(6) . .
O50 Fe7 O49 89.1(6) . .
O249 Fe7 O52 171.2(6) . .
O44 Fe7 O52 89.5(5) . .
O45 Fe7 O52 88.3(5) . .
O50 Fe7 O52 78.1(5) . .
O49 Fe7 O52 78.0(5) . .
O249 Fe7 Na34 47.4(6) . .
O44 Fe7 Na34 48.2(6) . .
O45 Fe7 Na34 91.6(6) . .
O50 Fe7 Na34 96.9(6) . .
O49 Fe7 Na34 144.5(6) . .
O52 Fe7 Na34 137.5(6) . .
O96 Fe8 O46 99.7(6) . .
O96 Fe8 O51 93.7(6) . .
O46 Fe8 O51 166.3(5) . .
O96 Fe8 O49 94.3(6) . .
O46 Fe8 O49 91.5(6) . .
O51 Fe8 O49 90.3(6) . .
O96 Fe8 O47 99.0(5) . .
O46 Fe8 O47 85.5(5) . .
O51 Fe8 O47 89.6(6) . .
O49 Fe8 O47 166.6(5) . .
O96 Fe8 O52 168.8(5) . .
O46 Fe8 O52 89.0(5) . .
O51 Fe8 O52 78.0(5) . .
O49 Fe8 O52 78.3(5) . .
O47 Fe8 O52 88.6(5) . .
O248 Fe9 O48 96.9(5) . .
O248 Fe9 O43 98.0(5) . .
O48 Fe9 O43 86.4(5) . .
O248 Fe9 O50 94.8(6) . .
O48 Fe9 O50 168.2(6) . .
O43 Fe9 O50 90.9(5) . .
O248 Fe9 O51 94.8(6) . .
O48 Fe9 O51 90.0(6) . .
O43 Fe9 O51 167.0(5) . .
O50 Fe9 O51 90.1(6) . .
O248 Fe9 O52 170.2(5) . .
O48 Fe9 O52 89.9(5) . .
O43 Fe9 O52 89.3(5) . .
O50 Fe9 O52 78.6(5) . .
O51 Fe9 O52 78.2(5) . .
O243 Fe10 O227 97.3(6) . .
O243 Fe10 O237 94.8(6) . .
O227 Fe10 O237 92.4(6) . .
O243 Fe10 O228 99.4(6) . .
O227 Fe10 O228 87.1(6) . .
O237 Fe10 O228 165.7(6) . .
O243 Fe10 O238 94.8(6) . .
O227 Fe10 O238 167.7(6) . .
O237 Fe10 O238 88.9(6) . .
O228 Fe10 O238 88.7(6) . .
O243 Fe10 O229 169.5(5) . .
O227 Fe10 O229 90.1(5) . .
O237 Fe10 O229 77.4(5) . .
O228 Fe10 O229 88.3(5) . .
O238 Fe10 O229 78.3(5) . .
O246 Fe11 O223 97.3(6) . .
O246 Fe11 O224 100.6(5) . .
O223 Fe11 O224 85.9(5) . .
O246 Fe11 O239 94.3(6) . .
O223 Fe11 O239 168.3(5) . .
O224 Fe11 O239 90.2(6) . .
O246 Fe11 O238 91.6(5) . .
O223 Fe11 O238 92.0(6) . .
O224 Fe11 O238 167.7(5) . .
O239 Fe11 O238 89.5(6) . .
O246 Fe11 O229 167.4(5) . .
O223 Fe11 O229 90.8(5) . .
O224 Fe11 O229 89.5(5) . .
O239 Fe11 O229 78.1(5) . .
O238 Fe11 O229 78.5(5) . .
O252 Fe12 O225 98.1(6) . .
O252 Fe12 O226 99.0(6) . .
O225 Fe12 O226 85.9(5) . .
O252 Fe12 O239 95.6(6) . .
O225 Fe12 O239 91.9(6) . .
O226 Fe12 O239 165.4(6) . .
O252 Fe12 O237 96.9(6) . .
O225 Fe12 O237 164.9(6) . .
O226 Fe12 O237 90.3(6) . .
O239 Fe12 O237 88.1(6) . .
O252 Fe12 O229 170.4(5) . .
O225 Fe12 O229 88.6(5) . .
O226 Fe12 O229 88.2(5) . .
O239 Fe12 O229 77.3(5) . .
O237 Fe12 O229 76.6(5) . .
O245 Fe13 O244 98.1(6) . .
O245 Fe13 O250 99.4(6) . .
O244 Fe13 O250 97.3(7) . .
O245 Fe13 O237 164.2(7) . .
O244 Fe13 O237 91.4(6) . .
O250 Fe13 O237 91.8(6) . .
O245 Fe13 O239 88.9(6) . .
O244 Fe13 O239 166.6(7) . .
O250 Fe13 O239 92.8(6) . .
O237 Fe13 O239 79.4(6) . .
O245 Fe13 O238 88.3(6) . .
O244 Fe13 O238 90.0(6) . .
O250 Fe13 O238 168.4(7) . .
O237 Fe13 O238 79.0(6) . .
O239 Fe13 O238 78.7(6) . .
O245 Fe13 Fe15 50.4(5) . .
O244 Fe13 Fe15 95.0(5) . .
O250 Fe13 Fe15 49.8(5) . .
O237 Fe13 Fe15 141.5(6) . .
O239 Fe13 Fe15 98.3(5) . .
O238 Fe13 Fe15 138.7(6) . .
O245 Fe13 Fe16 95.6(5) . .
O244 Fe13 Fe16 49.3(5) . .
O250 Fe13 Fe16 48.9(5) . .
O237 Fe13 Fe16 100.2(6) . .
O239 Fe13 Fe16 141.7(6) . .
O238 Fe13 Fe16 139.3(6) . .
Fe15 Fe13 Fe16 58.4(4) . .
O245 Fe13 Fe14 49.9(5) . .
O244 Fe13 Fe14 48.9(4) . .
O250 Fe13 Fe14 95.6(5) . .
O237 Fe13 Fe14 140.3(6) . .
O239 Fe13 Fe14 138.8(5) . .
O238 Fe13 Fe14 95.9(5) . .
Fe15 Fe13 Fe14 59.4(4) . .
Fe16 Fe13 Fe14 58.8(4) . .
O107 Fe14 O244 100.3(7) . .
O107 Fe14 O170 163.6(7) . .
O244 Fe14 O170 89.6(6) . .
O107 Fe14 O245 99.9(6) . .
O244 Fe14 O245 96.6(6) . .
O170 Fe14 O245 91.8(6) . .
O107 Fe14 O172 86.6(6) . .
O244 Fe14 O172 165.5(7) . .
O170 Fe14 O172 80.9(6) . .
O245 Fe14 O172 94.7(6) . .
O107 Fe14 O171 87.8(6) . .
O244 Fe14 O171 89.6(6) . .
O170 Fe14 O171 79.1(6) . .
O245 Fe14 O171 169.0(7) . .
O172 Fe14 O171 77.8(6) . .
O107 Fe14 Fe16 50.9(5) . .
O244 Fe14 Fe16 50.2(5) . .
O170 Fe14 Fe16 139.7(6) . .
O245 Fe14 Fe16 95.6(5) . .
O172 Fe14 Fe16 137.4(6) . .
O171 Fe14 Fe16 95.3(5) . .
O107 Fe14 Fe15 50.6(5) . .
O244 Fe14 Fe15 95.3(6) . .
O170 Fe14 Fe15 142.0(6) . .
O245 Fe14 Fe15 50.2(5) . .
O172 Fe14 Fe15 98.9(5) . .
O171 Fe14 Fe15 138.4(6) . .
Fe16 Fe14 Fe15 59.0(4) . .
O107 Fe14 Fe13 98.3(5) . .
O244 Fe14 Fe13 49.2(4) . .
O170 Fe14 Fe13 98.2(5) . .
O245 Fe14 Fe13 48.2(4) . .
O172 Fe14 Fe13 142.9(6) . .
O171 Fe14 Fe13 138.8(5) . .
Fe16 Fe14 Fe13 60.4(4) . .
Fe15 Fe14 Fe13 59.6(4) . .
O107 Fe14 Fe2 127.9(5) . .
O244 Fe14 Fe2 131.4(6) . .
O170 Fe14 Fe2 42.2(4) . .
O245 Fe14 Fe2 82.2(4) . .
O172 Fe14 Fe2 41.7(4) . .
O171 Fe14 Fe2 86.9(4) . .
Fe16 Fe14 Fe2 177.4(4) . .
Fe15 Fe14 Fe2 118.3(4) . .
Fe13 Fe14 Fe2 118.7(4) . .
O250 Fe15 O245 98.4(7) . .
O250 Fe15 O107 101.0(7) . .
O245 Fe15 O107 98.7(8) . .
O250 Fe15 O50 90.8(7) . .
O245 Fe15 O50 89.6(7) . .
O107 Fe15 O50 164.4(8) . .
O250 Fe15 O49 92.6(7) . .
O245 Fe15 O49 165.0(8) . .
O107 Fe15 O49 89.2(7) . .
O50 Fe15 O49 80.0(7) . .
O250 Fe15 O51 166.5(8) . .
O245 Fe15 O51 89.6(7) . .
O107 Fe15 O51 88.5(6) . .
O50 Fe15 O51 78.3(6) . .
O49 Fe15 O51 77.8(6) . .
O250 Fe15 Fe16 50.4(5) . .
O245 Fe15 Fe16 96.9(6) . .
O107 Fe15 Fe16 51.2(5) . .
O50 Fe15 Fe16 141.2(7) . .
O49 Fe15 Fe16 98.0(7) . .
O51 Fe15 Fe16 139.7(7) . .
O250 Fe15 Fe14 97.2(6) . .
O245 Fe15 Fe14 50.6(5) . .
O107 Fe15 Fe14 49.0(5) . .
O50 Fe15 Fe14 140.0(7) . .
O49 Fe15 Fe14 138.1(7) . .
O51 Fe15 Fe14 96.2(6) . .
Fe16 Fe15 Fe14 60.3(4) . .
O250 Fe15 Fe13 50.1(5) . .
O245 Fe15 Fe13 48.9(5) . .
O107 Fe15 Fe13 98.3(6) . .
O50 Fe15 Fe13 97.2(6) . .
O49 Fe15 Fe13 142.7(7) . .
O51 Fe15 Fe13 138.5(7) . .
Fe16 Fe15 Fe13 61.3(4) . .
Fe14 Fe15 Fe13 61.1(4) . .
O250 Fe16 O109 162.9(9) . .
O250 Fe16 O244 98.1(8) . .
O109 Fe16 O244 92.8(8) . .
O250 Fe16 O107 101.3(8) . .
O109 Fe16 O107 90.0(7) . .
O244 Fe16 O107 98.4(7) . .
O250 Fe16 O111 85.7(7) . .
O109 Fe16 O111 80.9(7) . .
O244 Fe16 O111 90.8(7) . .
O107 Fe16 O111 167.4(9) . .
O250 Fe16 O110 87.0(7) . .
O109 Fe16 O110 79.7(7) . .
O244 Fe16 O110 167.2(8) . .
O107 Fe16 O110 92.0(7) . .
O111 Fe16 O110 77.9(6) . .
O250 Fe16 Fe15 50.8(5) . .
O109 Fe16 Fe15 140.9(7) . .
O244 Fe16 Fe15 96.5(7) . .
O107 Fe16 Fe15 51.1(5) . .
O111 Fe16 Fe15 136.5(7) . .
O110 Fe16 Fe15 95.8(6) . .
O250 Fe16 Fe14 97.9(6) . .
O109 Fe16 Fe14 99.2(6) . .
O244 Fe16 Fe14 50.0(5) . .
O107 Fe16 Fe14 49.2(5) . .
O111 Fe16 Fe14 140.8(7) . .
O110 Fe16 Fe14 141.1(6) . .
Fe15 Fe16 Fe14 60.7(4) . .
O250 Fe16 Fe13 49.6(5) . .
O109 Fe16 Fe13 142.1(8) . .
O244 Fe16 Fe13 49.4(5) . .
O107 Fe16 Fe13 97.3(6) . .
O111 Fe16 Fe13 95.2(6) . .
O110 Fe16 Fe13 136.7(7) . .
Fe15 Fe16 Fe13 60.2(4) . .
Fe14 Fe16 Fe13 60.8(4) . .
O275 Na1 O18 166.8(9) . .
O275 Na1 O276 94.4(9) . .
O18 Na1 O276 98.8(8) . .
O275 Na1 O95 96.0(8) . 2_565
O18 Na1 O95 84.6(6) . 2_565
O276 Na1 O95 87.2(8) . 2_565
O275 Na1 O261 89.6(8) . 2_565
O18 Na1 O261 91.7(6) . 2_565
O276 Na1 O261 84.6(7) . 2_565
O95 Na1 O261 170.4(8) 2_565 2_565
O275 Na1 O336 90.2(12) . .
O18 Na1 O336 76.7(11) . .
O276 Na1 O336 174.3(12) . .
O95 Na1 O336 88.9(10) 2_565 .
O261 Na1 O336 98.9(11) 2_565 .
O275 Na1 Na6 89.2(7) . 2_565
O18 Na1 Na6 100.5(5) . 2_565
O276 Na1 Na6 43.2(6) . 2_565
O95 Na1 Na6 130.4(6) 2_565 2_565
O261 Na1 Na6 41.6(5) 2_565 2_565
O336 Na1 Na6 140.5(10) . 2_565
O343 Na2 O301 87.4(11) . .
O343 Na2 O121 96.8(9) . 1_655
O301 Na2 O121 87.8(8) . 1_655
O343 Na2 O32 91.3(9) . .
O301 Na2 O32 166.7(9) . .
O121 Na2 O32 79.2(6) 1_655 .
O343 Na2 O265 172.0(10) . .
O301 Na2 O265 100.5(9) . .
O121 Na2 O265 85.2(7) 1_655 .
O32 Na2 O265 81.4(6) . .
O343 Na2 O16 98.5(9) . .
O301 Na2 O16 78.6(8) . .
O121 Na2 O16 159.0(7) 1_655 .
O32 Na2 O16 114.6(6) . .
O265 Na2 O16 81.7(6) . .
O343 Na2 W9 102.7(8) . .
O301 Na2 W9 105.1(7) . .
O121 Na2 W9 157.0(6) 1_655 .
O32 Na2 W9 88.1(4) . .
O265 Na2 W9 73.9(5) . .
O16 Na2 W9 26.7(3) . .
O343 Na2 W1 98.3(8) . .
O301 Na2 W1 168.1(8) . .
O121 Na2 W1 101.8(5) 1_655 .
O32 Na2 W1 24.6(3) . .
O265 Na2 W1 73.7(5) . .
O16 Na2 W1 90.2(4) . .
W9 Na2 W1 63.5(2) . .
O343 Na2 Na22 109.4(9) . .
O301 Na2 Na22 40.4(8) . .
O121 Na2 Na22 117.1(6) 1_655 .
O32 Na2 Na22 150.6(7) . .
O265 Na2 Na22 76.3(6) . .
O16 Na2 Na22 43.5(5) . .
W9 Na2 Na22 67.6(4) . .
W1 Na2 Na22 127.7(5) . .
O343 Na2 Na38 37.6(9) . .
O301 Na2 Na38 122.4(9) . .
O121 Na2 Na38 109.2(7) 1_655 .
O32 Na2 Na38 60.6(6) . .
O265 Na2 Na38 134.4(7) . .
O16 Na2 Na38 91.7(6) . .
W9 Na2 Na38 80.3(5) . .
W1 Na2 Na38 61.2(5) . .
Na22 Na2 Na38 126.6(6) . .
O394 Na3 O195 79.8(13) . .
O394 Na3 O266 101.4(14) . .
O195 Na3 O266 173.5(9) . .
O394 Na3 O270 106.0(14) . .
O195 Na3 O270 89.7(8) . .
O266 Na3 O270 83.8(8) . .
O394 Na3 O306 158.8(14) . .
O195 Na3 O306 80.1(7) . .
O266 Na3 O306 99.3(8) . .
O270 Na3 O306 80.8(8) . .
O394 Na3 O304 95.8(15) . 1_545
O195 Na3 O304 103.9(9) . 1_545
O266 Na3 O304 82.4(9) . 1_545
O270 Na3 O304 156.1(11) . 1_545
O306 Na3 O304 82.3(10) . 1_545
O394 Na3 O291 31.8(13) . .
O195 Na3 O291 85.9(9) . .
O266 Na3 O291 91.9(9) . .
O270 Na3 O291 74.9(9) . .
O306 Na3 O291 151.8(10) . .
O304 Na3 O291 124.9(11) 1_545 .
O394 Na3 Na12 121.4(13) . .
O195 Na3 Na12 55.5(6) . .
O266 Na3 Na12 119.3(7) . .
O270 Na3 Na12 46.4(6) . .
O306 Na3 Na12 49.5(6) . .
O304 Na3 Na12 127.8(10) 1_545 .
O291 Na3 Na12 102.6(9) . .
O394 Na3 Na18 92.2(13) . 1_545
O195 Na3 Na18 143.8(7) . 1_545
O266 Na3 Na18 42.7(6) . 1_545
O270 Na3 Na18 126.2(7) . 1_545
O306 Na3 Na18 99.9(7) . 1_545
O304 Na3 Na18 41.4(8) 1_545 1_545
O291 Na3 Na18 105.8(8) . 1_545
Na12 Na3 Na18 146.3(7) . 1_545
O310 Na4 O332 175.5(11) . .
O310 Na4 O296 89.9(11) . .
O332 Na4 O296 91.6(11) . .
O310 Na4 O194 93.9(9) . .
O332 Na4 O194 81.9(8) . .
O296 Na4 O194 86.7(9) . .
O310 Na4 O262 86.1(9) . .
O332 Na4 O262 91.5(9) . .
O296 Na4 O262 165.4(11) . .
O194 Na4 O262 79.6(7) . .
O310 Na4 O297 101.6(10) . .
O332 Na4 O297 82.2(10) . .
O296 Na4 O297 101.9(11) . .
O194 Na4 O297 162.1(10) . .
O262 Na4 O297 92.7(9) . .
O310 Na4 Na7 132.4(9) . .
O332 Na4 Na7 44.7(7) . .
O296 Na4 Na7 132.4(10) . .
O194 Na4 Na7 71.9(5) . .
O262 Na4 Na7 47.2(6) . .
O297 Na4 Na7 90.9(8) . .
O310 Na4 Na35 102.7(8) . .
O332 Na4 Na35 75.7(8) . .
O296 Na4 Na35 41.5(8) . .
O194 Na4 Na35 47.1(6) . .
O262 Na4 Na35 126.1(7) . .
O297 Na4 Na35 135.1(9) . .
Na7 Na4 Na35 99.6(5) . .
O310 Na4 Na36 136.7(9) . .
O332 Na4 Na36 41.7(7) . .
O296 Na4 Na36 59.4(9) . .
O194 Na4 Na36 57.6(7) . .
O262 Na4 Na36 115.7(8) . .
O297 Na4 Na36 113.4(9) . .
Na7 Na4 Na36 73.4(6) . .
Na35 Na4 Na36 34.0(6) . .
O380 Na5 O1 168.7(13) . .
O380 Na5 O268 93.3(11) . .
O1 Na5 O268 81.5(7) . .
O380 Na5 O282 90.9(12) . .
O1 Na5 O282 95.5(8) . .
O268 Na5 O282 172.0(10) . .
O380 Na5 O319 23.7(11) . .
O1 Na5 O319 164.5(12) . .
O268 Na5 O319 90.9(10) . .
O282 Na5 O319 90.2(11) . .
O380 Na5 O313 105.2(14) . 1_554
O1 Na5 O313 83.8(9) . 1_554
O268 Na5 O313 79.3(10) . 1_554
O282 Na5 O313 93.0(10) . 1_554
O319 Na5 O313 81.6(12) . 1_554
O380 Na5 O281 93.4(13) . .
O1 Na5 O281 77.8(9) . .
O268 Na5 O281 100.7(10) . .
O282 Na5 O281 85.8(10) . .
O319 Na5 O281 117.0(12) . .
O313 Na5 O281 161.4(11) 1_554 .
O380 Na5 Na10 107.6(11) . 1_554
O1 Na5 Na10 75.1(6) . 1_554
O268 Na5 Na10 41.7(7) . 1_554
O282 Na5 Na10 130.4(8) . 1_554
O319 Na5 Na10 90.3(10) . 1_554
O313 Na5 Na10 38.2(8) 1_554 1_554
O281 Na5 Na10 136.1(8) . 1_554
O380 Na5 Na30 54.6(12) . .
O1 Na5 Na30 117.8(8) . .
O268 Na5 Na30 110.5(9) . .
O282 Na5 Na30 77.5(9) . .
O319 Na5 Na30 77.5(11) . .
O313 Na5 Na30 156.9(11) 1_554 .
O281 Na5 Na30 40.3(9) . .
Na10 Na5 Na30 150.1(7) 1_554 .
O31 Na6 O349 84.1(11) . 2_565
O31 Na6 O261 86.2(6) . .
O349 Na6 O261 170.2(12) 2_565 .
O31 Na6 O36 174.5(8) . 2_565
O349 Na6 O36 98.3(11) 2_565 2_565
O261 Na6 O36 91.1(6) . 2_565
O31 Na6 O274 95.7(10) . .
O349 Na6 O274 79.2(12) 2_565 .
O261 Na6 O274 100.1(10) . .
O36 Na6 O274 79.9(9) 2_565 .
O31 Na6 O276 92.5(7) . 2_565
O349 Na6 O276 98.7(11) 2_565 2_565
O261 Na6 O276 83.5(7) . 2_565
O36 Na6 O276 92.0(8) 2_565 2_565
O274 Na6 O276 171.2(11) . 2_565
O31 Na6 Na1 85.9(5) . 2_565
O349 Na6 Na1 137.5(10) 2_565 2_565
O261 Na6 Na1 43.0(5) . 2_565
O36 Na6 Na1 95.5(5) 2_565 2_565
O274 Na6 Na1 143.0(9) . 2_565
O276 Na6 Na1 40.7(6) 2_565 2_565
O31 Na6 Na38 64.1(6) . .
O349 Na6 Na38 42.5(10) 2_565 .
O261 Na6 Na38 133.1(7) . .
O36 Na6 Na38 120.9(7) 2_565 .
O274 Na6 Na38 117.4(10) . .
O276 Na6 Na38 63.8(7) 2_565 .
Na1 Na6 Na38 96.6(6) 2_565 .
O263 Na7 O332 176.4(9) . .
O263 Na7 O272 88.4(8) . .
O332 Na7 O272 88.3(8) . .
O263 Na7 O338 84.8(12) . .
O332 Na7 O338 96.3(12) . .
O272 Na7 O338 85.7(11) . .
O263 Na7 O262 88.3(7) . .
O332 Na7 O262 90.5(8) . .
O272 Na7 O262 92.8(7) . .
O338 Na7 O262 173.0(12) . .
O263 Na7 O199 81.8(6) . .
O332 Na7 O199 101.6(7) . .
O272 Na7 O199 170.2(8) . .
O338 Na7 O199 92.5(11) . .
O262 Na7 O199 87.9(6) . .
O263 Na7 Na4 134.8(7) . .
O332 Na7 Na4 44.3(7) . .
O272 Na7 Na4 95.4(7) . .
O338 Na7 Na4 140.3(11) . .
O262 Na7 Na4 46.6(5) . .
O199 Na7 Na4 92.2(6) . .
O263 Na7 Na21 38.5(6) . .
O332 Na7 Na21 142.2(8) . .
O272 Na7 Na21 82.6(7) . .
O338 Na7 Na21 46.6(10) . .
O262 Na7 Na21 126.5(6) . .
O199 Na7 Na21 89.1(6) . .
Na4 Na7 Na21 172.8(5) . .
O325 Na8 O342 98.9(13) . .
O325 Na8 O3 84.8(9) . 2_565
O342 Na8 O3 94.6(10) . 2_565
O325 Na8 O114 79.0(9) . .
O342 Na8 O114 177.9(12) . .
O3 Na8 O114 84.9(7) 2_565 .
O325 Na8 O285 165.3(11) . .
O342 Na8 O285 86.5(12) . .
O3 Na8 O285 81.2(8) 2_565 .
O114 Na8 O285 95.4(9) . .
O325 Na8 O290 92.5(11) . .
O342 Na8 O290 95.4(11) . .
O3 Na8 O290 169.9(9) 2_565 .
O114 Na8 O290 85.0(8) . .
O285 Na8 O290 100.6(10) . .
O325 Na8 Na26 137.2(10) . .
O342 Na8 Na26 46.7(11) . .
O3 Na8 Na26 75.6(7) 2_565 .
O114 Na8 Na26 134.9(9) . .
O285 Na8 Na26 42.2(8) . .
O290 Na8 Na26 112.4(9) . .
O325 Na8 Na33 31.5(8) . .
O342 Na8 Na33 72.5(10) . .
O3 Na8 Na33 70.7(6) 2_565 .
O114 Na8 Na33 105.5(7) . .
O285 Na8 Na33 142.9(8) . .
O290 Na8 Na33 111.3(8) . .
Na26 Na8 Na33 105.7(7) . .
O156 Na9 O335 94.1(11) . .
O156 Na9 O308 93.9(10) . .
O335 Na9 O308 159.9(13) . .
O156 Na9 O269 179.4(11) . .
O335 Na9 O269 85.9(10) . .
O308 Na9 O269 86.3(10) . .
O156 Na9 O288 92.0(8) . .
O335 Na9 O288 119.1(12) . .
O308 Na9 O288 79.0(10) . .
O269 Na9 O288 87.4(9) . .
O156 Na9 O74 86.1(8) . 2_556
O335 Na9 O74 83.0(11) . 2_556
O308 Na9 O74 79.1(9) . 2_556
O269 Na9 O74 94.5(8) . 2_556
O288 Na9 O74 157.9(10) . 2_556
O156 Na9 Na13 128.7(9) . .
O335 Na9 Na13 135.2(11) . .
O308 Na9 Na13 45.9(9) . .
O269 Na9 Na13 51.1(6) . .
O288 Na9 Na13 55.9(7) . .
O74 Na9 Na13 109.2(7) 2_556 .
O278 Na10 O313 113.1(12) 1_556 .
O278 Na10 O279 91.9(12) 1_556 1_556
O313 Na10 O279 83.6(11) . 1_556
O278 Na10 O264 93.1(10) 1_556 .
O313 Na10 O264 153.0(11) . .
O279 Na10 O264 102.7(10) 1_556 .
O278 Na10 O268 99.4(11) 1_556 1_556
O313 Na10 O268 75.4(9) . 1_556
O279 Na10 O268 158.7(11) 1_556 1_556
O264 Na10 O268 94.7(8) . 1_556
O278 Na10 O60 164.7(11) 1_556 .
O313 Na10 O60 79.5(10) . .
O279 Na10 O60 80.7(10) 1_556 .
O264 Na10 O60 75.7(7) . .
O268 Na10 O60 92.0(7) 1_556 .
O278 Na10 Na40 9.9(12) 1_556 1_556
O313 Na10 Na40 105.7(13) . 1_556
O279 Na10 Na40 84.5(12) 1_556 1_556
O264 Na10 Na40 101.0(11) . 1_556
O268 Na10 Na40 104.3(12) 1_556 1_556
O60 Na10 Na40 163.6(11) . 1_556
O278 Na10 Na11 125.1(10) 1_556 .
O313 Na10 Na11 87.2(9) . .
O279 Na10 Na11 37.9(8) 1_556 .
O264 Na10 Na11 82.6(7) . .
O268 Na10 Na11 135.5(8) 1_556 .
O60 Na10 Na11 44.2(5) . .
Na40 Na10 Na11 119.8(10) 1_556 .
O278 Na10 Na5 105.4(9) 1_556 1_556
O313 Na10 Na5 38.9(8) . 1_556
O279 Na10 Na5 122.3(9) 1_556 1_556
O264 Na10 Na5 129.8(7) . 1_556
O268 Na10 Na5 37.1(5) 1_556 1_556
O60 Na10 Na5 89.8(6) . 1_556
Na40 Na10 Na5 104.0(10) 1_556 1_556
Na11 Na10 Na5 119.1(6) . 1_556
O284 Na11 O328 92.9(12) . .
O284 Na11 O279 164.1(13) . 1_556
O328 Na11 O279 102.8(13) . 1_556
O284 Na11 O267 83.6(9) . .
O328 Na11 O267 172.2(13) . .
O279 Na11 O267 81.2(10) 1_556 .
O284 Na11 O322 82.5(12) . .
O328 Na11 O322 86.9(14) . .
O279 Na11 O322 95.3(14) 1_556 .
O267 Na11 O322 99.5(12) . .
O284 Na11 O60 96.0(9) . .
O328 Na11 O60 87.8(11) . .
O279 Na11 O60 87.6(10) 1_556 .
O267 Na11 O60 85.7(7) . .
O322 Na11 O60 174.4(13) . .
O284 Na11 Na12 43.8(7) . 2_556
O328 Na11 Na12 134.9(11) . 2_556
O279 Na11 Na12 120.4(10) 1_556 2_556
O267 Na11 Na12 43.8(6) . 2_556
O322 Na11 Na12 77.3(10) . 2_556
O60 Na11 Na12 105.4(6) . 2_556
O284 Na11 Na10 136.6(8) . .
O328 Na11 Na10 107.0(11) . .
O279 Na11 Na10 40.8(8) 1_556 .
O267 Na11 Na10 71.6(6) . .
O322 Na11 Na10 135.5(12) . .
O60 Na11 Na10 48.3(5) . .
Na12 Na11 Na10 113.9(6) 2_556 .
O333 Na12 O270 169.8(14) . .
O333 Na12 O267 79.9(12) . 2_556
O270 Na12 O267 99.0(10) . 2_556
O333 Na12 O284 106.6(13) . 2_556
O270 Na12 O284 83.3(9) . 2_556
O267 Na12 O284 84.3(9) 2_556 2_556
O333 Na12 O306 86.7(12) . .
O270 Na12 O306 84.1(10) . .
O267 Na12 O306 109.2(10) 2_556 .
O284 Na12 O306 162.8(11) 2_556 .
O333 Na12 O195 97.5(12) . .
O270 Na12 O195 84.5(9) . .
O267 Na12 O195 174.4(10) 2_556 .
O284 Na12 O195 91.8(8) 2_556 .
O306 Na12 O195 75.4(7) . .
O333 Na12 Na3 126.6(11) . .
O270 Na12 Na3 49.0(8) . .
O267 Na12 Na3 138.7(9) 2_556 .
O284 Na12 Na3 111.5(9) 2_556 .
O306 Na12 Na3 51.3(7) . .
O195 Na12 Na3 46.7(5) . .
O333 Na12 Na11 81.3(11) . 2_556
O270 Na12 Na11 105.3(9) . 2_556
O267 Na12 Na11 46.1(7) 2_556 2_556
O284 Na12 Na11 42.2(7) 2_556 2_556
O306 Na12 Na11 154.0(9) . 2_556
O195 Na12 Na11 128.8(7) . 2_556
Na3 Na12 Na11 150.2(7) . 2_556
O308 Na13 O323 166.4(14) . .
O308 Na13 O216 90.2(11) . .
O323 Na13 O216 94.8(12) . .
O308 Na13 O269 92.4(11) . .
O323 Na13 O269 83.1(12) . .
O216 Na13 O269 176.8(11) . .
O308 Na13 O73 82.1(11) . 2_556
O323 Na13 O73 85.8(11) . 2_556
O216 Na13 O73 84.6(7) . 2_556
O269 Na13 O73 97.6(8) . 2_556
O308 Na13 O288 82.2(11) . .
O323 Na13 O288 110.3(12) . .
O216 Na13 O288 91.1(8) . .
O269 Na13 O288 87.3(8) . .
O73 Na13 O288 163.7(12) 2_556 .
O308 Na13 Na9 52.3(9) . .
O323 Na13 Na9 130.3(12) . .
O216 Na13 Na9 128.7(9) . .
O269 Na13 Na9 52.2(6) . .
O73 Na13 Na9 117.0(8) 2_556 .
O288 Na13 Na9 54.8(7) . .
O373 Na14 O393 155(2) . .
O373 Na14 O364 77.8(18) . .
O393 Na14 O364 122.5(19) . .
O373 Na14 O212 88.5(14) . .
O393 Na14 O212 77.9(15) . .
O364 Na14 O212 89.7(12) . .
O373 Na14 O136 82.5(15) . 2
O393 Na14 O136 79.3(15) . 2
O364 Na14 O136 158.0(15) . 2
O212 Na14 O136 99.4(7) . 2
O373 Na14 O283 91.4(15) . .
O393 Na14 O283 102.5(16) . .
O364 Na14 O283 89.5(13) . .
O212 Na14 O283 179.2(11) . .
O136 Na14 O283 81.3(8) 2 .
O317 Na15 O51 125.0(10) . .
O317 Na15 O172 126.1(11) . .
O51 Na15 O172 69.2(6) . .
O317 Na15 O341 100.8(12) . .
O51 Na15 O341 115.4(10) . .
O172 Na15 O341 119.7(10) . .
O317 Na15 Na37 137.0(11) . .
O51 Na15 Na37 82.1(8) . .
O172 Na15 Na37 92.9(8) . .
O341 Na15 Na37 37.5(9) . .
O346 Na16 O356 130.4(17) . .
O346 Na16 O15 76.5(12) . .
O356 Na16 O15 80.6(11) . .
O346 Na16 O302 100.4(14) . .
O356 Na16 O302 98.0(12) . .
O15 Na16 O302 174.0(14) . .
O346 Na16 O303 139.1(16) . .
O356 Na16 O303 87.1(11) . .
O15 Na16 O303 98.1(9) . .
O302 Na16 O303 87.6(11) . .
O346 Na16 O383 24.3(14) . .
O356 Na16 O383 108.0(18) . .
O15 Na16 O383 78.1(14) . .
O302 Na16 O383 96.9(16) . .
O303 Na16 O383 163.4(17) . .
O346 Na16 O357 66.1(16) . .
O356 Na16 O357 162.9(16) . .
O15 Na16 O357 101.6(13) . .
O302 Na16 O357 81.5(14) . .
O303 Na16 O357 75.8(14) . .
O383 Na16 O357 89.0(18) . .
O346 Na16 Na22 101.9(13) . .
O356 Na16 Na22 125.4(10) . .
O15 Na16 Na22 100.4(8) . .
O302 Na16 Na22 85.2(10) . .
O303 Na16 Na22 38.4(7) . .
O383 Na16 Na22 125.8(16) . .
O357 Na16 Na22 37.5(12) . .
O355 Na17 O347 109.3(17) . .
O355 Na17 O213 91.8(14) . .
O347 Na17 O213 158.9(15) . .
O355 Na17 O354 98.4(18) . .
O347 Na17 O354 85.7(17) . .
O213 Na17 O354 92.3(14) . .
O355 Na17 O298 87.0(15) . .
O347 Na17 O298 88.4(14) . .
O213 Na17 O298 91.9(10) . .
O354 Na17 O298 173.0(17) . .
O355 Na17 O353 164.6(18) . .
O347 Na17 O353 86.0(16) . .
O213 Na17 O353 72.9(12) . .
O354 Na17 O353 84.2(17) . .
O298 Na17 O353 91.8(14) . .
O355 Na17 Na31 61.2(14) . .
O347 Na17 Na31 90.1(14) . .
O213 Na17 Na31 101.3(10) . .
O354 Na17 Na31 38.2(15) . .
O298 Na17 Na31 145.6(13) . .
O353 Na17 Na31 122.4(14) . .
O355 Na17 Na23 59.1(13) . .
O347 Na17 Na23 104.0(13) . .
O213 Na17 Na23 85.7(9) . .
O354 Na17 Na23 157.3(15) . .
O298 Na17 Na23 28.9(10) . .
O353 Na17 Na23 116.5(13) . .
Na31 Na17 Na23 120.1(12) . .
O327 Na18 O312 103(2) 2_566 .
O327 Na18 O304 131(2) 2_566 .
O312 Na18 O304 91.3(12) . .
O327 Na18 O266 85(2) 2_566 1_565
O312 Na18 O266 172.0(12) . 1_565
O304 Na18 O266 81.8(10) . 1_565
O327 Na18 O61 148(2) 2_566 .
O312 Na18 O61 83.7(10) . .
O304 Na18 O61 79.2(11) . .
O266 Na18 O61 90.9(8) 1_565 .
O327 Na18 O268 71(2) 2_566 1_556
O312 Na18 O268 101.3(11) . 1_556
O304 Na18 O268 151.8(12) . 1_556
O266 Na18 O268 83.2(8) 1_565 1_556
O61 Na18 O268 77.3(8) . 1_556
O327 Na18 Na26 9(2) 2_566 2_566
O312 Na18 Na26 93.4(11) . 2_566
O304 Na18 Na26 133.5(13) . 2_566
O266 Na18 Na26 94.3(9) 1_565 2_566
O61 Na18 Na26 147.2(10) . 2_566
O268 Na18 Na26 71.3(8) 1_556 2_566
O327 Na18 Na3 104(2) 2_566 1_565
O312 Na18 Na3 134.4(10) . 1_565
O304 Na18 Na3 43.8(8) . 1_565
O266 Na18 Na3 39.7(5) 1_565 1_565
O61 Na18 Na3 92.8(7) . 1_565
O268 Na18 Na3 122.3(8) 1_556 1_565
Na26 Na18 Na3 111.6(8) 2_566 1_565
O327 Na18 Na21 140(2) 2_566 2_656
O312 Na18 Na21 37.7(8) . 2_656
O304 Na18 Na21 69.1(9) . 2_656
O266 Na18 Na21 134.8(8) 1_565 2_656
O61 Na18 Na21 51.0(6) . 2_656
O268 Na18 Na21 106.5(8) 1_556 2_656
Na26 Na18 Na21 130.9(8) 2_566 2_656
Na3 Na18 Na21 109.9(6) 1_565 2_656
O381 Na19 O369 80(2) . .
O381 Na19 O344 82(2) . .
O369 Na19 O344 161.4(18) . .
O381 Na19 O94 67.7(18) . .
O369 Na19 O94 93.4(14) . .
O344 Na19 O94 79.8(12) . .
O381 Na19 O294 146(2) . .
O369 Na19 O294 87.8(15) . .
O344 Na19 O294 108.1(14) . .
O94 Na19 O294 81.6(9) . .
O340 Na20 O311 161.6(18) . .
O340 Na20 O155 75.5(13) . .
O311 Na20 O155 87.0(13) . .
O340 Na20 O374 130(2) . .
O311 Na20 O374 46.2(18) . .
O155 Na20 O374 72.2(16) . .
O340 Na20 O35 97.9(14) . 2
O311 Na20 O35 98.6(13) . 2
O155 Na20 O35 170.0(10) . 2
O374 Na20 O35 117.5(17) . 2
O340 Na20 O271 92.5(14) . .
O311 Na20 O271 80.7(13) . .
O155 Na20 O271 87.5(8) . .
O374 Na20 O271 122.6(17) . .
O35 Na20 O271 85.4(8) 2 .
O340 Na20 O392 101.9(17) . .
O311 Na20 O392 89.0(16) . .
O155 Na20 O392 108.3(15) . .
O374 Na20 O392 55.8(19) . .
O35 Na20 O392 80.1(14) 2 .
O271 Na20 O392 160.7(16) . .
O340 Na20 Na32 133.2(15) . .
O311 Na20 Na32 33.9(13) . .
O155 Na20 Na32 77.8(11) . .
O374 Na20 Na32 74.7(17) . .
O35 Na20 Na32 102.3(11) 2 .
O271 Na20 Na32 48.4(10) . .
O392 Na20 Na32 122.9(16) . .
O340 Na20 Na44 92.4(14) . .
O311 Na20 Na44 83.2(13) . .
O155 Na20 Na44 58.4(8) . .
O374 Na20 Na44 37.9(16) . .
O35 Na20 Na44 130.1(9) 2 .
O271 Na20 Na44 142.9(10) . .
O392 Na20 Na44 50.1(14) . .
Na32 Na20 Na44 105.4(11) . .
O340 Na20 Na37 43.2(13) . 2
O311 Na20 Na37 155.2(14) . 2
O155 Na20 Na37 115.6(10) . 2
O374 Na20 Na37 128.4(17) . 2
O35 Na20 Na37 60.7(8) 2 2
O271 Na20 Na37 108.9(10) . 2
O392 Na20 Na37 74.8(14) . 2
Na32 Na20 Na37 155.0(12) . 2
Na44 Na20 Na37 99.6(9) . 2
O292 Na21 O263 157.7(12) 2_655 .
O292 Na21 O312 103.9(12) 2_655 2_656
O263 Na21 O312 82.0(10) . 2_656
O292 Na21 O293 108.2(13) 2_655 .
O263 Na21 O293 85.7(10) . .
O312 Na21 O293 121.3(12) 2_656 .
O292 Na21 O193 84.9(10) 2_655 .
O263 Na21 O193 74.7(7) . .
O312 Na21 O193 80.8(9) 2_656 .
O293 Na21 O193 148.4(11) . .
O292 Na21 O338 84.5(13) 2_655 .
O263 Na21 O338 79.9(12) . .
O312 Na21 O338 147.7(13) 2_656 .
O293 Na21 O338 83.8(12) . .
O193 Na21 O338 68.8(10) . .
O292 Na21 O61 73.0(9) 2_655 2_656
O263 Na21 O61 128.8(9) . 2_656
O312 Na21 O61 72.9(8) 2_656 2_656
O293 Na21 O61 71.5(8) . 2_656
O193 Na21 O61 139.9(9) . 2_656
O338 Na21 O61 138.6(12) . 2_656
O292 Na21 Na30 39.5(11) 2_655 2_655
O263 Na21 Na30 123.6(11) . 2_655
O312 Na21 Na30 80.2(11) 2_656 2_655
O293 Na21 Na30 147.5(13) . 2_655
O193 Na21 Na30 49.8(8) . 2_655
O338 Na21 Na30 87.9(12) . 2_655
O61 Na21 Na30 95.4(9) 2_656 2_655
O292 Na21 Na7 124.9(10) 2_655 .
O263 Na21 Na7 38.8(6) . .
O312 Na21 Na7 117.9(10) 2_656 .
O293 Na21 Na7 79.9(8) . .
O193 Na21 Na7 69.3(5) . .
O338 Na21 Na7 41.3(10) . .
O61 Na21 Na7 150.4(7) 2_656 .
Na30 Na21 Na7 113.1(9) 2_655 .
O292 Na21 Na18 101.6(10) 2_655 2_656
O263 Na21 Na18 95.4(8) . 2_656
O312 Na21 Na18 35.4(7) 2_656 2_656
O293 Na21 Na18 90.1(9) . 2_656
O193 Na21 Na18 115.9(8) . 2_656
O338 Na21 Na18 172.5(12) . 2_656
O61 Na21 Na18 41.7(5) 2_656 2_656
Na30 Na21 Na18 99.6(9) 2_655 2_656
Na7 Na21 Na18 133.3(7) . 2_656
O301 Na22 O357 165.1(17) . .
O301 Na22 O303 85.0(11) . .
O357 Na22 O303 80.4(14) . .
O301 Na22 O16 79.2(9) . .
O357 Na22 O16 100.0(14) . .
O303 Na22 O16 99.5(10) . .
O301 Na22 Na2 40.4(8) . .
O357 Na22 Na2 131.3(14) . .
O303 Na22 Na2 76.6(8) . .
O16 Na22 Na2 44.2(5) . .
O301 Na22 Na16 122.4(10) . .
O357 Na22 Na16 42.8(12) . .
O303 Na22 Na16 37.7(7) . .
O16 Na22 Na16 100.5(8) . .
Na2 Na22 Na16 102.8(6) . .
O298 Na23 O198 80.9(17) . .
O298 Na23 O8 89.9(17) . 2_655
O198 Na23 O8 122.1(15) . 2_655
O298 Na23 O12 159(2) . 2_655
O198 Na23 O12 118.0(16) . 2_655
O8 Na23 O12 72.1(11) 2_655 2_655
O298 Na23 O4 120.6(19) . 2_655
O198 Na23 O4 77.0(11) . 2_655
O8 Na23 O4 59.4(9) 2_655 2_655
O12 Na23 O4 59.9(9) 2_655 2_655
O298 Na23 O19 102.3(19) . 2_655
O198 Na23 O19 176.7(19) . 2_655
O8 Na23 O19 58.7(9) 2_655 2_655
O12 Na23 O19 58.9(9) 2_655 2_655
O4 Na23 O19 101.5(13) 2_655 2_655
O298 Na23 O346 134(2) . 2_655
O198 Na23 O346 84.8(14) . 2_655
O8 Na23 O346 133.9(18) 2_655 2_655
O12 Na23 O346 62.0(12) 2_655 2_655
O4 Na23 O346 98.0(16) 2_655 2_655
O19 Na23 O346 92.6(14) 2_655 2_655
O298 Na23 W26 97.5(16) . 2_655
O198 Na23 W26 94.2(11) . 2_655
O8 Na23 W26 30.4(5) 2_655 2_655
O12 Na23 W26 72.8(9) 2_655 2_655
O4 Na23 W26 32.2(5) 2_655 2_655
O19 Na23 W26 85.8(10) 2_655 2_655
O346 Na23 W26 127.2(15) 2_655 2_655
O298 Na23 W42 152.9(19) . 2_655
O198 Na23 W42 91.7(12) . 2_655
O8 Na23 W42 72.0(9) 2_655 2_655
O12 Na23 W42 30.4(5) 2_655 2_655
O4 Na23 W42 32.5(6) 2_655 2_655
O19 Na23 W42 85.6(10) 2_655 2_655
O346 Na23 W42 70.4(12) 2_655 2_655
W26 Na23 W42 56.8(6) 2_655 2_655
O298 Na23 W37 87.3(16) . 2_655
O198 Na23 W37 151.5(15) . 2_655
O8 Na23 W37 31.5(5) 2_655 2_655
O12 Na23 W37 71.5(9) 2_655 2_655
O4 Na23 W37 87.1(10) 2_655 2_655
O19 Na23 W37 30.3(5) 2_655 2_655
O346 Na23 W37 121.2(14) 2_655 2_655
W26 Na23 W37 61.6(6) 2_655 2_655
W42 Na23 W37 87.2(8) 2_655 2_655
O298 Na23 W17 132.4(19) . 2_655
O198 Na23 W17 146.3(16) . 2_655
O8 Na23 W17 70.9(9) 2_655 2_655
O12 Na23 W17 31.2(5) 2_655 2_655
O4 Na23 W17 87.0(10) 2_655 2_655
O19 Na23 W17 30.4(5) 2_655 2_655
O346 Na23 W17 68.1(11) 2_655 2_655
W26 Na23 W17 87.2(8) 2_655 2_655
W42 Na23 W17 61.2(6) 2_655 2_655
W37 Na23 W17 53.7(5) 2_655 2_655
O298 Na23 Na17 36.8(12) . .
O198 Na23 Na17 99.1(13) . .
O8 Na23 Na17 106.6(13) 2_655 .
O12 Na23 Na17 137.3(14) 2_655 .
O4 Na23 Na17 156.8(15) 2_655 .
O19 Na23 Na17 83.4(10) 2_655 .
O346 Na23 Na17 104.5(14) 2_655 .
W26 Na23 Na17 127.6(12) 2_655 .
W42 Na23 Na17 167.7(13) 2_655 .
W37 Na23 Na17 86.1(9) 2_655 .
W17 Na23 Na17 106.6(10) 2_655 .
O349 Na24 O153 173.8(17) . .
O349 Na24 O317 95.5(16) . .
O153 Na24 O317 88.3(14) . .
O349 Na24 O360 88.1(18) . .
O153 Na24 O360 97.6(15) . .
O317 Na24 O360 76.2(16) . .
O349 Na24 O361 92.8(18) . .
O153 Na24 O361 83.5(15) . .
O317 Na24 O361 172(2) . .
O360 Na24 O361 102.9(19) . .
O280 Na25 O6 86(2) . .
O280 Na25 O191 152(3) . 2_655
O6 Na25 O191 121.5(17) . 2_655
O280 Na25 O192 91(3) . 2_655
O6 Na25 O192 123.0(15) . 2_655
O191 Na25 O192 73.5(11) 2_655 2_655
O280 Na25 O203 130(3) . 2_655
O6 Na25 O203 79.5(11) . 2_655
O191 Na25 O203 61.4(10) 2_655 2_655
O192 Na25 O203 60.0(9) 2_655 2_655
O280 Na25 O186 92(3) . 2_655
O6 Na25 O186 177.1(17) . 2_655
O191 Na25 O186 59.7(9) 2_655 2_655
O192 Na25 O186 59.6(9) 2_655 2_655
O203 Na25 O186 103.3(13) 2_655 2_655
O280 Na25 O305 122(3) . .
O6 Na25 O305 83.8(12) . .
O191 Na25 O305 67.4(11) 2_655 .
O192 Na25 O305 140.6(17) 2_655 .
O203 Na25 O305 103.9(15) 2_655 .
O186 Na25 O305 94.6(13) 2_655 .
O280 Na25 W11 123(3) . 2_655
O6 Na25 W11 148.3(16) . 2_655
O191 Na25 W11 30.8(5) 2_655 2_655
O192 Na25 W11 72.9(9) 2_655 2_655
O203 Na25 W11 88.4(11) 2_655 2_655
O186 Na25 W11 32.0(5) 2_655 2_655
O305 Na25 W11 70.8(10) . 2_655
O280 Na25 W8 161(3) . 2_655
O6 Na25 W8 93.7(12) . 2_655
O191 Na25 W8 32.5(6) 2_655 2_655
O192 Na25 W8 73.2(9) 2_655 2_655
O203 Na25 W8 32.2(6) 2_655 2_655
O186 Na25 W8 88.3(11) 2_655 2_655
O305 Na25 W8 77.0(11) . 2_655
W11 Na25 W8 62.9(7) 2_655 2_655
O280 Na25 W52 82(2) . 2_655
O6 Na25 W52 149.4(14) . 2_655
O191 Na25 W52 72.9(9) 2_655 2_655
O192 Na25 W52 29.9(5) 2_655 2_655
O203 Na25 W52 86.7(10) 2_655 2_655
O186 Na25 W52 32.6(5) 2_655 2_655
O305 Na25 W52 126.2(13) . 2_655
W11 Na25 W52 56.8(6) 2_655 2_655
W8 Na25 W52 88.6(8) 2_655 2_655
O280 Na25 W16 106(2) . 2_655
O6 Na25 W16 94.8(11) . 2_655
O191 Na25 W16 73.1(9) 2_655 2_655
O192 Na25 W16 32.3(5) 2_655 2_655
O203 Na25 W16 30.5(5) 2_655 2_655
O186 Na25 W16 88.0(10) 2_655 2_655
O305 Na25 W16 132.1(14) . 2_655
W11 Na25 W16 88.8(8) 2_655 2_655
W8 Na25 W16 55.3(6) 2_655 2_655
W52 Na25 W16 61.9(6) 2_655 2_655
O327 Na26 O285 92(2) . .
O327 Na26 O305 104(2) . 2_565
O285 Na26 O305 160.3(19) . 2_565
O327 Na26 O342 105(2) . .
O285 Na26 O342 87.4(15) . .
O305 Na26 O342 77.0(14) 2_565 .
O327 Na26 O2 143(2) . 2_565
O285 Na26 O2 83.4(13) . 2_565
O305 Na26 O2 90.9(13) 2_565 2_565
O342 Na26 O2 110.6(16) . 2_565
O327 Na26 O358 86(2) . 2_565
O285 Na26 O358 176(2) . 2_565
O305 Na26 O358 23.0(12) 2_565 2_565
O342 Na26 O358 96.0(18) . 2_565
O2 Na26 O358 96.3(15) 2_565 2_565
O327 Na26 Na18 6.7(15) . 2_566
O285 Na26 Na18 98.4(13) . 2_566
O305 Na26 Na18 97.4(13) 2_565 2_566
O342 Na26 Na18 106.2(14) . 2_566
O2 Na26 Na18 143.2(14) 2_565 2_566
O358 Na26 Na18 79.7(14) 2_565 2_566
O327 Na26 Na8 113.3(19) . .
O285 Na26 Na8 45.9(9) . .
O305 Na26 Na8 115.5(14) 2_565 .
O342 Na26 Na8 43.9(10) . .
O2 Na26 Na8 88.9(10) 2_565 .
O358 Na26 Na8 137.7(18) 2_565 .
Na18 Na26 Na8 118.7(10) 2_566 .
O327 Na26 W26 121(2) . 2_565
O285 Na26 W26 105.5(13) . 2_565
O305 Na26 W26 76.8(10) 2_565 2_565
O342 Na26 W26 130.4(14) . 2_565
O2 Na26 W26 29.9(5) 2_565 2_565
O358 Na26 W26 73.0(13) 2_565 2_565
Na18 Na26 W26 118.3(10) 2_566 2_565
Na8 Na26 W26 118.8(10) . 2_565
O327 Na26 Na40 110(2) . 2_565
O285 Na26 Na40 49.5(11) . 2_565
O305 Na26 Na40 131.8(14) 2_565 2_565
O342 Na26 Na40 123.3(15) . 2_565
O2 Na26 Na40 42.4(9) 2_565 2_565
O358 Na26 Na40 128.5(17) 2_565 2_565
Na18 Na26 Na40 114.0(12) 2_566 2_565
Na8 Na26 Na40 81.3(10) . 2_565
W26 Na26 Na40 56.5(8) 2_565 2_565
O390 Na27 O93 128(2) . .
O390 Na27 O368 68(2) . .
O93 Na27 O368 86.1(19) . .
O372 Na28 O392 88(2) . .
O372 Na28 O211 90.2(18) . .
O392 Na28 O211 87.7(17) . .
O133 Na29 O371 88.3(19) . .
O133 Na29 W57' 13.1(6) . .
O371 Na29 W57' 77.3(17) . .
O133 Na29 Na36 126.2(16) . 2_556
O371 Na29 Na36 39.5(15) . 2_556
W57' Na29 Na36 116.5(12) . 2_556
O386 Na30 O292 96(3) . .
O386 Na30 O299 84(2) . .
O292 Na30 O299 176(2) . .
O386 Na30 O193 84(2) . 2_655
O292 Na30 O193 94.6(17) . 2_655
O299 Na30 O193 89.2(14) . 2_655
O386 Na30 O281 154(3) . .
O292 Na30 O281 110.2(18) . .
O299 Na30 O281 71.1(13) . .
O193 Na30 O281 89.9(15) 2_655 .
O386 Na30 Na21 108(2) . 2_655
O292 Na30 Na21 46.8(12) . 2_655
O299 Na30 Na21 137.3(17) . 2_655
O193 Na30 Na21 53.2(9) 2_655 2_655
O281 Na30 Na21 87.6(13) . 2_655
O386 Na30 Na5 151(2) . .
O292 Na30 Na5 90.1(15) . .
O299 Na30 Na5 88.8(12) . .
O193 Na30 Na5 124.7(14) 2_655 .
O281 Na30 Na5 38.2(8) . .
Na21 Na30 Na5 96.8(10) 2_655 .
O354 Na31 O359 125(3) . .
O354 Na31 O122 82(2) . 1_655
O359 Na31 O122 147(2) . 1_655
O354 Na31 O33 88(2) . .
O359 Na31 O33 120(2) . .
O122 Na31 O33 74.2(13) 1_655 .
O354 Na31 O384 149(3) . .
O359 Na31 O384 87(2) . .
O122 Na31 O384 68.1(16) 1_655 .
O33 Na31 O384 75.9(15) . .
O354 Na31 Na17 46.1(16) . .
O359 Na31 Na17 87.1(16) . .
O122 Na31 Na17 103.8(15) 1_655 .
O33 Na31 Na17 132.9(17) . .
O384 Na31 Na17 148.5(19) . .
O354 Na31 Na34 43.9(16) . .
O359 Na31 Na34 120.3(19) . .
O122 Na31 Na34 91.7(14) 1_655 .
O33 Na31 Na34 50.0(9) . .
O384 Na31 Na34 125.8(18) . .
Na17 Na31 Na34 83.6(11) . .
O311 Na32 O271 92(2) . .
O311 Na32 O339 178(3) . .
O271 Na32 O339 89.0(16) . .
O311 Na32 O13 85(2) . 2
O271 Na32 O13 97.1(17) . 2
O339 Na32 O13 96.7(18) . 2
O311 Na32 Na20 45.1(17) . .
O271 Na32 Na20 49.0(10) . .
O339 Na32 Na20 135.5(18) . .
O13 Na32 Na20 101.9(15) 2 .
O320 Na33 O387 89.9(17) . .
O320 Na33 O152 171.2(14) . .
O387 Na33 O152 81.4(15) . .
O320 Na33 O324 88.1(14) . .
O387 Na33 O324 89.3(16) . .
O152 Na33 O324 93.2(12) . .
O320 Na33 O325 98.1(14) . .
O387 Na33 O325 169.9(18) . .
O152 Na33 O325 90.7(11) . .
O324 Na33 O325 85.0(13) . .
O320 Na33 O350 97.1(16) . .
O387 Na33 O350 96.6(18) . .
O152 Na33 O350 82.5(14) . .
O324 Na33 O350 172.1(16) . .
O325 Na33 O350 88.4(15) . .
O320 Na33 Na8 68.6(10) . .
O387 Na33 Na8 158.4(15) . .
O152 Na33 Na8 120.1(8) . .
O324 Na33 Na8 87.4(10) . .
O325 Na33 Na8 29.7(8) . .
O350 Na33 Na8 89.0(13) . .
O382 Na34 O286 166(3) . .
O382 Na34 O362 91(2) . .
O286 Na34 O362 89.1(16) . .
O382 Na34 O249 104(2) . .
O286 Na34 O249 90.2(12) . .
O362 Na34 O249 89.7(14) . .
O382 Na34 O44 92(2) . .
O286 Na34 O44 94.1(12) . .
O362 Na34 O44 154.8(16) . .
O249 Na34 O44 65.3(8) . .
O382 Na34 O354 72(2) . .
O286 Na34 O354 93.9(16) . .
O362 Na34 O354 78.2(16) . .
O249 Na34 O354 167.1(17) . .
O44 Na34 O354 126.4(16) . .
O382 Na34 O33 94(2) . .
O286 Na34 O33 78.3(11) . .
O362 Na34 O33 146.8(16) . .
O249 Na34 O33 120.5(11) . .
O44 Na34 O33 57.8(7) . .
O354 Na34 O33 72.3(13) . .
O382 Na34 Fe7 101(2) . .
O286 Na34 Fe7 91.2(10) . .
O362 Na34 Fe7 122.1(14) . .
O249 Na34 Fe7 32.3(4) . .
O44 Na34 Fe7 33.0(4) . .
O354 Na34 Fe7 159.2(15) . .
O33 Na34 Fe7 89.1(8) . .
O382 Na34 W6 95(2) . .
O286 Na34 W6 84.6(10) . .
O362 Na34 W6 173.1(16) . .
O249 Na34 W6 93.2(8) . .
O44 Na34 W6 29.5(4) . .
O354 Na34 W6 99.4(14) . .
O33 Na34 W6 28.4(4) . .
Fe7 Na34 W6 61.1(5) . .
O382 Na34 Na31 67(2) . .
O286 Na34 Na31 99.6(13) . .
O362 Na34 Na31 110.4(15) . .
O249 Na34 Na31 157.6(13) . .
O44 Na34 Na31 93.8(11) . .
O354 Na34 Na31 32.7(13) . .
O33 Na34 Na31 43.9(8) . .
Fe7 Na34 Na31 126.6(11) . .
W6 Na34 Na31 68.0(9) . .
Na36 Na35 O348 97.5(16) . .
Na36 Na35 O296 93.3(13) . .
O348 Na35 O296 89.8(14) . .
Na36 Na35 O295 151.3(14) . .
O348 Na35 O295 100.9(13) . .
O296 Na35 O295 108.6(12) . .
Na36 Na35 O194 85.3(11) . .
O348 Na35 O194 167.4(14) . .
O296 Na35 O194 77.8(9) . .
O295 Na35 O194 81.5(9) . .
Na36 Na35 O215 79.6(11) . .
O348 Na35 O215 92.1(12) . .
O296 Na35 O215 172.8(12) . .
O295 Na35 O215 77.8(8) . .
O194 Na35 O215 100.5(8) . .
Na36 Na35 Na4 80.5(10) . .
O348 Na35 Na4 127.8(13) . .
O296 Na35 Na4 39.0(8) . .
O295 Na35 Na4 104.7(9) . .
O194 Na35 Na4 40.4(5) . .
O215 Na35 Na4 137.2(8) . .
Na35 Na36 O334 124.2(17) . .
Na35 Na36 O371 124.7(18) . 2_556
O334 Na36 O371 108.1(19) . 2_556
Na35 Na36 O332 100.1(14) . .
O334 Na36 O332 87.9(14) . .
O371 Na36 O332 98.1(15) 2_556 .
Na35 Na36 Na4 65.5(10) . .
O334 Na36 Na4 108.2(13) . .
O371 Na36 Na4 116.1(14) 2_556 .
O332 Na36 Na4 34.7(7) . .
Na35 Na36 Na29 155.4(15) . 2_556
O334 Na36 Na29 73.9(14) . 2_556
O371 Na36 Na29 34.2(13) 2_556 2_556
O332 Na36 Na29 96.9(11) . 2_556
Na4 Na36 Na29 128.9(10) . 2_556
O341 Na37 O352 96.8(18) . .
O341 Na37 O248 110.7(17) . .
O352 Na37 O248 106.6(17) . .
O341 Na37 O340 108.5(17) . 2
O352 Na37 O340 115(2) . 2
O248 Na37 O340 117.3(16) . 2
O341 Na37 Na20 79.1(12) . 2
O352 Na37 Na20 129.3(18) . 2
O248 Na37 Na20 122.2(13) . 2
O340 Na37 Na20 30.9(9) 2 2
O341 Na37 Na15 42.6(10) . .
O352 Na37 Na15 100.2(16) . .
O248 Na37 Na15 69.1(9) . .
O340 Na37 Na15 138.2(15) 2 .
Na20 Na37 Na15 108.5(10) 2 .
O370 Na38 O343 70.4(14) . .
O370 Na38 O40 114.8(16) . .
O343 Na38 O40 111.5(14) . .
O370 Na38 O349 133.6(19) . 2_565
O343 Na38 O349 124.4(16) . 2_565
O40 Na38 O349 100.2(14) . 2_565
O370 Na38 Na6 116.0(14) . .
O343 Na38 Na6 159.2(13) . .
O40 Na38 Na6 84.5(9) . .
O349 Na38 Na6 36.2(9) 2_565 .
O370 Na38 Na2 86.2(13) . .
O343 Na38 Na2 32.7(8) . .
O40 Na38 Na2 79.0(8) . .
O349 Na38 Na2 131.5(13) 2_565 .
Na6 Na38 Na2 156.5(10) . .
O367 Na39 O279 113.8(18) . .
O367 Na39 O316 92.7(16) . .
O279 Na39 O316 106.1(15) . .
O367 Na39 O77 57.4(12) . 2_565
O279 Na39 O77 103.6(13) . 2_565
O316 Na39 O77 144.6(14) . 2_565
O367 Na39 Na40 156.4(17) . .
O279 Na39 Na40 71.8(13) . .
O316 Na39 Na40 108.2(15) . .
O77 Na39 Na40 99.1(12) 2_565 .
O278 Na40 O277 97(4) . .
O278 Na40 O9 161(5) . .
O277 Na40 O9 88.7(18) . .
O278 Na40 O23 136(5) . .
O277 Na40 O23 93.5(17) . .
O9 Na40 O23 61.1(12) . .
O278 Na40 O7 106(4) . .
O277 Na40 O7 152(2) . .
O9 Na40 O7 74.5(13) . .
O23 Na40 O7 59.2(11) . .
O278 Na40 O2 102(4) . .
O277 Na40 O2 131(2) . .
O9 Na40 O2 61.3(12) . .
O23 Na40 O2 102.6(16) . .
O7 Na40 O2 59.0(10) . .
O278 Na40 Na10 26(3) . 1_554
O277 Na40 Na10 109.3(18) . 1_554
O9 Na40 Na10 161.1(19) . 1_554
O23 Na40 Na10 110.7(17) . 1_554
O7 Na40 Na10 86.7(14) . 1_554
O2 Na40 Na10 107.5(16) . 1_554
O278 Na40 W45 130(4) . .
O277 Na40 W45 103.1(17) . .
O9 Na40 W45 31.5(7) . .
O23 Na40 W45 88.4(14) . .
O7 Na40 W45 73.8(11) . .
O2 Na40 W45 33.3(7) . .
Na10 Na40 W45 140.7(16) 1_554 .
O278 Na40 Na39 91(4) . .
O277 Na40 Na39 58.1(12) . .
O9 Na40 Na39 106.7(17) . .
O23 Na40 Na39 59.0(11) . .
O7 Na40 Na39 105.3(15) . .
O2 Na40 Na39 161.4(19) . .
Na10 Na40 Na39 79.6(13) 1_554 .
W45 Na40 Na39 138.0(17) . .
O278 Na40 W21 166(5) . .
O277 Na40 W21 80.3(14) . .
O9 Na40 W21 32.5(7) . .
O23 Na40 W21 32.1(7) . .
O7 Na40 W21 73.7(12) . .
O2 Na40 W21 89.4(14) . .
Na10 Na40 W21 142.8(16) 1_554 .
W45 Na40 W21 63.6(9) . .
Na39 Na40 W21 75.7(11) . .
O278 Na40 W26 98(4) . .
O277 Na40 W26 160(2) . .
O9 Na40 W26 73.2(11) . .
O23 Na40 W26 85.4(12) . .
O7 Na40 W26 29.8(6) . .
O2 Na40 W26 31.5(6) . .
Na10 Na40 W26 89.7(12) 1_554 .
W45 Na40 W26 56.9(7) . .
Na39 Na40 W26 134.8(15) . .
W21 Na40 W26 88.4(11) . .
O278 Na40 W13 118(4) . .
O277 Na40 W13 122.4(18) . .
O9 Na40 W13 72.5(12) . .
O23 Na40 W13 29.7(6) . .
O7 Na40 W13 31.7(6) . .
O2 Na40 W13 86.6(12) . .
Na10 Na40 W13 92.4(12) 1_554 .
W45 Na40 W13 88.4(11) . .
Na39 Na40 W13 75.7(11) . .
W21 Na40 W13 54.8(7) . .
W26 Na40 W13 60.9(7) . .
O315 Na42 O110 134.8(13) . .
O315 Na42 O275 82.6(11) . 2_565
O110 Na42 O275 95.1(10) . 2_565
O315 Na42 O49 158.0(13) . .
O110 Na42 O49 66.5(7) . .
O275 Na42 O49 90.5(9) 2_565 .
O315 Na42 O329 89.8(12) . .
O110 Na42 O329 91.6(10) . .
O275 Na42 O329 172.2(14) 2_565 .
O49 Na42 O329 95.8(11) . .
O351 Na43 O288 108.3(14) . .
O351 Na43 O238 125.1(14) . .
O288 Na43 O238 100.1(9) . .
O351 Na43 O170 144.6(14) . .
O288 Na43 O170 100.9(9) . .
O238 Na43 O170 66.7(6) . .
O351 Na43 O166 116.6(13) . .
O288 Na43 O166 69.3(7) . .
O238 Na43 O166 117.1(9) . .
O170 Na43 O166 56.3(5) . .
O351 Na43 Na44 61.7(13) . .
O288 Na43 Na44 169.7(12) . .
O238 Na43 Na44 85.2(9) . .
O170 Na43 Na44 89.2(9) . .
O166 Na43 Na44 116.2(9) . .
O374 Na44 O392 48.2(19) . .
O374 Na44 O352 105(2) . .
O392 Na44 O352 82.0(17) . .
O374 Na44 Na43 90.6(18) . .
O392 Na44 Na43 137.1(17) . .
O352 Na44 Na43 126.9(16) . .
O374 Na44 Na20 36.0(15) . .
O392 Na44 Na20 39.7(11) . .
O352 Na44 Na20 68.9(12) . .
Na43 Na44 Na20 115.0(11) . .
O321 Na45 O171 133.0(13) . .
O321 Na45 O314 81.5(13) . .
O171 Na45 O314 97.6(12) . .
O321 Na45 O109 159.1(14) . .
O171 Na45 O109 67.7(7) . .
O314 Na45 O109 100.4(11) . .
O174 P1 O175 111.0(7) . .
O174 P1 O176 111.3(8) . .
O175 P1 O176 110.5(7) . .
O174 P1 O173 108.3(7) . .
O175 P1 O173 107.5(7) . .
O176 P1 O173 108.1(7) . .
O179 P2 O178 112.7(8) . .
O179 P2 O180 112.9(8) . .
O178 P2 O180 111.6(8) . .
O179 P2 O177 106.4(7) . .
O178 P2 O177 106.2(7) . .
O180 P2 O177 106.4(8) . .
O113 P3 O120 111.5(7) . .
O113 P3 O115 111.1(8) . .
O120 P3 O115 111.7(8) . .
O113 P3 O112 107.5(7) . .
O120 P3 O112 107.1(8) . .
O115 P3 O112 107.7(8) . .
O118 P4 O117 112.8(8) . .
O118 P4 O116 111.6(7) . .
O117 P4 O116 112.0(8) . .
O118 P4 O119 107.8(7) . .
O117 P4 O119 105.8(8) . .
O116 P4 O119 106.3(8) . .
O53 P5 O55 112.1(7) . .
O53 P5 O52 108.0(7) . .
O55 P5 O52 107.1(7) . .
O53 P5 O54 111.5(7) . .
O55 P5 O54 111.1(7) . .
O52 P5 O54 106.7(7) . .
O56 P6 O57 112.1(7) . .
O56 P6 O58 112.3(7) . .
O57 P6 O58 112.9(7) . .
O56 P6 O59 106.3(7) . .
O57 P6 O59 106.1(7) . .
O58 P6 O59 106.6(7) . .
O232 P7 O231 112.0(7) . .
O232 P7 O230 110.9(8) . .
O231 P7 O230 112.0(7) . .
O232 P7 O229 107.2(7) . .
O231 P7 O229 106.6(7) . .
O230 P7 O229 107.9(7) . .
O233 P8 O234 112.8(8) . .
O233 P8 O235 112.6(7) . .
O234 P8 O235 111.6(7) . .
O233 P8 O236 106.0(7) . .
O234 P8 O236 107.3(7) . .
O235 P8 O236 106.0(7) . .
O242 P9 O241 108.7(8) . .
O242 P9 O243 108.3(8) . .
O241 P9 O243 109.3(8) . .
O242 P9 O244 111.2(8) . .
O241 P9 O244 109.4(8) . .
O243 P9 O244 109.9(8) . .
O245 P10 O247 110.7(8) . .
O245 P10 O246 111.5(7) . .
O247 P10 O246 107.3(8) . .
O245 P10 O248 111.7(8) . .
O247 P10 O248 107.9(7) . .
O246 P10 O248 107.6(7) . .
O249 P11 O251 107.5(9) . .
O249 P11 O250 111.3(8) . .
O251 P11 O250 111.7(8) . .
O249 P11 O252 108.3(8) . .
O251 P11 O252 108.5(8) . .
O250 P11 O252 109.4(8) . .
O96 P12 O189 108.7(8) . .
O96 P12 O169 108.2(8) . .
O189 P12 O169 108.3(8) . .
O96 P12 O107 110.1(8) . .
O189 P12 O107 110.1(8) . .
O169 P12 O107 111.4(8) . .
W26 O1 Na5 155.7(9) . .
W45 O2 W26 123.3(6) . .
W45 O2 Na26 120.0(10) . 2_565
W26 O2 Na26 110.0(10) . 2_565
W45 O2 Na40 95.5(12) . .
W26 O2 Na40 100.9(11) . .
Na26 O2 Na40 99.7(13) 2_565 .
W45 O3 Na8 148.6(9) . 2_565
W26 O4 W42 122.7(7) . .
W26 O4 Na23 98.4(10) . 2_655
W42 O4 Na23 98.4(10) . 2_655
W42 O5 W45 123.2(7) . .
W42 O6 Na25 137.9(12) . .
W26 O7 W13 148.8(7) . .
W26 O7 Na40 104.6(11) . .
W13 O7 Na40 102.9(11) . .
W26 O8 W37 150.6(7) . .
W26 O8 Na23 103.2(10) . 2_655
W37 O8 Na23 104.4(10) . 2_655
W45 O9 W21 150.7(7) . .
W45 O9 Na40 103.4(12) . .
W21 O9 Na40 103.4(12) . .
W45 O10 W20 149.8(8) . .
W42 O11 W9 150.5(8) . .
W42 O12 W17 149.5(8) . .
W42 O12 Na23 103.1(10) . 2_655
W17 O12 Na23 104.7(10) . 2_655
W13 O13 Na32 127.7(12) . 2
W17 O15 Na16 143.7(10) . .
W9 O16 Na22 142.2(10) . .
W9 O16 Na2 110.8(7) . .
Na22 O16 Na2 92.2(7) . .
W21 O18 Na1 134.1(8) . .
W37 O19 W17 121.5(7) . .
W37 O19 Na23 102.3(10) . 2_655
W17 O19 Na23 102.6(10) . 2_655
W17 O20 W9 156.2(8) . .
W9 O21 W20 120.4(7) . .
W20 O22 W21 155.1(7) . .
W13 O23 W21 121.7(6) . .
W13 O23 Na40 105.8(11) . .
W21 O23 Na40 100.0(12) . .
W37 O24 W13 154.1(8) . .
W17 O25 W6 161.2(8) . .
W37 O26 W3 162.1(7) . .
W13 O27 W5 163.1(8) . .
W21 O28 W33 163.3(9) . .
W20 O29 W25 163.1(7) . .
W9 O30 W1 162.0(8) . .
W25 O31 Na6 165.1(8) . .
W1 O32 Na2 118.2(7) . .
W6 O33 Na31 142.0(13) . .
W6 O33 Na34 98.1(8) . .
Na31 O33 Na34 86.2(12) . .
W5 O35 Na20 142.4(8) . 2
W33 O36 Na6 132.8(8) . 2_565
W5 O37 W3 142.5(7) . .
W33 O38 W5 122.1(6) . .
W33 O39 W25 143.1(7) . .
W25 O40 W1 121.4(7) . .
W25 O40 Na38 117.1(9) . .
W1 O40 Na38 116.0(9) . .
W1 O41 W6 143.4(7) . .
W3 O42 W6 122.8(7) . .
W3 O43 Fe9 147.2(7) . .
W6 O44 Fe7 148.0(7) . .
W6 O44 Na34 104.0(8) . .
Fe7 O44 Na34 98.9(8) . .
W1 O45 Fe7 147.3(7) . .
W25 O46 Fe8 147.2(7) . .
W33 O47 Fe8 147.3(7) . .
W5 O48 Fe9 146.0(8) . .
Fe8 O49 Fe7 110.8(7) . .
Fe8 O49 Fe15 95.4(7) . .
Fe7 O49 Fe15 92.0(7) . .
Fe8 O49 Na42 111.1(8) . .
Fe7 O49 Na42 105.4(8) . .
Fe15 O49 Na42 139.7(8) . .
Fe9 O50 Fe7 110.9(6) . .
Fe9 O50 Fe15 95.8(6) . .
Fe7 O50 Fe15 93.5(7) . .
Fe8 O51 Fe9 110.9(6) . .
Fe8 O51 Fe15 92.7(7) . .
Fe9 O51 Fe15 91.6(6) . .
Fe8 O51 Na15 107.5(7) . .
Fe9 O51 Na15 114.5(7) . .
Fe15 O51 Na15 137.0(7) . .
P5 O52 Fe9 123.1(7) . .
P5 O52 Fe8 123.8(7) . .
Fe9 O52 Fe8 92.9(5) . .
P5 O52 Fe7 123.1(7) . .
Fe9 O52 Fe7 92.4(4) . .
Fe8 O52 Fe7 92.9(5) . .
P5 O53 W3 127.1(7) . .
P5 O53 W6 127.4(7) . .
W3 O53 W6 91.3(4) . .
P5 O54 W5 127.2(7) . .
P5 O54 W33 127.2(7) . .
W5 O54 W33 92.2(4) . .
P5 O55 W25 128.1(7) . .
P5 O55 W1 126.3(6) . .
W25 O55 W1 92.2(5) . .
P6 O56 W17 129.8(8) . .
P6 O56 W37 129.2(7) . .
W17 O56 W37 90.3(4) . .
P6 O57 W20 129.1(7) . .
P6 O57 W9 129.1(7) . .
W20 O57 W9 90.0(5) . .
P6 O58 W13 130.0(7) . .
P6 O58 W21 128.6(7) . .
W13 O58 W21 90.9(4) . .
P6 O59 W42 125.1(7) . .
P6 O59 W45 124.3(7) . .
W42 O59 W45 92.2(4) . .
P6 O59 W26 123.0(7) . .
W42 O59 W26 91.4(4) . .
W45 O59 W26 91.2(4) . .
W49 O60 Na11 141.1(10) . .
W49 O60 Na10 123.9(8) . .
Na11 O60 Na10 87.5(7) . .
W48 O61 Na18 133.6(10) . .
W48 O61 Na21 138.9(9) . 2_656
Na18 O61 Na21 87.3(8) . 2_656
W48 O63 W49 123.2(7) . .
W41 O64 W49 123.8(7) . .
W48 O65 W41 123.2(7) . .
W41 O66 W19 149.2(8) . .
W41 O67 W38 149.6(7) . .
W49 O68 W30 149.1(8) . .
W49 O69 W47 149.5(8) . .
W48 O70 W39 148.8(7) . .
W48 O71 W35 148.2(8) . .
W30 O73 Na13 126.5(9) . 2_556
W47 O74 Na9 128.8(9) . 2_556
W19 O77 Na39 152.2(10) . 2_565
W30 O78 W47 154.5(8) . .
W30 O79 W38 119.6(7) . .
W47 O80 W39 121.4(7) . .
W39 O81 W35 153.9(8) . .
W35 O82 W19 121.9(7) . .
W38 O83 W19 153.1(7) . .
W11 O84 W24 151.3(7) . .
W38 O85 W34 162.9(8) . .
W30 O86 W28 163.4(7) . .
W47 O87 W31 164.6(9) . .
W39 O88 W23 161.7(8) . .
W35 O89 W12 163.5(8) . .
W19 O90 W15 162.7(8) . .
W23 O93 Na27 145.3(12) . .
W12 O94 Na19 146.6(9) . .
W15 O95 Na1 137.9(8) . 2_565
P12 O96 Fe8 132.9(9) . .
W15 O97 W12 122.2(7) . .
W34 O98 W15 143.9(8) . .
W34 O99 W28 121.8(6) . .
W31 O100 W28 143.4(8) . .
W23 O101 W31 123.6(7) . .
W23 O102 W12 143.3(8) . .
W15 O103 Fe4 147.6(7) . .
W34 O104 Fe4 147.5(8) . .
W12 O105 Fe6 145.9(7) . .
W28 O106 Fe5 145.9(8) . .
P12 O107 Fe14 135.3(9) . .
P12 O107 Fe15 132.1(9) . .
Fe14 O107 Fe15 80.4(6) . .
P12 O107 Fe16 129.9(9) . .
Fe14 O107 Fe16 79.9(6) . .
Fe15 O107 Fe16 77.6(7) . .
W23 O108 Fe6 146.8(8) . .
Fe4 O109 Fe5 110.2(7) . .
Fe4 O109 Fe16 97.1(7) . .
Fe5 O109 Fe16 95.6(6) . .
Fe4 O109 Na45 109.5(7) . .
Fe5 O109 Na45 103.8(7) . .
Fe16 O109 Na45 138.6(9) . .
Fe4 O110 Fe6 109.6(6) . .
Fe4 O110 Fe16 90.3(7) . .
Fe6 O110 Fe16 94.3(7) . .
Fe4 O110 Na42 108.2(8) . .
Fe6 O110 Na42 111.7(8) . .
Fe16 O110 Na42 139.5(9) . .
Fe5 O111 Fe6 109.6(7) . .
Fe5 O111 Fe16 90.4(6) . .
Fe6 O111 Fe16 95.8(7) . .
P3 O112 Fe6 123.3(7) . .
P3 O112 Fe4 122.6(7) . .
Fe6 O112 Fe4 93.4(4) . .
P3 O112 Fe5 123.4(7) . .
Fe6 O112 Fe5 93.5(5) . .
Fe4 O112 Fe5 92.3(5) . .
P3 O113 W31 127.1(8) . .
P3 O113 W23 127.0(7) . .
W31 O113 W23 91.2(4) . .
W34 O114 Na8 141.5(8) . .
P3 O115 W12 127.6(8) . .
P3 O115 W15 126.8(8) . .
W12 O115 W15 91.6(5) . .
P4 O116 W30 128.3(7) . .
P4 O116 W38 128.5(8) . .
W30 O116 W38 91.7(5) . .
P4 O117 W47 129.8(8) . .
P4 O117 W39 128.1(9) . .
W47 O117 W39 91.6(5) . .
P4 O118 W19 128.8(7) . .
P4 O118 W35 128.5(7) . .
W19 O118 W35 90.2(4) . .
P4 O119 W48 123.4(8) . .
P4 O119 W41 123.5(7) . .
W48 O119 W41 92.0(5) . .
P4 O119 W49 124.3(8) . .
W48 O119 W49 92.5(5) . .
W41 O119 W49 91.8(5) . .
P3 O120 W34 128.0(7) . .
P3 O120 W28 127.8(7) . .
W34 O120 W28 91.0(4) . .
W59 O121 W59' 16.1(6) . .
W59 O121 Na2 131.9(9) . 1_455
W59' O121 Na2 146.4(10) . 1_455
W58 O122 W58' 14.6(6) . .
W58 O122 Na31 142.6(14) . 1_455
W58' O122 Na31 127.9(14) . 1_455
W60' O123 W60 18.9(9) . .
W58 O124 W59 123.0(8) . .
W58 O124 W58' 15.2(6) . .
W59 O124 W58' 114.7(10) . .
W58 O124 W59' 113.9(9) . .
W59 O124 W59' 15.8(5) . .
W58' O124 W59' 102.9(11) . .
W58' O125 W60 116.7(12) . .
W58' O125 W58 8.2(8) . .
W60 O125 W58 121.7(8) . .
W58' O125 W60' 121.8(12) . .
W60 O125 W60' 11.0(5) . .
W58 O125 W60' 127.9(9) . .
W59' O126 W59 11.4(8) . .
W59' O126 W60 117.8(11) . .
W59 O126 W60 123.7(7) . .
W59' O126 W60' 121.6(11) . .
W59 O126 W60' 128.9(8) . .
W60 O126 W60' 8.6(5) . .
W58' O127 W58 16.8(7) . .
W58' O127 W36 154.4(10) . .
W58 O127 W36 149.4(8) . .
W60' O128 W60 16.6(8) . .
W60' O128 W56 146.9(13) . .
W60 O128 W56 150.1(9) . .
W60' O128 W56' 143.9(14) . .
W60 O128 W56' 151.7(10) . .
W56 O128 W56' 8.9(6) . .
W60' O129 W60 17.6(8) . .
W60' O129 W57 144.6(11) . .
W60 O129 W57 151.0(8) . .
W60' O129 W57' 136.4(13) . .
W60 O129 W57' 147.5(9) . .
W57 O129 W57' 11.7(5) . .
W59' O130 W59 18.6(7) . .
W59' O130 W55 154.1(10) . .
W59 O130 W55 148.7(8) . .
W59' O130 W55' 149.9(12) . .
W59 O130 W55' 154.5(9) . .
W55 O130 W55' 14.5(6) . .
W59 O131 W50 148.1(8) . .
W59 O131 W59' 10.2(4) . .
W50 O131 W59' 138.6(8) . .
W58 O132 W40 151.0(8) . .
W58 O132 W58' 8.9(5) . .
W40 O132 W58' 142.6(9) . .
W57' O133 W57 16.3(8) . .
W57' O133 Na29 145.2(16) . .
W57 O133 Na29 152.9(14) . .
W55 O134 W55' 16.5(7) . .
W40 O136 Na14 140.2(8) . 2
W56' O138 W56 13.4(10) . .
W36 O139 W56 121.5(8) . .
W36 O139 W56' 128.7(10) . .
W56 O139 W56' 11.4(6) . .
W57' O140 W56 168.5(12) . .
W57' O140 W56' 175.1(14) . .
W56 O140 W56' 14.5(7) . .
W57' O140 W57 15.5(7) . .
W56 O140 W57 153.6(8) . .
W56' O140 W57 168.0(11) . .
W55' O141 W57 117.5(12) . .
W55' O141 W55 8.2(9) . .
W57 O141 W55 121.3(7) . .
W55' O141 W57' 122.5(12) . .
W57 O141 W57' 8.5(5) . .
W55 O141 W57' 127.2(8) . .
W50 O142 W55 156.3(9) . .
W50 O142 W55' 153.0(9) . .
W55 O142 W55' 7.0(5) . .
W40 O143 W50 120.4(8) . .
W40 O144 W36 154.0(8) . .
W57' O145 W57 16.9(7) . .
W57' O145 W29 149.5(11) . .
W57 O145 W29 162.2(9) . .
W56' O146 W56 14.8(8) . .
W56' O146 W54 156.7(12) . .
W56 O146 W54 163.7(9) . .
W55' O147 W55 17.9(8) . .
W55' O147 W51 173.1(11) . .
W55 O147 W51 162.7(9) . .
W50 O148 W53 160.0(8) . .
W40 O149 W46 160.4(8) . .
W36 O150 W32 163.5(8) . .
W51 O152 Na33 169.2(10) . .
W53 O153 Na24 145.6(10) . .
W32 O155 Na20 170.6(9) . .
W54 O156 Na9 140.5(10) . .
W51 O157 W29 123.3(8) . .
W53 O158 W51 142.5(7) . .
W46 O159 W53 123.1(7) . .
W54 O160 W32 120.4(7) . .
W29 O161 W54 144.2(8) . .
W32 O162 W46 142.6(7) . .
W53 O163 Fe1 146.9(8) . .
W46 O164 Fe2 145.6(9) . .
W32 O165 Fe2 148.0(7) . .
W54 O166 Fe3 146.9(7) . .
W54 O166 Na43 112.9(8) . .
Fe3 O166 Na43 98.7(6) . .
W29 O167 Fe3 146.5(8) . .
W51 O168 Fe1 147.3(8) . .
P12 O169 Fe4 131.3(9) . .
Fe3 O170 Fe2 110.8(6) . .
Fe3 O170 Fe14 98.4(6) . .
Fe2 O170 Fe14 93.9(6) . .
Fe3 O170 Na43 99.7(7) . .
Fe2 O170 Na43 112.1(7) . .
Fe14 O170 Na43 140.1(7) . .
Fe1 O171 Fe3 109.7(7) . .
Fe1 O171 Fe14 94.3(6) . .
Fe3 O171 Fe14 91.1(6) . .
Fe1 O171 Na45 110.3(8) . .
Fe3 O171 Na45 109.6(8) . .
Fe14 O171 Na45 138.9(8) . .
Fe2 O172 Fe1 111.6(6) . .
Fe2 O172 Fe14 91.3(6) . .
Fe1 O172 Fe14 96.6(6) . .
Fe2 O172 Na15 106.5(7) . .
Fe1 O172 Na15 110.4(7) . .
Fe14 O172 Na15 138.4(7) . .
P1 O173 Fe3 123.0(7) . .
P1 O173 Fe1 123.4(7) . .
Fe3 O173 Fe1 93.1(5) . .
P1 O173 Fe2 122.9(8) . .
Fe3 O173 Fe2 92.5(4) . .
Fe1 O173 Fe2 93.4(5) . .
P1 O174 W32 127.3(8) . .
P1 O174 W54 127.1(8) . .
W32 O174 W54 90.7(4) . .
P1 O175 W51 127.3(7) . .
P1 O175 W29 127.2(7) . .
W51 O175 W29 91.3(5) . .
P1 O176 W53 127.2(8) . .
P1 O176 W46 125.4(7) . .
W53 O176 W46 92.0(5) . .
P2 O177 W59' 126.7(9) . .
P2 O177 W58' 128.1(9) . .
W59' O177 W58' 100.3(8) . .
P2 O177 W60 124.9(7) . .
W59' O177 W60 79.3(7) . .
W58' O177 W60 80.0(7) . .
P2 O177 W58 123.6(7) . .
W59' O177 W58 98.2(7) . .
W58' O177 W58 12.8(6) . .
W60 O177 W58 92.0(5) . .
P2 O177 W59 123.3(8) . .
W59' O177 W59 14.4(6) . .
W58' O177 W59 96.2(7) . .
W60 O177 W59 92.1(4) . .
W58 O177 W59 91.3(4) . .
P2 O178 W56 129.5(8) . .
P2 O178 W36 128.9(8) . .
W56 O178 W36 90.0(4) . .
P2 O179 W50 129.4(7) . .
P2 O179 W40 129.8(8) . .
W50 O179 W40 90.6(4) . .
P2 O180 W55' 140.8(10) . .
P2 O180 W57 129.0(8) . .
W55' O180 W57 78.1(8) . .
P2 O180 W55 128.0(8) . .
W55' O180 W55 13.8(6) . .
W57 O180 W55 91.4(5) . .
W52 O184 W44 122.3(7) . .
W11 O185 W44 123.6(7) . .
W11 O186 W52 123.3(7) . .
W11 O186 Na25 98.4(10) . 2_655
W52 O186 Na25 98.9(9) . 2_655
W44 O187 W14 150.0(7) . .
W44 O188 W7 148.5(8) . .
P12 O189 Fe1 131.1(8) . .
W52 O190 W43 148.5(8) . .
W11 O191 W8 150.4(8) . .
W11 O191 Na25 104.7(10) . 2_655
W8 O191 Na25 102.7(10) . 2_655
W52 O192 W16 150.5(7) . .
W52 O192 Na25 105.0(10) . 2_655
W16 O192 Na25 102.2(10) . 2_655
W24 O193 Na30 134.8(11) . 2_655
W24 O193 Na21 143.6(8) . .
Na30 O193 Na21 77.0(10) 2_655 .
W14 O194 Na4 148.3(8) . .
W14 O194 Na35 118.4(8) . .
Na4 O194 Na35 92.5(8) . .
W7 O195 Na3 151.0(8) . .
W7 O195 Na12 122.8(8) . .
Na3 O195 Na12 77.8(6) . .
W8 O198 Na23 133.7(12) . .
W14 O199 W24 120.9(7) . .
W14 O199 Na7 116.6(7) . .
W24 O199 Na7 121.2(7) . .
W7 O200 W14 155.9(8) . .
W43 O201 W7 121.9(7) . .
W43 O202 W16 156.0(8) . .
W16 O203 W8 121.4(6) . .
W16 O203 Na25 103.7(10) . 2_655
W8 O203 Na25 100.4(10) . 2_655
W24 O204 W8 154.9(8) . .
W7 O205 W27 163.8(9) . .
W43 O206 W18 162.1(8) . .
W16 O207 W22 164.8(8) . .
W8 O208 W10 162.2(8) . .
W24 O209 W2 162.7(8) . .
W14 O210 W4 162.8(8) . .
W18 O211 Na28 161.8(11) . .
W22 O212 Na14 141.9(8) . .
W10 O213 Na17 171.8(9) . .
W4 O215 Na35 122.4(8) . .
W27 O216 Na13 139.6(9) . .
W22 O217 W10 123.1(6) . .
W2 O218 W10 144.2(7) . .
W4 O219 W2 122.7(7) . .
W4 O220 W27 144.7(7) . .
W18 O221 W27 122.5(7) . .
W18 O222 W22 144.1(7) . .
W18 O223 Fe11 146.6(7) . .
W22 O224 Fe11 146.9(8) . .
W10 O225 Fe12 148.1(7) . .
W2 O226 Fe12 148.3(8) . .
W4 O227 Fe10 147.1(8) . .
W27 O228 Fe10 146.3(7) . .
P7 O229 Fe11 123.5(8) . .
P7 O229 Fe10 122.7(7) . .
Fe11 O229 Fe10 93.5(5) . .
P7 O229 Fe12 122.7(7) . .
Fe11 O229 Fe12 93.2(4) . .
Fe10 O229 Fe12 92.9(5) . .
P7 O230 W10 127.0(7) . .
P7 O230 W22 126.7(7) . .
W10 O230 W22 91.7(4) . .
P7 O231 W4 128.5(7) . .
P7 O231 W2 127.4(7) . .
W4 O231 W2 91.9(5) . .
P7 O232 W27 127.2(8) . .
P7 O232 W18 128.0(7) . .
W27 O232 W18 91.0(4) . .
P8 O233 W16 130.1(7) . .
P8 O233 W8 129.3(7) . .
W16 O233 W8 90.2(4) . .
P8 O234 W7 130.1(8) . .
P8 O234 W43 127.9(8) . .
W7 O234 W43 90.4(5) . .
P8 O235 W24 129.1(7) . .
P8 O235 W14 128.8(8) . .
W24 O235 W14 90.9(4) . .
P8 O236 W11 124.4(7) . .
P8 O236 W44 123.8(7) . .
W11 O236 W44 92.1(4) . .
P8 O236 W52 122.8(7) . .
W11 O236 W52 92.4(4) . .
W44 O236 W52 92.0(4) . .
Fe10 O237 Fe12 113.0(7) . .
Fe10 O237 Fe13 96.3(6) . .
Fe12 O237 Fe13 94.7(6) . .
Fe10 O238 Fe11 109.8(6) . .
Fe10 O238 Fe13 91.2(7) . .
Fe11 O238 Fe13 93.3(6) . .
Fe10 O238 Na43 103.2(7) . .
Fe11 O238 Na43 117.7(8) . .
Fe13 O238 Na43 137.5(7) . .
Fe12 O239 Fe11 111.4(7) . .
Fe12 O239 Fe13 91.8(6) . .
Fe11 O239 Fe13 95.2(6) . .
W31 O240 Fe5 147.7(8) . .
P9 O241 Fe5 133.5(8) . .
P9 O242 Fe3 132.0(8) . .
P9 O243 Fe10 132.9(9) . .
P9 O244 Fe14 131.6(9) . .
P9 O244 Fe16 131.0(9) . .
Fe14 O244 Fe16 79.8(6) . .
P9 O244 Fe13 131.6(8) . .
Fe14 O244 Fe13 81.9(6) . .
Fe16 O244 Fe13 81.3(7) . .
P10 O245 Fe13 133.3(9) . .
P10 O245 Fe15 131.8(8) . .
Fe13 O245 Fe15 80.7(6) . .
P10 O245 Fe14 129.8(8) . .
Fe13 O245 Fe14 81.9(6) . .
Fe15 O245 Fe14 79.2(6) . .
P10 O246 Fe11 131.3(8) . .
P10 O247 Fe2 132.0(9) . .
P10 O248 Fe9 131.3(8) . .
P10 O248 Na37 105.3(10) . .
Fe9 O248 Na37 114.1(10) . .
P11 O249 Fe7 131.7(9) . .
P11 O249 Na34 116.0(10) . .
Fe7 O249 Na34 100.3(8) . .
P11 O250 Fe16 134.5(9) . .
P11 O250 Fe15 130.4(9) . .
Fe16 O250 Fe15 78.9(7) . .
P11 O250 Fe13 130.9(8) . .
Fe16 O250 Fe13 81.5(6) . .
Fe15 O250 Fe13 80.1(6) . .
P11 O251 Fe6 130.1(8) . .
P11 O252 Fe12 132.8(8) . .
Na6 O261 Na1 95.4(7) . 2_565
Na4 O262 Na7 86.2(7) . .
Na21 O263 Na7 102.7(9) . .
Na3 O266 Na18 97.6(8) . 1_545
Na12 O267 Na11 90.1(9) 2_556 .
Na5 O268 Na10 101.2(9) . 1_554
Na5 O268 Na18 114.8(11) . 1_554
Na10 O268 Na18 141.3(10) 1_554 1_554
Na13 O269 Na9 76.7(8) . .
Na12 O270 Na3 84.7(9) . .
Na32 O271 Na20 82.6(13) . .
Na1 O275 Na42 125.5(12) . 2_565
Na1 O276 Na6 96.1(9) . 2_565
Na40 O278 Na10 144(5) . 1_554
Na11 O279 Na10 101.2(13) 1_554 1_554
Na11 O279 Na39 117.6(14) 1_554 .
Na10 O279 Na39 110.8(14) 1_554 .
Na5 O281 Na30 101.5(13) . .
Na11 O284 Na12 94.0(10) . 2_556
Na26 O285 Na8 91.9(13) . .
Na9 O288 Na13 69.4(8) . .
Na9 O288 Na43 119.9(10) . .
Na13 O288 Na43 123.1(10) . .
O394 O291 Na3 55(2) . .
Na30 O292 Na21 93.7(17) . 2_655
Na4 O296 Na35 99.5(12) . .
Na23 O298 Na17 114.3(18) . .
Na2 O301 Na22 99.2(12) . .
Na16 O303 Na22 103.9(11) . .
Na18 O304 Na3 94.9(12) . 1_565
O358 O305 Na26 83(3) . 2_565
O358 O305 Na25 128(3) . .
Na26 O305 Na25 149.3(16) 2_565 .
Na12 O306 Na3 79.2(8) . .
Na13 O308 Na9 81.8(12) . .
Na32 O311 Na20 101(2) . .
Na18 O312 Na21 106.9(12) . 2_656
Na10 O313 Na5 102.9(12) . 1_556
Na24 O317 Na15 134.0(16) . .
O380 O319 Na5 70(3) . .
Na8 O325 Na33 118.8(14) . .
Na18 O327 Na26 164(3) 2_566 .
Na4 O332 Na7 91.1(10) . .
Na4 O332 Na36 103.7(11) . .
Na7 O332 Na36 120.4(11) . .
Na7 O338 Na21 92.1(15) . .
Na20 O340 Na37 105.9(18) . 2
Na37 O341 Na15 99.9(14) . .
Na8 O342 Na26 89.4(14) . .
Na2 O343 Na38 109.7(14) . .
O383 O346 Na16 86(4) . .
O383 O346 Na23 84(4) . 2_655
Na16 O346 Na23 134.9(19) . 2_655
Na24 O349 Na6 132.9(19) . 2_565
Na24 O349 Na38 114.7(18) . 2_565
Na6 O349 Na38 101.3(15) 2_565 2_565
Na37 O352 Na44 112.2(19) . .
Na31 O354 Na17 96(2) . .
Na31 O354 Na34 103(2) . .
Na17 O354 Na34 137(2) . .
Na22 O357 Na16 99.6(18) . .
O305 O358 Na26 74(3) . 2_565
Na29 O371 Na36 106(2) . 2_556
Na20 O374 Na44 106(2) . .
O319 O380 Na5 86(4) . .
O346 O383 Na16 69(4) . .
Na20 O392 Na28 132(2) . .
Na20 O392 Na44 90.2(18) . .
Na28 O392 Na44 112(2) . .
O291 O394 Na3 94(3) . .

loop_
_geom_bond_atom_site_label_1
_geom_bond_atom_site_label_2
_geom_bond_distance
_geom_bond_site_symmetry_2
W1 O32 1.732(13) .
W1 O45 1.793(13) .
W1 O41 1.892(13) .
W1 O40 1.942(12) .
W1 O30 2.039(12) .
W1 O55 2.345(12) .
W1 Na2 3.658(12) .
W2 O214 1.722(15) .
W2 O226 1.790(13) .
W2 O218 1.903(12) .
W2 O219 1.931(13) .
W2 O209 2.000(12) .
W2 O231 2.358(13) .
W3 O34 1.717(14) .
W3 O43 1.787(12) .
W3 O42 1.895(13) .
W3 O37 1.921(11) .
W3 O26 2.034(13) .
W3 O53 2.352(12) .
W4 O215 1.724(14) .
W4 O227 1.791(12) .
W4 O220 1.881(14) .
W4 O219 1.921(14) .
W4 O210 2.005(12) .
W4 O231 2.345(12) .
W5 O35 1.711(15) .
W5 O48 1.803(13) .
W5 O37 1.914(11) .
W5 O38 1.921(13) .
W5 O27 2.003(13) .
W5 O54 2.329(12) .
W6 O33 1.712(13) .
W6 O44 1.806(12) .
W6 O41 1.928(13) .
W6 O42 1.936(14) .
W6 O25 2.028(12) .
W6 O53 2.352(11) .
W6 Na34 3.56(3) .
W7 O195 1.712(14) .
W7 O205 1.831(13) .
W7 O200 1.884(15) .
W7 O201 1.937(14) .
W7 O188 1.988(12) .
W7 O234 2.328(14) .
W8 O198 1.703(14) .
W8 O208 1.823(12) .
W8 O204 1.899(15) .
W8 O203 1.935(14) .
W8 O191 1.969(14) .
W8 O233 2.360(13) .
W8 Na25 3.58(4) 2_655
W9 O16 1.713(14) .
W9 O30 1.810(12) .
W9 O20 1.895(14) .
W9 O21 1.908(13) .
W9 O11 1.963(12) .
W9 O57 2.360(13) .
W9 Na2 3.563(12) .
W10 O213 1.701(14) .
W10 O225 1.800(12) .
W10 O218 1.906(13) .
W10 O217 1.935(13) .
W10 O208 2.014(13) .
W10 O230 2.354(12) .
W11 O181 1.710(13) .
W11 O84 1.879(13) .
W11 O191 1.883(13) .
W11 O186 1.905(15) .
W11 O185 1.920(13) .
W11 O236 2.354(12) .
W11 Na25 3.56(4) 2_655
W12 O94 1.694(14) .
W12 O105 1.792(13) .
W12 O102 1.917(13) .
W12 O97 1.933(13) .
W12 O89 2.025(13) .
W12 O115 2.351(14) .
W13 O13 1.698(14) .
W13 O27 1.836(13) .
W13 O24 1.900(13) .
W13 O23 1.902(14) .
W13 O7 1.988(13) .
W13 O58 2.334(12) .
W13 Na40 3.69(5) .
W14 O194 1.738(14) .
W14 O210 1.821(12) .
W14 O200 1.904(14) .
W14 O199 1.910(15) .
W14 O187 1.964(12) .
W14 O235 2.346(12) .
W15 O95 1.716(14) .
W15 O103 1.793(14) .
W15 O97 1.921(13) .
W15 O98 1.926(13) .
W15 O90 2.013(14) .
W15 O115 2.354(13) .
W16 O197 1.726(13) .
W16 O207 1.796(13) .
W16 O203 1.896(13) .
W16 O202 1.904(14) .
W16 O192 1.982(13) .
W16 O233 2.356(12) .
W16 Na25 3.63(4) 2_655
W17 O15 1.700(13) .
W17 O25 1.805(12) .
W17 O20 1.876(14) .
W17 O19 1.924(15) .
W17 O12 1.987(13) .
W17 O56 2.343(11) .
W17 Na23 3.71(4) 2_655
W18 O211 1.690(14) .
W18 O223 1.807(13) .
W18 O222 1.891(13) .
W18 O221 1.919(13) .
W18 O206 1.995(13) .
W18 O232 2.370(13) .
W19 O77 1.716(14) .
W19 O90 1.833(14) .
W19 O83 1.904(14) .
W19 O82 1.913(14) .
W19 O66 1.971(13) .
W19 O118 2.349(12) .
W20 O17 1.717(13) .
W20 O29 1.821(12) .
W20 O22 1.888(13) .
W20 O21 1.934(13) .
W20 O10 1.964(13) .
W20 O57 2.352(13) .
W21 O18 1.717(13) .
W21 O28 1.823(13) .
W21 O22 1.900(13) .
W21 O23 1.922(14) .
W21 O9 1.965(13) .
W21 O58 2.351(11) .
W21 Na40 3.56(5) .
W22 O212 1.714(14) .
W22 O224 1.818(12) .
W22 O217 1.905(13) .
W22 O222 1.912(13) .
W22 O207 2.052(13) .
W22 O230 2.354(12) .
W23 O93 1.703(13) .
W23 O108 1.800(13) .
W23 O101 1.896(15) .
W23 O102 1.908(13) .
W23 O88 2.025(14) .
W23 O113 2.368(12) .
W24 O193 1.710(13) .
W24 O209 1.837(12) .
W24 O204 1.886(14) .
W24 O199 1.930(14) .
W24 O84 1.972(12) .
W24 O235 2.341(12) .
W25 O31 1.721(14) .
W25 O46 1.796(13) .
W25 O40 1.924(13) .
W25 O39 1.926(12) .
W25 O29 2.013(13) .
W25 O55 2.336(13) .
W26 O1 1.710(14) .
W26 O8 1.855(13) .
W26 O7 1.871(13) .
W26 O4 1.922(15) .
W26 O2 1.939(13) .
W26 O59 2.399(12) .
W26 Na23 3.56(4) 2_655
W26 Na40 3.65(4) .
W26 Na26 3.65(3) 2_565
W27 O216 1.723(13) .
W27 O228 1.801(13) .
W27 O221 1.923(14) .
W27 O220 1.929(14) .
W27 O205 2.003(13) .
W27 O232 2.351(13) .
W28 O91 1.736(14) .
W28 O106 1.799(13) .
W28 O100 1.930(14) .
W28 O99 1.932(12) .
W28 O86 1.982(12) .
W28 O120 2.362(13) .
W29 O151 1.710(17) .
W29 O167 1.802(13) .
W29 O161 1.903(16) .
W29 O157 1.929(14) .
W29 O145 2.041(13) .
W29 O175 2.363(12) .
W30 O73 1.734(13) .
W30 O86 1.840(13) .
W30 O78 1.882(15) .
W30 O79 1.936(14) .
W30 O68 2.007(15) .
W30 O116 2.333(13) .
W31 O92 1.724(14) .
W31 O240 1.797(14) .
W31 O100 1.902(13) .
W31 O101 1.928(15) .
W31 O87 2.023(14) .
W31 O113 2.352(13) .
W32 O155 1.714(14) .
W32 O165 1.792(14) .
W32 O162 1.909(14) .
W32 O160 1.944(15) .
W32 O150 2.000(15) .
W32 O174 2.362(13) .
W33 O36 1.730(13) .
W33 O47 1.778(12) .
W33 O39 1.900(14) .
W33 O38 1.916(14) .
W33 O28 2.017(13) .
W33 O54 2.329(11) .
W34 O114 1.729(14) .
W34 O104 1.793(13) .
W34 O98 1.881(13) .
W34 O99 1.917(13) .
W34 O85 2.026(13) .
W34 O120 2.353(12) .
W35 O76 1.714(15) .
W35 O89 1.812(13) .
W35 O82 1.909(14) .
W35 O81 1.925(13) .
W35 O71 1.991(15) .
W35 O118 2.367(13) .
W36 O137 1.685(15) .
W36 O150 1.825(15) .
W36 O139 1.887(16) .
W36 O144 1.901(15) .
W36 O127 1.970(13) .
W36 O178 2.352(14) .
W37 O14 1.721(14) .
W37 O26 1.802(13) .
W37 O24 1.889(12) .
W37 O19 1.903(14) .
W37 O8 1.987(13) .
W37 O56 2.365(13) .
W37 Na23 3.69(4) 2_655
W38 O72 1.721(13) .
W38 O85 1.809(14) .
W38 O83 1.894(13) .
W38 O79 1.941(12) .
W38 O67 1.973(15) .
W38 O116 2.335(13) .
W39 O75 1.691(16) .
W39 O88 1.816(14) .
W39 O81 1.863(13) .
W39 O80 1.936(15) .
W39 O70 1.965(13) .
W39 O117 2.348(14) .
W40 O136 1.734(16) .
W40 O149 1.790(12) .
W40 O144 1.890(14) .
W40 O143 1.916(16) .
W40 O132 1.993(16) .
W40 O179 2.356(13) .
W41 O62 1.728(14) .
W41 O67 1.862(15) .
W41 O66 1.879(12) .
W41 O64 1.925(14) .
W41 O65 1.956(15) .
W41 O119 2.369(13) .
W42 O6 1.719(14) .
W42 O12 1.861(14) .
W42 O11 1.890(13) .
W42 O5 1.901(14) .
W42 O4 1.947(15) .
W42 O59 2.345(13) .
W42 Na23 3.58(4) 2_655
W43 O196 1.735(15) .
W43 O206 1.850(12) .
W43 O202 1.873(14) .
W43 O201 1.887(13) .
W43 O190 1.986(12) .
W43 O234 2.382(14) .
W44 O182 1.717(13) .
W44 O188 1.881(13) .
W44 O187 1.882(13) .
W44 O185 1.927(13) .
W44 O184 1.946(13) .
W44 O236 2.357(12) .
W45 O3 1.697(14) .
W45 O9 1.884(14) .
W45 O10 1.892(13) .
W45 O2 1.932(14) .
W45 O5 1.960(14) .
W45 O59 2.370(12) .
W45 Na40 3.50(5) .
W46 O154 1.724(14) .
W46 O164 1.791(14) .
W46 O162 1.910(15) .
W46 O159 1.911(16) .
W46 O149 2.063(12) .
W46 O176 2.350(13) .
W47 O74 1.713(14) .
W47 O87 1.810(13) .
W47 O80 1.903(15) .
W47 O78 1.910(15) .
W47 O69 1.999(14) .
W47 O117 2.323(14) .
W48 O61 1.692(18) .
W48 O71 1.871(14) .
W48 O70 1.886(13) .
W48 O65 1.919(14) .
W48 O63 1.945(15) .
W48 O119 2.368(15) .
W49 O60 1.729(13) .
W49 O68 1.844(16) .
W49 O69 1.852(14) .
W49 O64 1.938(15) .
W49 O63 1.949(16) .
W49 O119 2.376(13) .
W50 O135 1.734(15) .
W50 O148 1.812(15) .
W50 O142 1.878(15) .
W50 O143 1.931(16) .
W50 O131 2.006(14) .
W50 O179 2.342(12) .
W51 O152 1.705(14) .
W51 O168 1.785(13) .
W51 O157 1.900(15) .
W51 O158 1.954(13) .
W51 O147 2.012(13) .
W51 O175 2.350(13) .
W52 O183 1.706(15) .
W52 O192 1.870(13) .
W52 O190 1.871(13) .
W52 O184 1.940(14) .
W52 O186 1.974(14) .
W52 O236 2.375(13) .
W52 Na25 3.62(4) 2_655
W53 O153 1.715(14) .
W53 O163 1.791(14) .
W53 O158 1.874(14) .
W53 O159 1.920(14) .
W53 O148 2.046(14) .
W53 O176 2.331(14) .
W54 O156 1.719(15) .
W54 O166 1.796(13) .
W54 O161 1.906(15) .
W54 O160 1.933(15) .
W54 O146 2.025(14) .
W54 O174 2.365(13) .
W55 W55' 0.57(2) .
W55 O134 1.688(15) .
W55 O147 1.846(13) .
W55 O142 1.878(15) .
W55 O141 1.954(16) .
W55 O130 1.969(15) .
W55 O180 2.353(14) .
W55' O141 1.44(3) .
W55' O147 1.75(2) .
W55' O134 1.92(3) .
W55' O130 2.18(3) .
W55' O180 2.20(2) .
W55' O142 2.38(3) .
W55' W57 2.85(2) .
W56 O138 1.718(17) .
W56 O146 1.819(14) .
W56 O140 1.893(15) .
W56 O139 1.919(17) .
W56 O128 1.946(15) .
W56 O178 2.344(13) .
W56' O138 1.40(3) .
W56' O146 1.64(3) .
W56' O140 1.90(3) .
W56' O139 2.18(3) .
W56' O128 2.30(3) .
W57' W57 0.53(2) .
W57' O133 1.47(2) .
W57' O145 1.71(2) .
W57' O140 1.72(2) .
W57' O129 2.27(3) .
W57' O141 2.30(3) .
W57' Na29 3.70(5) .
W57 O133 1.739(15) .
W57 O145 1.810(13) .
W57 O141 1.880(16) .
W57 O140 1.909(16) .
W57 O129 1.970(15) .
W57 O180 2.319(14) .
W58' W58 0.55(2) .
W58' O125 1.47(3) .
W58' O127 1.77(2) .
W58' O122 1.99(3) .
W58' O124 2.07(3) .
W58' O177 2.17(2) .
W58' O132 2.29(3) .
W58' W60 2.91(2) .
W58 O122 1.714(16) .
W58 O132 1.843(16) .
W58 O127 1.893(14) .
W58 O124 1.915(15) .
W58 O125 1.958(14) .
W58 O177 2.380(13) .
W59 W59' 0.61(2) .
W59 O121 1.694(15) .
W59 O131 1.841(15) .
W59 O130 1.892(15) .
W59 O126 1.928(16) .
W59 O124 1.963(16) .
W59 O177 2.386(13) .
W59' O126 1.41(2) .
W59' O130 1.71(2) .
W59' O121 2.02(2) .
W59' O177 2.16(2) .
W59' O124 2.18(2) .
W59' O131 2.33(3) .
W59' W60 2.89(2) .
W60 W60' 0.57(2) .
W60 O123 1.732(16) .
W60 O129 1.876(15) .
W60 O128 1.901(16) .
W60 O125 1.943(15) .
W60 O126 1.945(16) .
W60 O177 2.357(14) .
W60' O123 1.52(2) .
W60' O128 1.64(2) .
W60' O129 1.71(3) .
W60' O125 2.35(3) .
W60' O126 2.42(3) .
Fe1 O189 1.940(14) .
Fe1 O163 1.963(14) .
Fe1 O168 1.976(13) .
Fe1 O171 1.985(14) .
Fe1 O172 2.008(14) .
Fe1 O173 2.244(14) .
Fe2 O247 1.943(13) .
Fe2 O165 1.951(14) .
Fe2 O172 1.963(15) .
Fe2 O164 1.985(15) .
Fe2 O170 1.988(13) .
Fe2 O173 2.269(13) .
Fe2 Fe14 2.952(9) .
Fe3 O242 1.929(12) .
Fe3 O167 1.957(13) .
Fe3 O170 1.969(13) .
Fe3 O166 1.970(14) .
Fe3 O171 1.999(15) .
Fe3 O173 2.240(12) .
Fe4 O169 1.928(13) .
Fe4 O104 1.958(13) .
Fe4 O103 1.963(15) .
Fe4 O109 1.980(14) .
Fe4 O110 1.984(13) .
Fe4 O112 2.264(12) .
Fe5 O241 1.913(14) .
Fe5 O240 1.956(13) .
Fe5 O106 1.965(13) .
Fe5 O111 1.995(14) .
Fe5 O109 2.002(13) .
Fe5 O112 2.265(14) .
Fe6 O251 1.930(12) .
Fe6 O108 1.953(13) .
Fe6 O105 1.980(14) .
Fe6 O111 2.000(14) .
Fe6 O110 2.006(13) .
Fe6 O112 2.216(13) .
Fe7 O249 1.921(13) .
Fe7 O44 1.946(13) .
Fe7 O45 1.965(14) .
Fe7 O50 1.982(15) .
Fe7 O49 1.999(14) .
Fe7 O52 2.262(12) .
Fe7 Na34 3.53(3) .
Fe8 O96 1.924(13) .
Fe8 O46 1.968(14) .
Fe8 O51 1.980(14) .
Fe8 O49 1.983(13) .
Fe8 O47 1.991(12) .
Fe8 O52 2.262(13) .
Fe9 O248 1.920(14) .
Fe9 O48 1.960(13) .
Fe9 O43 1.968(13) .
Fe9 O50 1.973(13) .
Fe9 O51 1.988(13) .
Fe9 O52 2.249(13) .
Fe10 O243 1.918(13) .
Fe10 O227 1.948(12) .
Fe10 O237 1.968(13) .
Fe10 O228 1.969(14) .
Fe10 O238 1.978(13) .
Fe10 O229 2.252(13) .
Fe11 O246 1.937(12) .
Fe11 O223 1.946(14) .
Fe11 O224 1.949(13) .
Fe11 O239 1.995(14) .
Fe11 O238 2.005(14) .
Fe11 O229 2.222(12) .
Fe12 O252 1.910(14) .
Fe12 O225 1.950(12) .
Fe12 O226 1.962(13) .
Fe12 O239 1.965(14) .
Fe12 O237 1.973(14) .
Fe12 O229 2.280(13) .
Fe13 O245 2.017(14) .
Fe13 O244 2.049(15) .
Fe13 O250 2.056(16) .
Fe13 O237 2.091(16) .
Fe13 O239 2.194(16) .
Fe13 O238 2.246(18) .
Fe13 Fe15 2.640(14) .
Fe13 Fe16 2.669(16) .
Fe13 Fe14 2.680(12) .
Fe14 O107 2.017(16) .
Fe14 O244 2.041(15) .
Fe14 O170 2.051(17) .
Fe14 O245 2.071(16) .
Fe14 O172 2.161(16) .
Fe14 O171 2.259(16) .
Fe14 Fe16 2.624(15) .
Fe14 Fe15 2.634(15) .
Fe15 O250 2.047(18) .
Fe15 O245 2.060(19) .
Fe15 O107 2.065(18) .
Fe15 O50 2.157(18) .
Fe15 O49 2.19(2) .
Fe15 O51 2.281(19) .
Fe15 Fe16 2.591(17) .
Fe16 O250 2.034(18) .
Fe16 O109 2.045(18) .
Fe16 O244 2.05(2) .
Fe16 O107 2.068(16) .
Fe16 O111 2.222(17) .
Fe16 O110 2.26(2) .
Na1 O275 2.32(3) .
Na1 O18 2.360(18) .
Na1 O276 2.38(3) .
Na1 O95 2.484(18) 2_565
Na1 O261 2.485(19) 2_565
Na1 O336 2.62(4) .
Na1 Na6 3.626(17) 2_565
Na2 O343 2.37(3) .
Na2 O301 2.42(3) .
Na2 O121 2.48(2) 1_655
Na2 O32 2.506(18) .
Na2 O265 2.53(3) .
Na2 O16 2.575(18) .
Na2 Na22 3.69(2) .
Na2 Na38 4.13(3) .
Na3 O394 2.28(5) .
Na3 O195 2.360(18) .
Na3 O266 2.362(19) .
Na3 O270 2.40(3) .
Na3 O306 2.52(3) .
Na3 O304 2.54(3) 1_545
Na3 O291 2.79(4) .
Na3 Na12 3.17(2) .
Na3 Na18 3.66(2) 1_545
Na4 O310 2.32(3) .
Na4 O332 2.36(3) .
Na4 O296 2.38(3) .
Na4 O194 2.417(19) .
Na4 O262 2.47(2) .
Na4 O297 2.50(3) .
Na4 Na7 3.39(2) .
Na4 Na35 3.73(3) .
Na4 Na36 4.04(4) .
Na5 O380 2.34(4) .
Na5 O1 2.36(2) .
Na5 O268 2.39(2) .
Na5 O282 2.41(3) .
Na5 O319 2.48(4) .
Na5 O313 2.50(3) 1_554
Na5 O281 2.52(3) .
Na5 Na10 3.89(2) 1_554
Na5 Na30 3.99(4) .
Na6 O31 2.350(18) .
Na6 O349 2.40(4) 2_565
Na6 O261 2.42(2) .
Na6 O36 2.431(18) 2_565
Na6 O274 2.46(3) .
Na6 O276 2.50(3) 2_565
Na6 Na1 3.626(17) 2_565
Na6 Na38 3.99(3) .
Na7 O263 2.36(2) .
Na7 O332 2.38(3) .
Na7 O272 2.38(2) .
Na7 O338 2.42(4) .
Na7 O262 2.49(2) .
Na7 O199 2.641(18) .
Na7 Na21 3.67(2) .
Na8 O325 2.30(4) .
Na8 O342 2.36(4) .
Na8 O3 2.398(18) 2_565
Na8 O114 2.407(19) .
Na8 O285 2.44(3) .
Na8 O290 2.51(3) .
Na8 Na26 3.40(4) .
Na8 Na33 4.07(3) .
Na9 O156 2.26(2) .
Na9 O335 2.33(4) .
Na9 O308 2.33(3) .
Na9 O269 2.37(2) .
Na9 O288 2.54(3) .
Na9 O74 2.56(2) 2_556
Na9 Na13 2.92(3) .
Na10 O278 2.25(4) 1_556
Na10 O313 2.47(3) .
Na10 O279 2.48(3) 1_556
Na10 O264 2.52(2) .
Na10 O268 2.64(3) 1_556
Na10 O60 2.78(2) .
Na10 Na40 3.01(6) 1_556
Na10 Na11 3.72(3) .
Na10 Na5 3.89(2) 1_556
Na11 O284 2.28(3) .
Na11 O328 2.28(4) .
Na11 O279 2.33(4) 1_556
Na11 O267 2.44(3) .
Na11 O322 2.49(4) .
Na11 O60 2.59(2) .
Na11 Na12 3.38(2) 2_556
Na12 O333 2.30(4) .
Na12 O270 2.30(2) .
Na12 O267 2.34(3) 2_556
Na12 O284 2.35(3) 2_556
Na12 O306 2.45(3) .
Na12 O195 2.67(2) .
Na12 Na11 3.38(2) 2_556
Na13 O308 2.11(4) .
Na13 O323 2.31(4) .
Na13 O216 2.33(2) .
Na13 O269 2.33(2) .
Na13 O73 2.50(2) 2_556
Na13 O288 2.58(3) .
Na14 O373 2.33(6) .
Na14 O393 2.46(6) .
Na14 O364 2.47(5) .
Na14 O212 2.54(2) .
Na14 O136 2.55(2) 2
Na14 O283 2.56(3) .
Na15 O317 2.80(4) .
Na15 O51 2.83(2) .
Na15 O172 2.85(2) .
Na15 O341 2.88(4) .
Na15 Na37 4.20(5) .
Na16 O346 2.35(4) .
Na16 O356 2.36(4) .
Na16 O15 2.39(2) .
Na16 O302 2.42(3) .
Na16 O303 2.49(3) .
Na16 O383 2.51(6) .
Na16 O357 2.73(5) .
Na16 Na22 3.96(3) .
Na17 O355 2.32(5) .
Na17 O347 2.32(5) .
Na17 O213 2.35(2) .
Na17 O354 2.44(5) .
Na17 O298 2.44(4) .
Na17 O353 2.52(5) .
Na17 Na31 3.37(5) .
Na17 Na23 3.71(4) .
Na18 O327 1.42(5) 2_566
Na18 O312 2.28(3) .
Na18 O304 2.43(4) .
Na18 O266 2.50(3) 1_565
Na18 O61 2.51(3) .
Na18 O268 2.79(3) 1_556
Na18 Na26 3.32(4) 2_566
Na18 Na3 3.66(2) 1_565
Na18 Na21 3.77(3) 2_656
Na19 O381 1.54(5) .
Na19 O369 2.34(6) .
Na19 O344 2.35(5) .
Na19 O94 2.45(3) .
Na19 O294 2.62(3) .
Na20 O340 2.17(4) .
Na20 O311 2.30(4) .
Na20 O155 2.31(2) .
Na20 O374 2.36(6) .
Na20 O35 2.40(3) 2
Na20 O271 2.43(3) .
Na20 O392 2.47(5) .
Na20 Na32 3.19(5) .
Na20 Na44 3.87(4) .
Na20 Na37 4.07(5) 2
Na21 O292 2.32(4) 2_655
Na21 O263 2.34(3) .
Na21 O312 2.41(3) 2_656
Na21 O293 2.50(3) .
Na21 O193 2.61(2) .
Na21 O338 2.67(5) .
Na21 O61 2.93(3) 2_656
Na21 Na30 3.17(4) 2_655
Na21 Na18 3.77(3) 2_656
Na22 O301 2.42(4) .
Na22 O357 2.45(6) .
Na22 O303 2.53(3) .
Na22 O16 2.54(2) .
Na23 O298 1.97(5) .
Na23 O198 2.48(4) .
Na23 O8 2.65(4) 2_655
Na23 O12 2.67(4) 2_655
Na23 O4 2.73(4) 2_655
Na23 O19 2.78(4) 2_655
Na23 O346 2.97(6) 2_655
Na23 W26 3.56(4) 2_655
Na23 W42 3.58(4) 2_655
Na23 W37 3.69(4) 2_655
Na23 W17 3.71(4) 2_655
Na24 O349 2.31(5) .
Na24 O153 2.34(3) .
Na24 O317 2.40(5) .
Na24 O360 2.49(5) .
Na24 O361 2.51(6) .
Na25 O280 1.29(5) .
Na25 O6 2.48(4) .
Na25 O191 2.58(4) 2_655
Na25 O192 2.65(4) 2_655
Na25 O203 2.68(4) 2_655
Na25 O186 2.74(4) 2_655
Na25 O305 2.95(5) .
Na25 W11 3.56(4) 2_655
Na25 W8 3.58(4) 2_655
Na25 W52 3.62(4) 2_655
Na25 W16 3.63(4) 2_655
Na26 O327 1.93(6) .
Na26 O285 2.29(4) .
Na26 O305 2.45(4) 2_565
Na26 O342 2.48(5) .
Na26 O2 2.50(4) 2_565
Na26 O358 2.53(5) 2_565
Na26 Na18 3.32(4) 2_566
Na26 W26 3.65(3) 2_565
Na26 Na40 4.02(6) 2_565
Na27 O390 2.32(7) .
Na27 O93 2.42(4) .
Na27 O368 2.43(7) .
Na28 O372 2.33(6) .
Na28 O392 2.51(6) .
Na28 O211 2.51(4) .
Na29 O133 2.40(5) .
Na29 O371 2.42(7) .
Na29 Na36 4.13(6) 2_556
Na30 O386 1.90(7) .
Na30 O292 2.02(5) .
Na30 O299 2.46(4) .
Na30 O193 2.49(4) 2_655
Na30 O281 2.64(5) .
Na30 Na21 3.17(4) 2_655
Na31 O354 2.09(7) .
Na31 O359 2.51(7) .
Na31 O122 2.61(5) 1_655
Na31 O33 2.62(5) .
Na31 O384 2.85(7) .
Na31 Na34 3.77(5) .
Na32 O311 1.81(6) .
Na32 O271 2.40(5) .
Na32 O339 2.51(5) .
Na32 O13 2.56(5) 2
Na33 O320 2.39(4) .
Na33 O387 2.40(6) .
Na33 O152 2.41(3) .
Na33 O324 2.42(4) .
Na33 O325 2.43(4) .
Na33 O350 2.50(5) .
Na34 O382 1.46(5) .
Na34 O286 2.31(4) .
Na34 O362 2.48(5) .
Na34 O249 2.64(3) .
Na34 O44 2.66(3) .
Na34 O354 2.69(6) .
Na34 O33 2.89(3) .
Na35 Na36 2.29(4) .
Na35 O348 2.35(5) .
Na35 O296 2.50(4) .
Na35 O295 2.73(3) .
Na35 O194 2.73(3) .
Na35 O215 2.84(3) .
Na36 O334 2.58(5) .
Na36 O371 2.74(6) 2_556
Na36 O332 2.76(4) .
Na36 Na29 4.13(6) 2_556
Na37 O341 2.60(5) .
Na37 O352 2.63(6) .
Na37 O248 2.85(4) .
Na37 O340 2.90(6) 2
Na37 Na20 4.07(5) 2
Na38 O370 2.62(6) .
Na38 O343 2.68(4) .
Na38 O40 2.73(4) .
Na38 O349 2.75(5) 2_565
Na39 O367 2.64(6) .
Na39 O279 2.65(5) .
Na39 O316 2.85(5) .
Na39 O77 2.97(3) 2_565
Na39 Na40 3.55(6) .
Na40 O278 0.88(5) .
Na40 O277 2.53(5) .
Na40 O9 2.55(5) .
Na40 O23 2.68(5) .
Na40 O7 2.70(5) .
Na40 O2 2.74(5) .
Na40 Na10 3.01(6) 1_554
Na42 O315 2.81(5) .
Na42 O110 2.85(3) .
Na42 O275 2.85(3) 2_565
Na42 O49 2.87(3) .
Na42 O329 2.94(4) .
Na43 O351 2.65(6) .
Na43 O288 2.84(3) .
Na43 O238 2.87(3) .
Na43 O170 2.97(3) .
Na43 O166 3.00(3) .
Na43 Na44 3.30(4) .
Na44 O374 2.48(7) .
Na44 O392 2.97(7) .
Na44 O352 3.01(6) .
Na45 O321 2.68(4) .
Na45 O171 2.76(3) .
Na45 O314 2.83(5) .
Na45 O109 2.92(3) .
P1 O174 1.527(15) .
P1 O175 1.531(13) .
P1 O176 1.547(14) .
P1 O173 1.573(13) .
P2 O179 1.512(13) .
P2 O178 1.528(14) .
P2 O180 1.554(14) .
P2 O177 1.583(13) .
P3 O113 1.525(14) .
P3 O120 1.527(13) .
P3 O115 1.532(15) .
P3 O112 1.573(13) .
P4 O118 1.527(13) .
P4 O117 1.554(14) .
P4 O116 1.568(15) .
P4 O119 1.575(14) .
P5 O53 1.534(12) .
P5 O55 1.539(14) .
P5 O52 1.561(13) .
P5 O54 1.565(12) .
P6 O56 1.514(12) .
P6 O57 1.520(14) .
P6 O58 1.540(13) .
P6 O59 1.579(12) .
P7 O232 1.516(14) .
P7 O231 1.531(13) .
P7 O230 1.539(13) .
P7 O229 1.577(13) .
P8 O233 1.519(12) .
P8 O234 1.526(15) .
P8 O235 1.545(14) .
P8 O236 1.594(12) .
P9 O242 1.522(12) .
P9 O241 1.539(14) .
P9 O243 1.540(13) .
P9 O244 1.542(14) .
P10 O245 1.528(14) .
P10 O247 1.529(14) .
P10 O246 1.542(13) .
P10 O248 1.552(14) .
P11 O249 1.533(14) .
P11 O251 1.541(13) .
P11 O250 1.552(14) .
P11 O252 1.554(13) .
P12 O96 1.532(14) .
P12 O189 1.533(14) .
P12 O169 1.544(15) .
P12 O107 1.554(14) .
O2 Na26 2.50(4) 2_565
O3 Na8 2.398(18) 2_565
O4 Na23 2.73(4) 2_655
O8 Na23 2.65(4) 2_655
O12 Na23 2.67(4) 2_655
O13 Na32 2.56(5) 2
O19 Na23 2.78(4) 2_655
O35 Na20 2.40(3) 2
O36 Na6 2.431(18) 2_565
O61 Na21 2.93(3) 2_656
O73 Na13 2.50(2) 2_556
O74 Na9 2.56(2) 2_556
O77 Na39 2.97(3) 2_565
O95 Na1 2.484(18) 2_565
O121 Na2 2.48(2) 1_455
O122 Na31 2.61(5) 1_455
O136 Na14 2.55(2) 2
O186 Na25 2.74(4) 2_655
O191 Na25 2.58(4) 2_655
O192 Na25 2.65(4) 2_655
O193 Na30 2.49(4) 2_655
O203 Na25 2.68(4) 2_655
O261 Na1 2.485(19) 2_565
O266 Na18 2.50(3) 1_545
O267 Na12 2.34(3) 2_556
O268 Na10 2.64(3) 1_554
O268 Na18 2.79(3) 1_554
O275 Na42 2.85(3) 2_565
O276 Na6 2.50(3) 2_565
O278 Na10 2.25(4) 1_554
O279 Na11 2.33(4) 1_554
O279 Na10 2.48(3) 1_554
O284 Na12 2.35(3) 2_556
O291 O394 1.47(5) .
O292 Na21 2.32(4) 2_655
O304 Na3 2.54(3) 1_565
O305 O358 0.99(5) .
O305 Na26 2.45(4) 2_565
O312 Na21 2.41(3) 2_656
O313 Na5 2.50(3) 1_556
O319 O380 1.00(5) .
O327 Na18 1.42(5) 2_566
O340 Na37 2.90(6) 2
O346 O383 1.03(6) .
O346 Na23 2.97(6) 2_655
O349 Na6 2.40(4) 2_565
O349 Na38 2.75(5) 2_565
O358 Na26 2.53(5) 2_565
O371 Na36 2.74(6) 2_556
